data_4116402
loop_
_publ_author_name
'Munakata, Megumu'
'Wu, Liang Ping'
'Ning, Gui Ling'
'Kuroda-Sowa, Takayoshi'
'Maekawa, Masahiko'
'Suenaga, Yusaku'
'Maeno, Naoto'

_publ_section_title
;
 Construction of Metal Sandwich Systems Derived from Assembly of Silver(I)
 Complexes with Polycyclic Aromatic Compounds
;
_journal_coden_ASTM JACSAT
_journal_issue 21
_journal_name_full 'Journal of the American Chemical Society'
_journal_page_first 4968
_journal_page_last 4976
_journal_paper_doi 10.1021/ja983950h
_journal_volume 121
_journal_year 1999
_chemical_formula_moiety 'C16 H16 Ag Cl O4 '
_chemical_formula_sum 'C16 H16 Ag Cl O4'
_chemical_formula_weight 415.62
_space_group_IT_number 14
_symmetry_cell_setting monoclinic
_symmetry_Int_Tables_number 14
_symmetry_space_group_name_Hall '-P 2yn'
_symmetry_space_group_name_H-M 'P 1 21/n 1'
_audit_creation_date 'Mon Sep 21 12:43:22 1998'
_audit_creation_method 'from TEXRAY.INF file'
_cell_angle_alpha 90
_cell_angle_beta 92.097(9)
_cell_angle_gamma 90
_cell_formula_units_Z 4
_cell_length_a 7.934(1)
_cell_length_b 17.932(1)
_cell_length_c 10.6046(9)
_cell_measurement_reflns_used 25
_cell_measurement_temperature 296.2
_cell_measurement_theta_max 14.9
_cell_measurement_theta_min 12.9
_cell_volume 1507.7(2)
_computing_cell_refinement 'Rigaku/AFC Diffractometer Control'
_computing_data_collection 'Rigaku/AFC Diffractometer Control'
_computing_data_reduction teXsan
_computing_publication_material teXsan
_computing_structure_refinement teXsan
_computing_structure_solution SAPI91
_diffrn_ambient_temperature 296.2
_diffrn_measurement_device_type 'Rigaku AFC7R'
_diffrn_measurement_method \w-2\q
_diffrn_orient_matrix_UB_11 0.12361
_diffrn_orient_matrix_UB_12 0.01102
_diffrn_orient_matrix_UB_13 0.00140
_diffrn_orient_matrix_UB_21 -0.00454
_diffrn_orient_matrix_UB_22 0.01565
_diffrn_orient_matrix_UB_23 0.09032
_diffrn_orient_matrix_UB_31 0.02466
_diffrn_orient_matrix_UB_32 -0.05238
_diffrn_orient_matrix_UB_33 0.02728
_diffrn_radiation_detector 'scintillation counter'
_diffrn_radiation_monochromator graphite
_diffrn_radiation_source 'Rigaku rotating anode'
_diffrn_radiation_type 'Mo K\a'
_diffrn_radiation_wavelength 0.7107
_diffrn_reflns_av_R_equivalents 0.063
_diffrn_reflns_av_sigmaI/netI 0.104
_diffrn_reflns_limit_h_max 10
_diffrn_reflns_limit_h_min 0
_diffrn_reflns_limit_k_max 23
_diffrn_reflns_limit_k_min 0
_diffrn_reflns_limit_l_max 13
_diffrn_reflns_limit_l_min -13
_diffrn_reflns_number 3702
_diffrn_reflns_reduction_process 'Lp corrections applied'
_diffrn_reflns_theta_max 27.49
_diffrn_reflns_theta_min 2.23
_diffrn_standards_decay_% -2.80
_diffrn_standards_interval_count 150
_diffrn_standards_number 3
_exptl_absorpt_coefficient_mu 1.525
_exptl_absorpt_correction_T_max 0.969
_exptl_absorpt_correction_T_min 0.741
_exptl_absorpt_correction_type psi-scan
_exptl_absorpt_process_details '(North, Phillips & Mathews, 1968)'
_exptl_crystal_colour colorless
_exptl_crystal_density_diffrn 1.831
_exptl_crystal_description brick
_exptl_crystal_F_000 832.00
_exptl_crystal_size_max 0.200
_exptl_crystal_size_mid 0.150
_exptl_crystal_size_min 0.150
_refine_diff_density_max 0.70
_refine_diff_density_min -0.69
_refine_ls_extinction_method none
_refine_ls_goodness_of_fit_ref 1.569
_refine_ls_hydrogen_treatment noref
_refine_ls_matrix_type full
_refine_ls_number_constraints 0
_refine_ls_number_parameters 199
_refine_ls_number_reflns 2253
_refine_ls_number_restraints 0
_refine_ls_R_factor_all 0.0464
_refine_ls_R_factor_gt 0.0464
_refine_ls_shift/su_max 0.0000
_refine_ls_shift/su_mean 0.0000
_refine_ls_structure_factor_coef F
_refine_ls_weighting_details 'w = 1/[\s^2^(Fo) + 0.00004|Fo|^2^]'
_refine_ls_weighting_scheme calc
_refine_ls_wR_factor_gt 0.0551
_refine_ls_wR_factor_ref 0.0551
_reflns_number_gt 2093
_reflns_number_total 3462
_reflns_threshold_expression >2.0sigma(I)
_cod_data_source_file ja983950h_5.cif
_cod_data_source_block '[Ag([2,2]paracyclophane)(ClO4)](3)'
_cod_depositor_comments
;
 Updated bibliographic information.

 Antanas Vaitkus,
 2019-10-09
;
_cod_original_sg_symbol_H-M 'P 21/n '
_cod_original_formula_sum 'C16 H16 Ag Cl O4 '
_cod_database_code 4116402

loop_
_symmetry_equiv_pos_as_xyz
x,y,z
1/2-x,1/2+y,1/2-z
-x,-y,-z
1/2+x,1/2-y,1/2+z

loop_
_atom_site_label
_atom_site_type_symbol
_atom_site_fract_x
_atom_site_fract_y
_atom_site_fract_z
_atom_site_U_iso_or_equiv
_atom_site_adp_type
_atom_site_occupancy
_atom_site_calc_flag
Ag(1) Ag 0.02749(7) 0.11517(3) 0.95079(5) 0.0554(2) Uani 1.00 d
Cl(1) Cl 0.2697(2) 0.00886(10) 1.1727(2) 0.0594(5) Uani 1.00 d
O(1) O 0.1417(8) 0.0020(3) 1.0737(6) 0.091(2) Uani 1.00 d
O(2) O 0.311(1) 0.0796(4) 1.189(1) 0.200(5) Uani 1.00 d
O(3) O 0.401(1) -0.0353(6) 1.1534(10) 0.211(5) Uani 1.00 d
O(4) O 0.201(1) -0.0153(9) 1.2803(9) 0.260(7) Uani 1.00 d
C(1) C -0.1361(9) 0.1713(3) 1.1130(6) 0.053(2) Uani 1.00 d
C(2) C -0.2358(9) 0.2018(4) 1.0179(6) 0.055(2) Uani 1.00 d
C(3) C -0.2257(10) 0.2771(4) 0.9883(6) 0.058(2) Uani 1.00 d
C(4) C -0.1149(9) 0.3225(3) 1.0547(6) 0.048(2) Uani 1.00 d
C(5) C 0.0101(8) 0.2891(4) 1.1287(6) 0.049(2) Uani 1.00 d
C(6) C 0.0004(8) 0.2143(4) 1.1580(6) 0.051(2) Uani 1.00 d
C(7) C -0.146(1) 0.4061(4) 1.0628(8) 0.075(3) Uani 1.00 d
C(8) C -0.278(1) 0.4282(4) 1.1621(8) 0.079(3) Uani 1.00 d
C(9) C -0.3297(9) 0.3638(3) 1.2440(7) 0.057(2) Uani 1.00 d
C(10) C -0.4618(8) 0.3158(4) 1.2041(7) 0.058(2) Uani 1.00 d
C(11) C -0.4584(9) 0.2420(4) 1.2380(7) 0.058(2) Uani 1.00 d
C(12) C -0.3291(9) 0.2134(4) 1.3146(6) 0.050(2) Uani 1.00 d
C(13) C -0.2234(9) 0.2640(4) 1.3751(6) 0.058(2) Uani 1.00 d
C(14) C 0.2791(9) 0.1610(4) 0.8415(7) 0.059(2) Uani 1.00 d
C(15) C -0.286(1) 0.1312(4) 1.3126(7) 0.063(2) Uani 1.00 d
C(16) C -0.199(1) 0.1052(4) 1.1918(8) 0.077(3) Uani 1.00 d
H(1) H -0.3154 0.1707 0.9704 0.0654 Uiso 1.00 calc
H(2) H -0.2986 0.2972 0.9211 0.0706 Uiso 1.00 calc
H(3) H 0.1055 0.3178 1.1601 0.0585 Uiso 1.00 calc
H(4) H 0.0883 0.1912 1.2109 0.0609 Uiso 1.00 calc
H(5) H -0.0423 0.4307 1.0844 0.0947 Uiso 1.00 calc
H(6) H -0.1847 0.4234 0.9810 0.0947 Uiso 1.00 calc
H(7) H -0.2336 0.4678 1.2123 0.0967 Uiso 1.00 calc
H(8) H -0.3779 0.4467 1.1162 0.0967 Uiso 1.00 calc
H(9) H -0.5547 0.3354 1.1523 0.0717 Uiso 1.00 calc
H(10) H -0.5484 0.2096 1.2072 0.0707 Uiso 1.00 calc
H(11) H -0.1469 0.2458 1.4424 0.0708 Uiso 1.00 calc
H(12) H 0.3532 0.1270 0.8866 0.0688 Uiso 1.00 calc
H(13) H -0.2104 0.1204 1.3844 0.0773 Uiso 1.00 calc
H(14) H -0.3861 0.1030 1.3223 0.0773 Uiso 1.00 calc
H(15) H -0.2775 0.0764 1.1410 0.0929 Uiso 1.00 calc
H(16) H -0.1048 0.0733 1.2142 0.0929 Uiso 1.00 calc

loop_
_atom_site_aniso_label
_atom_site_aniso_U_11
_atom_site_aniso_U_22
_atom_site_aniso_U_33
_atom_site_aniso_U_12
_atom_site_aniso_U_13
_atom_site_aniso_U_23
Ag(1) 0.0669(4) 0.0407(3) 0.0605(3) -0.0006(3) 0.0297(3) 0.0043(3)
Cl(1) 0.053(1) 0.0465(10) 0.078(1) 0.0023(8) -0.0128(9) -0.0047(9)
O(1) 0.104(5) 0.059(4) 0.107(5) 0.002(3) -0.048(4) -0.004(3)
O(2) 0.197(9) 0.061(5) 0.33(1) -0.020(6) -0.137(10) -0.032(7)
O(3) 0.153(8) 0.24(1) 0.24(1) 0.138(8) -0.073(8) -0.094(9)
O(4) 0.20(1) 0.45(2) 0.123(8) -0.12(1) -0.015(7) 0.10(1)
C(1) 0.067(5) 0.036(3) 0.056(4) 0.006(3) 0.031(4) -0.006(3)
C(2) 0.060(4) 0.054(4) 0.051(4) -0.009(4) 0.009(3) -0.018(3)
C(3) 0.077(5) 0.060(5) 0.037(4) 0.017(4) -0.002(3) -0.002(3)
C(4) 0.067(4) 0.035(3) 0.042(3) -0.008(3) 0.028(3) -0.004(3)
C(5) 0.042(4) 0.055(4) 0.051(4) -0.014(3) 0.013(3) -0.005(3)
C(6) 0.046(4) 0.059(4) 0.048(4) 0.009(3) 0.011(3) 0.005(3)
C(7) 0.118(7) 0.038(4) 0.071(5) 0.002(4) 0.044(5) 0.002(4)
C(8) 0.098(6) 0.034(4) 0.109(7) 0.011(4) 0.046(5) -0.005(4)
C(9) 0.066(5) 0.033(3) 0.074(5) -0.002(3) 0.037(4) -0.015(3)
C(10) 0.045(4) 0.049(4) 0.082(5) 0.008(3) 0.013(4) -0.013(4)
C(11) 0.052(4) 0.047(4) 0.077(5) -0.016(3) 0.022(4) -0.021(4)
C(12) 0.058(4) 0.041(4) 0.052(4) -0.008(3) 0.026(3) -0.002(3)
C(13) 0.064(5) 0.070(5) 0.043(4) -0.009(4) 0.014(3) -0.007(4)
C(14) 0.064(5) 0.062(5) 0.053(4) 0.019(4) 0.027(4) 0.027(4)
C(15) 0.076(5) 0.046(4) 0.069(5) -0.002(3) 0.023(4) 0.015(3)
C(16) 0.104(6) 0.039(4) 0.092(6) 0.005(4) 0.055(5) 0.012(4)

loop_
_atom_type_symbol
_atom_type_description
_atom_type_scat_dispersion_real
_atom_type_scat_dispersion_imag
_atom_type_scat_source
Ag Ag -0.897 1.101
;International Tables for Crystallography
(1992, Vol. C, Tables 4.2.6.8 and 6.1.1.1)
;
Cl Cl 0.148 0.159
;International Tables for Crystallography
(1992, Vol. C, Tables 4.2.6.8 and 6.1.1.1)
;
O O 0.011 0.006
;International Tables for Crystallography
(1992, Vol. C, Tables 4.2.6.8 and 6.1.1.1)
;
C C 0.003 0.002
;International Tables for Crystallography
(1992, Vol. C, Tables 4.2.6.8 and 6.1.1.1)
;
H H 0.000 0.000
;International Tables for Crystallography
(1992, Vol. C, Table 6.1.1.2)
;

loop_
_geom_angle_atom_site_label_1
_geom_angle_atom_site_label_2
_geom_angle_atom_site_label_3
_geom_angle
_geom_angle_site_symmetry_1
_geom_angle_site_symmetry_2
_geom_angle_site_symmetry_3
_geom_angle_publ_flag
O(1) Ag(1) O(1) 64.3(2) 1_555 1_555 3_557 yes
O(1) Ag(1) C(1) 99.0(2) 1_555 1_555 1_555 yes
O(1) Ag(1) C(2) 125.5(2) 1_555 1_555 1_555 yes
O(1) Ag(1) C(9) 113.4(2) 1_555 1_555 4_554 yes
O(1) Ag(1) C(14) 102.9(2) 1_555 1_555 1_555 yes
O(1) Ag(1) H(12) 82.3(1) 1_555 1_555 1_555 no
O(1) Ag(1) C(1) 97.1(2) 3_557 1_555 1_555 yes
O(1) Ag(1) C(2) 95.3(2) 3_557 1_555 1_555 yes
O(1) Ag(1) C(9) 106.9(2) 3_557 1_555 4_554 yes
O(1) Ag(1) C(14) 131.8(2) 3_557 1_555 1_555 yes
O(1) Ag(1) H(12) 123.6(1) 3_557 1_555 1_555 no
C(1) Ag(1) C(2) 30.3(2) 1_555 1_555 1_555 yes
C(1) Ag(1) C(9) 145.6(2) 1_555 1_555 4_554 yes
C(1) Ag(1) C(14) 131.1(2) 1_555 1_555 1_555 yes
C(1) Ag(1) H(12) 133.7(2) 1_555 1_555 1_555 no
C(2) Ag(1) C(9) 120.9(2) 1_555 1_555 4_554 yes
C(2) Ag(1) C(14) 124.9(2) 1_555 1_555 1_555 yes
C(2) Ag(1) H(12) 140.5(1) 1_555 1_555 1_555 no
C(9) Ag(1) C(14) 32.3(2) 4_554 1_555 1_555 yes
C(9) Ag(1) H(12) 46.3(2) 4_554 1_555 1_555 no
C(14) Ag(1) H(12) 20.8(2) 1_555 1_555 1_555 no
O(1) Cl(1) O(2) 110.1(5) 1_555 1_555 1_555 yes
O(1) Cl(1) O(3) 111.9(5) 1_555 1_555 1_555 yes
O(1) Cl(1) O(4) 107.0(5) 1_555 1_555 1_555 yes
O(2) Cl(1) O(3) 113.4(6) 1_555 1_555 1_555 yes
O(2) Cl(1) O(4) 107.7(8) 1_555 1_555 1_555 yes
O(3) Cl(1) O(4) 106.3(8) 1_555 1_555 1_555 yes
Ag(1) O(1) Ag(1) 115.7(2) 1_555 1_555 3_557 yes
Ag(1) O(1) Cl(1) 122.1(3) 1_555 1_555 1_555 yes
Ag(1) O(1) O(1) 56.8(2) 1_555 1_555 3_557 yes
Ag(1) O(1) O(2) 88.9(3) 1_555 1_555 1_555 yes
Ag(1) O(1) O(3) 135.6(4) 1_555 1_555 1_555 yes
Ag(1) O(1) O(4) 131.6(5) 1_555 1_555 1_555 yes
Ag(1) O(1) Cl(1) 120.6(3) 3_557 1_555 1_555 yes
Ag(1) O(1) O(1) 58.9(2) 3_557 1_555 3_557 yes
Ag(1) O(1) O(2) 151.5(4) 3_557 1_555 1_555 yes
Ag(1) O(1) O(3) 105.3(3) 3_557 1_555 1_555 yes
Ag(1) O(1) O(4) 94.4(4) 3_557 1_555 1_555 yes
Cl(1) O(1) O(1) 168.0(5) 1_555 1_555 3_557 yes
Cl(1) O(1) O(2) 33.2(3) 1_555 1_555 1_555 yes
Cl(1) O(1) O(3) 32.6(3) 1_555 1_555 1_555 yes
Cl(1) O(1) O(4) 35.2(4) 1_555 1_555 1_555 yes
O(1) O(1) O(2) 143.0(4) 3_557 1_555 1_555 yes
O(1) O(1) O(3) 157.5(5) 3_557 1_555 1_555 yes
O(1) O(1) O(4) 134.7(5) 3_557 1_555 1_555 yes
O(2) O(1) O(3) 58.2(4) 1_555 1_555 1_555 yes
O(2) O(1) O(4) 57.2(5) 1_555 1_555 1_555 yes
O(3) O(1) O(4) 56.5(4) 1_555 1_555 1_555 yes
Cl(1) O(2) O(1) 36.6(3) 1_555 1_555 1_555 yes
Cl(1) O(2) O(3) 33.4(3) 1_555 1_555 1_555 yes
Cl(1) O(2) O(4) 36.7(4) 1_555 1_555 1_555 yes
Cl(1) O(2) H(4) 124.3(6) 1_555 1_555 1_555 no
Cl(1) O(2) H(10) 168.6(7) 1_555 1_555 1_655 no
Cl(1) O(2) H(14) 114.9(5) 1_555 1_555 1_655 no
O(1) O(2) O(3) 61.6(4) 1_555 1_555 1_555 yes
O(1) O(2) O(4) 61.0(4) 1_555 1_555 1_555 yes
O(1) O(2) H(4) 97.1(4) 1_555 1_555 1_555 no
O(1) O(2) H(10) 147.1(5) 1_555 1_555 1_655 no
O(1) O(2) H(14) 148.8(4) 1_555 1_555 1_655 no
O(3) O(2) O(4) 58.8(5) 1_555 1_555 1_555 yes
O(3) O(2) H(4) 157.4(5) 1_555 1_555 1_555 no
O(3) O(2) H(10) 135.3(5) 1_555 1_555 1_655 no
O(3) O(2) H(14) 87.2(4) 1_555 1_555 1_655 no
O(4) O(2) H(4) 105.6(5) 1_555 1_555 1_555 no
O(4) O(2) H(10) 149.0(6) 1_555 1_555 1_655 no
O(4) O(2) H(14) 104.4(5) 1_555 1_555 1_655 no
H(4) O(2) H(10) 66.7(2) 1_555 1_555 1_655 no
H(4) O(2) H(14) 113.8(3) 1_555 1_555 1_655 no
H(10) O(2) H(14) 57.6(2) 1_655 1_555 1_655 no
Cl(1) O(3) O(1) 35.6(3) 1_555 1_555 1_555 yes
Cl(1) O(3) O(2) 33.1(4) 1_555 1_555 1_555 yes
Cl(1) O(3) O(4) 37.2(5) 1_555 1_555 1_555 yes
Cl(1) O(3) H(12) 177.1(7) 1_555 1_555 3_657 no
O(1) O(3) O(2) 60.2(4) 1_555 1_555 1_555 yes
O(1) O(3) O(4) 60.6(4) 1_555 1_555 1_555 yes
O(1) O(3) H(12) 142.5(5) 1_555 1_555 3_657 no
O(2) O(3) O(4) 59.3(6) 1_555 1_555 1_555 yes
O(2) O(3) H(12) 149.7(5) 1_555 1_555 3_657 no
O(4) O(3) H(12) 141.6(6) 1_555 1_555 3_657 no
Cl(1) O(4) O(1) 37.8(3) 1_555 1_555 1_555 yes
Cl(1) O(4) O(2) 35.6(5) 1_555 1_555 1_555 yes
Cl(1) O(4) O(3) 36.4(4) 1_555 1_555 1_555 yes
O(1) O(4) O(2) 61.8(5) 1_555 1_555 1_555 yes
O(1) O(4) O(3) 62.9(4) 1_555 1_555 1_555 yes
O(2) O(4) O(3) 61.9(5) 1_555 1_555 1_555 yes
Ag(1) C(1) C(2) 87.3(4) 1_555 1_555 1_555 yes
Ag(1) C(1) C(3) 95.3(3) 1_555 1_555 1_555 yes
Ag(1) C(1) C(4) 102.1(3) 1_555 1_555 1_555 yes
Ag(1) C(1) C(5) 98.3(3) 1_555 1_555 1_555 yes
Ag(1) C(1) C(6) 92.5(4) 1_555 1_555 1_555 yes
Ag(1) C(1) C(12) 171.0(3) 1_555 1_555 1_555 yes
Ag(1) C(1) C(15) 138.5(3) 1_555 1_555 1_555 yes
Ag(1) C(1) C(16) 105.0(4) 1_555 1_555 1_555 yes
Ag(1) C(1) H(1) 81.2(2) 1_555 1_555 1_555 no
Ag(1) C(1) H(4) 87.4(3) 1_555 1_555 1_555 no
Ag(1) C(1) H(15) 93.9(2) 1_555 1_555 1_555 no
Ag(1) C(1) H(16) 87.6(2) 1_555 1_555 1_555 no
C(2) C(1) C(3) 29.7(4) 1_555 1_555 1_555 yes
C(2) C(1) C(4) 59.2(4) 1_555 1_555 1_555 yes
C(2) C(1) C(5) 88.0(4) 1_555 1_555 1_555 yes
C(2) C(1) C(6) 116.7(6) 1_555 1_555 1_555 yes
C(2) C(1) C(12) 98.0(5) 1_555 1_555 1_555 yes
C(2) C(1) C(15) 116.4(5) 1_555 1_555 1_555 yes
C(2) C(1) C(16) 121.1(6) 1_555 1_555 1_555 yes
C(2) C(1) H(1) 24.3(3) 1_555 1_555 1_555 no
C(2) C(1) H(4) 139.9(5) 1_555 1_555 1_555 no
C(2) C(1) H(15) 97.6(5) 1_555 1_555 1_555 no
C(2) C(1) H(16) 140.8(5) 1_555 1_555 1_555 no
C(3) C(1) C(4) 29.5(2) 1_555 1_555 1_555 yes
C(3) C(1) C(5) 58.6(3) 1_555 1_555 1_555 yes
C(3) C(1) C(6) 87.8(4) 1_555 1_555 1_555 yes
C(3) C(1) C(12) 92.8(3) 1_555 1_555 1_555 yes
C(3) C(1) C(15) 122.5(4) 1_555 1_555 1_555 yes
C(3) C(1) C(16) 144.1(6) 1_555 1_555 1_555 yes
C(3) C(1) H(1) 54.0(2) 1_555 1_555 1_555 no
C(3) C(1) H(4) 111.9(3) 1_555 1_555 1_555 no
C(3) C(1) H(15) 125.3(4) 1_555 1_555 1_555 no
C(3) C(1) H(16) 169.3(4) 1_555 1_555 1_555 no
C(4) C(1) C(5) 29.6(2) 1_555 1_555 1_555 yes
C(4) C(1) C(6) 59.1(4) 1_555 1_555 1_555 yes
C(4) C(1) C(12) 86.9(3) 1_555 1_555 1_555 yes
C(4) C(1) C(15) 119.2(3) 1_555 1_555 1_555 yes
C(4) C(1) C(16) 153.0(5) 1_555 1_555 1_555 yes
C(4) C(1) H(1) 83.5(2) 1_555 1_555 1_555 no
C(4) C(1) H(4) 83.4(2) 1_555 1_555 1_555 no
C(4) C(1) H(15) 150.5(4) 1_555 1_555 1_555 no
C(4) C(1) H(16) 159.1(3) 1_555 1_555 1_555 no
C(5) C(1) C(6) 29.5(3) 1_555 1_555 1_555 yes
C(5) C(1) C(12) 89.2(3) 1_555 1_555 1_555 yes
C(5) C(1) C(15) 115.1(3) 1_555 1_555 1_555 yes
C(5) C(1) C(16) 143.0(5) 1_555 1_555 1_555 yes
C(5) C(1) H(1) 112.1(3) 1_555 1_555 1_555 no
C(5) C(1) H(4) 53.7(2) 1_555 1_555 1_555 no
C(5) C(1) H(15) 166.8(4) 1_555 1_555 1_555 no
C(5) C(1) H(16) 131.2(4) 1_555 1_555 1_555 no
C(6) C(1) C(12) 91.7(4) 1_555 1_555 1_555 yes
C(6) C(1) C(15) 104.5(5) 1_555 1_555 1_555 yes
C(6) C(1) C(16) 119.9(6) 1_555 1_555 1_555 yes
C(6) C(1) H(1) 140.0(5) 1_555 1_555 1_555 no
C(6) C(1) H(4) 24.2(3) 1_555 1_555 1_555 no
C(6) C(1) H(15) 145.4(5) 1_555 1_555 1_555 no
C(6) C(1) H(16) 102.4(5) 1_555 1_555 1_555 no
C(12) C(1) C(15) 32.5(2) 1_555 1_555 1_555 yes
C(12) C(1) C(16) 66.1(4) 1_555 1_555 1_555 yes
C(12) C(1) H(1) 100.6(3) 1_555 1_555 1_555 no
C(12) C(1) H(4) 93.2(3) 1_555 1_555 1_555 no
C(12) C(1) H(15) 78.2(3) 1_555 1_555 1_555 no
C(12) C(1) H(16) 83.7(3) 1_555 1_555 1_555 no
C(15) C(1) C(16) 34.0(4) 1_555 1_555 1_555 yes
C(15) C(1) H(1) 106.1(3) 1_555 1_555 1_555 no
C(15) C(1) H(4) 93.0(3) 1_555 1_555 1_555 no
C(15) C(1) H(15) 51.7(2) 1_555 1_555 1_555 no
C(15) C(1) H(16) 52.1(2) 1_555 1_555 1_555 no
C(16) C(1) H(1) 99.7(5) 1_555 1_555 1_555 no
C(16) C(1) H(4) 98.6(5) 1_555 1_555 1_555 no
C(16) C(1) H(15) 26.1(3) 1_555 1_555 1_555 no
C(16) C(1) H(16) 26.0(3) 1_555 1_555 1_555 no
H(1) C(1) H(4) 160.4(4) 1_555 1_555 1_555 no
H(1) C(1) H(15) 74.6(2) 1_555 1_555 1_555 no
H(1) C(1) H(16) 116.6(3) 1_555 1_555 1_555 no
H(4) C(1) H(15) 122.4(3) 1_555 1_555 1_555 no
H(4) C(1) H(16) 78.5(2) 1_555 1_555 1_555 no
H(15) C(1) H(16) 44.1(1) 1_555 1_555 1_555 no
Ag(1) C(2) C(1) 62.4(4) 1_555 1_555 1_555 yes
Ag(1) C(2) C(3) 116.4(5) 1_555 1_555 1_555 yes
Ag(1) C(2) C(4) 104.6(3) 1_555 1_555 1_555 yes
Ag(1) C(2) C(5) 84.1(2) 1_555 1_555 1_555 yes
Ag(1) C(2) C(6) 67.6(2) 1_555 1_555 1_555 yes
Ag(1) C(2) C(16) 74.4(3) 1_555 1_555 1_555 yes
Ag(1) C(2) H(1) 91.6(4) 1_555 1_555 1_555 no
Ag(1) C(2) H(2) 121.4(3) 1_555 1_555 1_555 no
Ag(1) C(2) H(15) 75.7(2) 1_555 1_555 1_555 no
C(1) C(2) C(3) 121.1(6) 1_555 1_555 1_555 yes
C(1) C(2) C(4) 91.4(5) 1_555 1_555 1_555 yes
C(1) C(2) C(5) 61.9(4) 1_555 1_555 1_555 yes
C(1) C(2) C(6) 32.0(4) 1_555 1_555 1_555 yes
C(1) C(2) C(16) 31.3(4) 1_555 1_555 1_555 yes
C(1) C(2) H(1) 119.9(7) 1_555 1_555 1_555 no
C(1) C(2) H(2) 145.6(5) 1_555 1_555 1_555 no
C(1) C(2) H(15) 51.2(4) 1_555 1_555 1_555 no
C(3) C(2) C(4) 29.7(4) 1_555 1_555 1_555 yes
C(3) C(2) C(5) 59.6(4) 1_555 1_555 1_555 yes
C(3) C(2) C(6) 89.9(5) 1_555 1_555 1_555 yes
C(3) C(2) C(16) 145.1(5) 1_555 1_555 1_555 yes
C(3) C(2) H(1) 118.9(7) 1_555 1_555 1_555 no
C(3) C(2) H(2) 24.4(3) 1_555 1_555 1_555 no
C(3) C(2) H(15) 162.4(5) 1_555 1_555 1_555 no
C(4) C(2) C(5) 30.3(2) 1_555 1_555 1_555 yes
C(4) C(2) C(6) 60.5(3) 1_555 1_555 1_555 yes
C(4) C(2) C(16) 117.6(4) 1_555 1_555 1_555 yes
C(4) C(2) H(1) 148.7(6) 1_555 1_555 1_555 no
C(4) C(2) H(2) 54.2(2) 1_555 1_555 1_555 no
C(4) C(2) H(15) 138.6(3) 1_555 1_555 1_555 no
C(5) C(2) C(6) 30.3(2) 1_555 1_555 1_555 yes
C(5) C(2) C(16) 90.9(3) 1_555 1_555 1_555 yes
C(5) C(2) H(1) 173.6(6) 1_555 1_555 1_555 no
C(5) C(2) H(2) 83.9(3) 1_555 1_555 1_555 no
C(5) C(2) H(15) 112.2(3) 1_555 1_555 1_555 no
C(6) C(2) C(16) 62.5(3) 1_555 1_555 1_555 yes
C(6) C(2) H(1) 150.3(6) 1_555 1_555 1_555 no
C(6) C(2) H(2) 114.2(3) 1_555 1_555 1_555 no
C(6) C(2) H(15) 83.1(3) 1_555 1_555 1_555 no
C(16) C(2) H(1) 92.4(5) 1_555 1_555 1_555 no
C(16) C(2) H(2) 162.5(4) 1_555 1_555 1_555 no
C(16) C(2) H(15) 21.4(2) 1_555 1_555 1_555 no
H(1) C(2) H(2) 94.5(5) 1_555 1_555 1_555 no
H(1) C(2) H(15) 71.0(4) 1_555 1_555 1_555 no
H(2) C(2) H(15) 158.7(3) 1_555 1_555 1_555 no
C(1) C(3) C(2) 29.2(4) 1_555 1_555 1_555 yes
C(1) C(3) C(4) 90.9(4) 1_555 1_555 1_555 yes
C(1) C(3) C(5) 60.9(3) 1_555 1_555 1_555 yes
C(1) C(3) C(6) 30.7(2) 1_555 1_555 1_555 yes
C(1) C(3) C(7) 119.1(4) 1_555 1_555 1_555 yes
C(1) C(3) H(1) 53.8(2) 1_555 1_555 1_555 no
C(1) C(3) H(2) 148.4(6) 1_555 1_555 1_555 no
C(1) C(3) H(6) 139.9(3) 1_555 1_555 1_555 no
C(2) C(3) C(4) 120.1(6) 1_555 1_555 1_555 yes
C(2) C(3) C(5) 89.8(5) 1_555 1_555 1_555 yes
C(2) C(3) C(6) 59.6(4) 1_555 1_555 1_555 yes
C(2) C(3) C(7) 146.9(5) 1_555 1_555 1_555 yes
C(2) C(3) H(1) 24.5(3) 1_555 1_555 1_555 no
C(2) C(3) H(2) 119.2(7) 1_555 1_555 1_555 no
C(2) C(3) H(6) 168.2(5) 1_555 1_555 1_555 no
C(4) C(3) C(5) 31.1(4) 1_555 1_555 1_555 yes
C(4) C(3) C(6) 61.0(4) 1_555 1_555 1_555 yes
C(4) C(3) C(7) 31.3(4) 1_555 1_555 1_555 yes
C(4) C(3) H(1) 144.6(5) 1_555 1_555 1_555 no
C(4) C(3) H(2) 120.7(7) 1_555 1_555 1_555 no
C(4) C(3) H(6) 49.5(4) 1_555 1_555 1_555 no
C(5) C(3) C(6) 30.3(2) 1_555 1_555 1_555 yes
C(5) C(3) C(7) 62.2(3) 1_555 1_555 1_555 yes
C(5) C(3) H(1) 114.2(4) 1_555 1_555 1_555 no
C(5) C(3) H(2) 150.2(6) 1_555 1_555 1_555 no
C(5) C(3) H(6) 80.4(3) 1_555 1_555 1_555 no
C(6) C(3) C(7) 91.2(3) 1_555 1_555 1_555 yes
C(6) C(3) H(1) 83.9(3) 1_555 1_555 1_555 no
C(6) C(3) H(2) 173.8(6) 1_555 1_555 1_555 no
C(6) C(3) H(6) 110.5(3) 1_555 1_555 1_555 no
C(7) C(3) H(1) 165.9(4) 1_555 1_555 1_555 no
C(7) C(3) H(2) 91.5(5) 1_555 1_555 1_555 no
C(7) C(3) H(6) 21.3(2) 1_555 1_555 1_555 no
H(1) C(3) H(2) 94.7(5) 1_555 1_555 1_555 no
H(1) C(3) H(6) 165.1(4) 1_555 1_555 1_555 no
H(2) C(3) H(6) 71.4(4) 1_555 1_555 1_555 no
C(1) C(4) C(2) 29.5(2) 1_555 1_555 1_555 yes
C(1) C(4) C(3) 59.6(4) 1_555 1_555 1_555 yes
C(1) C(4) C(5) 60.0(4) 1_555 1_555 1_555 yes
C(1) C(4) C(6) 30.1(2) 1_555 1_555 1_555 yes
C(1) C(4) C(7) 159.2(5) 1_555 1_555 1_555 yes
C(1) C(4) C(8) 125.6(3) 1_555 1_555 1_555 yes
C(1) C(4) C(9) 93.2(3) 1_555 1_555 1_555 yes
C(1) C(4) H(2) 83.7(2) 1_555 1_555 1_555 no
C(1) C(4) H(3) 84.0(2) 1_555 1_555 1_555 no
C(1) C(4) H(5) 155.2(3) 1_555 1_555 1_555 no
C(1) C(4) H(6) 158.5(3) 1_555 1_555 1_555 no
C(2) C(4) C(3) 30.2(4) 1_555 1_555 1_555 yes
C(2) C(4) C(5) 88.6(4) 1_555 1_555 1_555 yes
C(2) C(4) C(6) 59.1(3) 1_555 1_555 1_555 yes
C(2) C(4) C(7) 146.7(6) 1_555 1_555 1_555 yes
C(2) C(4) C(8) 122.2(4) 1_555 1_555 1_555 yes
C(2) C(4) C(9) 96.1(3) 1_555 1_555 1_555 yes
C(2) C(4) H(2) 54.2(2) 1_555 1_555 1_555 no
C(2) C(4) H(3) 112.4(3) 1_555 1_555 1_555 no
C(2) C(4) H(5) 172.7(4) 1_555 1_555 1_555 no
C(2) C(4) H(6) 129.6(3) 1_555 1_555 1_555 no
C(3) C(4) C(5) 117.9(6) 1_555 1_555 1_555 yes
C(3) C(4) C(6) 88.9(4) 1_555 1_555 1_555 yes
C(3) C(4) C(7) 120.8(6) 1_555 1_555 1_555 yes
C(3) C(4) C(8) 109.9(5) 1_555 1_555 1_555 yes
C(3) C(4) C(9) 97.5(5) 1_555 1_555 1_555 yes
C(3) C(4) H(2) 24.1(3) 1_555 1_555 1_555 no
C(3) C(4) H(3) 140.8(5) 1_555 1_555 1_555 no
C(3) C(4) H(5) 144.3(5) 1_555 1_555 1_555 no
C(3) C(4) H(6) 99.7(5) 1_555 1_555 1_555 no
C(5) C(4) C(6) 29.8(4) 1_555 1_555 1_555 yes
C(5) C(4) C(7) 120.6(6) 1_555 1_555 1_555 yes
C(5) C(4) C(8) 115.4(5) 1_555 1_555 1_555 yes
C(5) C(4) C(9) 98.7(4) 1_555 1_555 1_555 yes
C(5) C(4) H(2) 141.0(5) 1_555 1_555 1_555 no
C(5) C(4) H(3) 24.1(3) 1_555 1_555 1_555 no
C(5) C(4) H(5) 97.6(4) 1_555 1_555 1_555 no
C(5) C(4) H(6) 141.5(5) 1_555 1_555 1_555 no
C(6) C(4) C(7) 146.4(5) 1_555 1_555 1_555 yes
C(6) C(4) C(8) 125.6(4) 1_555 1_555 1_555 yes
C(6) C(4) C(9) 96.9(3) 1_555 1_555 1_555 yes
C(6) C(4) H(2) 112.8(3) 1_555 1_555 1_555 no
C(6) C(4) H(3) 53.9(2) 1_555 1_555 1_555 no
C(6) C(4) H(5) 126.7(3) 1_555 1_555 1_555 no
C(6) C(4) H(6) 171.3(4) 1_555 1_555 1_555 no
C(7) C(4) C(8) 33.7(4) 1_555 1_555 1_555 yes
C(7) C(4) C(9) 66.0(4) 1_555 1_555 1_555 yes
C(7) C(4) H(2) 98.4(5) 1_555 1_555 1_555 no
C(7) C(4) H(3) 98.4(5) 1_555 1_555 1_555 no
C(7) C(4) H(5) 26.1(4) 1_555 1_555 1_555 no
C(7) C(4) H(6) 26.6(3) 1_555 1_555 1_555 no
C(8) C(4) C(9) 32.5(2) 1_555 1_555 1_555 yes
C(8) C(4) H(2) 96.5(3) 1_555 1_555 1_555 no
C(8) C(4) H(3) 102.8(3) 1_555 1_555 1_555 no
C(8) C(4) H(5) 51.5(2) 1_555 1_555 1_555 no
C(8) C(4) H(6) 52.0(2) 1_555 1_555 1_555 no
C(9) C(4) H(2) 96.9(3) 1_555 1_555 1_555 no
C(9) C(4) H(3) 98.7(3) 1_555 1_555 1_555 no
C(9) C(4) H(5) 79.2(2) 1_555 1_555 1_555 no
C(9) C(4) H(6) 82.8(3) 1_555 1_555 1_555 no
H(2) C(4) H(3) 160.7(3) 1_555 1_555 1_555 no
H(2) C(4) H(5) 120.4(3) 1_555 1_555 1_555 no
H(2) C(4) H(6) 75.8(2) 1_555 1_555 1_555 no
H(3) C(4) H(5) 74.0(2) 1_555 1_555 1_555 no
H(3) C(4) H(6) 117.5(3) 1_555 1_555 1_555 no
H(5) C(4) H(6) 44.6(1) 1_555 1_555 1_555 no
C(1) C(5) C(2) 30.1(2) 1_555 1_555 1_555 yes
C(1) C(5) C(3) 60.6(3) 1_555 1_555 1_555 yes
C(1) C(5) C(4) 90.4(4) 1_555 1_555 1_555 yes
C(1) C(5) C(6) 30.0(3) 1_555 1_555 1_555 yes
C(1) C(5) C(7) 118.7(4) 1_555 1_555 1_555 yes
C(1) C(5) H(3) 149.3(6) 1_555 1_555 1_555 no
C(1) C(5) H(4) 54.3(2) 1_555 1_555 1_555 no
C(1) C(5) H(5) 140.0(3) 1_555 1_555 1_555 no
C(2) C(5) C(3) 30.6(2) 1_555 1_555 1_555 yes
C(2) C(5) C(4) 61.1(4) 1_555 1_555 1_555 yes
C(2) C(5) C(6) 59.7(4) 1_555 1_555 1_555 yes
C(2) C(5) C(7) 91.3(3) 1_555 1_555 1_555 yes
C(2) C(5) H(3) 173.1(6) 1_555 1_555 1_555 no
C(2) C(5) H(4) 83.8(3) 1_555 1_555 1_555 no
C(2) C(5) H(5) 111.9(3) 1_555 1_555 1_555 no
C(3) C(5) C(4) 31.0(4) 1_555 1_555 1_555 yes
C(3) C(5) C(6) 90.2(4) 1_555 1_555 1_555 yes
C(3) C(5) C(7) 62.0(3) 1_555 1_555 1_555 yes
C(3) C(5) H(3) 149.4(6) 1_555 1_555 1_555 no
C(3) C(5) H(4) 114.4(3) 1_555 1_555 1_555 no
C(3) C(5) H(5) 81.8(3) 1_555 1_555 1_555 no
C(4) C(5) C(6) 120.4(6) 1_555 1_555 1_555 yes
C(4) C(5) C(7) 31.3(4) 1_555 1_555 1_555 yes
C(4) C(5) H(3) 120.3(7) 1_555 1_555 1_555 no
C(4) C(5) H(4) 144.7(5) 1_555 1_555 1_555 no
C(4) C(5) H(5) 50.9(3) 1_555 1_555 1_555 no
C(6) C(5) C(7) 147.2(5) 1_555 1_555 1_555 yes
C(6) C(5) H(3) 119.4(6) 1_555 1_555 1_555 no
C(6) C(5) H(4) 24.3(3) 1_555 1_555 1_555 no
C(6) C(5) H(5) 167.3(5) 1_555 1_555 1_555 no
C(7) C(5) H(3) 91.3(5) 1_555 1_555 1_555 no
C(7) C(5) H(4) 166.0(4) 1_555 1_555 1_555 no
C(7) C(5) H(5) 21.3(2) 1_555 1_555 1_555 no
H(3) C(5) H(4) 95.1(4) 1_555 1_555 1_555 no
H(3) C(5) H(5) 70.2(4) 1_555 1_555 1_555 no
H(4) C(5) H(5) 162.6(3) 1_555 1_555 1_555 no
C(1) C(6) C(2) 31.3(3) 1_555 1_555 1_555 yes
C(1) C(6) C(3) 61.5(4) 1_555 1_555 1_555 yes
C(1) C(6) C(4) 90.7(4) 1_555 1_555 1_555 yes
C(1) C(6) C(5) 120.6(6) 1_555 1_555 1_555 yes
C(1) C(6) C(16) 31.6(4) 1_555 1_555 1_555 yes
C(1) C(6) H(3) 144.9(5) 1_555 1_555 1_555 no
C(1) C(6) H(4) 119.5(7) 1_555 1_555 1_555 no
C(1) C(6) H(16) 47.6(3) 1_555 1_555 1_555 no
C(2) C(6) C(3) 30.5(2) 1_555 1_555 1_555 yes
C(2) C(6) C(4) 60.5(3) 1_555 1_555 1_555 yes
C(2) C(6) C(5) 90.0(4) 1_555 1_555 1_555 yes
C(2) C(6) C(16) 62.2(3) 1_555 1_555 1_555 yes
C(2) C(6) H(3) 114.2(3) 1_555 1_555 1_555 no
C(2) C(6) H(4) 149.4(6) 1_555 1_555 1_555 no
C(2) C(6) H(16) 78.9(3) 1_555 1_555 1_555 no
C(3) C(6) C(4) 30.1(2) 1_555 1_555 1_555 yes
C(3) C(6) C(5) 59.5(4) 1_555 1_555 1_555 yes
C(3) C(6) C(16) 90.8(3) 1_555 1_555 1_555 yes
C(3) C(6) H(3) 83.7(3) 1_555 1_555 1_555 no
C(3) C(6) H(4) 174.0(5) 1_555 1_555 1_555 no
C(3) C(6) H(16) 109.0(3) 1_555 1_555 1_555 no
C(4) C(6) C(5) 29.8(3) 1_555 1_555 1_555 yes
C(4) C(6) C(16) 117.3(4) 1_555 1_555 1_555 yes
C(4) C(6) H(3) 54.2(2) 1_555 1_555 1_555 no
C(4) C(6) H(4) 149.7(6) 1_555 1_555 1_555 no
C(4) C(6) H(16) 137.3(3) 1_555 1_555 1_555 no
C(5) C(6) C(16) 144.9(5) 1_555 1_555 1_555 yes
C(5) C(6) H(3) 24.4(3) 1_555 1_555 1_555 no
C(5) C(6) H(4) 119.9(6) 1_555 1_555 1_555 no
C(5) C(6) H(16) 165.4(5) 1_555 1_555 1_555 no
C(16) C(6) H(3) 162.7(4) 1_555 1_555 1_555 no
C(16) C(6) H(4) 91.6(5) 1_555 1_555 1_555 no
C(16) C(6) H(16) 20.6(2) 1_555 1_555 1_555 no
H(3) C(6) H(4) 95.5(5) 1_555 1_555 1_555 no
H(3) C(6) H(16) 165.7(3) 1_555 1_555 1_555 no
H(4) C(6) H(16) 72.5(4) 1_555 1_555 1_555 no
C(3) C(7) C(4) 27.9(3) 1_555 1_555 1_555 yes
C(3) C(7) C(5) 55.8(3) 1_555 1_555 1_555 yes
C(3) C(7) C(8) 106.1(5) 1_555 1_555 1_555 yes
C(3) C(7) C(9) 79.6(3) 1_555 1_555 1_555 yes
C(3) C(7) H(2) 20.9(2) 1_555 1_555 1_555 no
C(3) C(7) H(3) 75.9(3) 1_555 1_555 1_555 no
C(3) C(7) H(5) 134.9(7) 1_555 1_555 1_555 no
C(3) C(7) H(6) 86.8(5) 1_555 1_555 1_555 no
C(3) C(7) H(7) 129.9(4) 1_555 1_555 1_555 no
C(3) C(7) H(8) 101.1(4) 1_555 1_555 1_555 no
C(4) C(7) C(5) 28.1(3) 1_555 1_555 1_555 yes
C(4) C(7) C(8) 113.7(6) 1_555 1_555 1_555 yes
C(4) C(7) C(9) 81.3(4) 1_555 1_555 1_555 yes
C(4) C(7) H(2) 48.0(3) 1_555 1_555 1_555 no
C(4) C(7) H(3) 48.0(3) 1_555 1_555 1_555 no
C(4) C(7) H(5) 109.3(7) 1_555 1_555 1_555 no
C(4) C(7) H(6) 108.3(6) 1_555 1_555 1_555 no
C(4) C(7) H(7) 128.9(5) 1_555 1_555 1_555 no
C(4) C(7) H(8) 120.4(6) 1_555 1_555 1_555 no
C(5) C(7) C(8) 111.0(5) 1_555 1_555 1_555 yes
C(5) C(7) C(9) 80.4(3) 1_555 1_555 1_555 yes
C(5) C(7) H(2) 76.1(2) 1_555 1_555 1_555 no
C(5) C(7) H(3) 20.8(2) 1_555 1_555 1_555 no
C(5) C(7) H(5) 84.8(5) 1_555 1_555 1_555 no
C(5) C(7) H(6) 131.0(6) 1_555 1_555 1_555 no
C(5) C(7) H(7) 114.0(4) 1_555 1_555 1_555 no
C(5) C(7) H(8) 130.3(4) 1_555 1_555 1_555 no
C(8) C(7) C(9) 32.7(4) 1_555 1_555 1_555 yes
C(8) C(7) H(2) 105.0(5) 1_555 1_555 1_555 no
C(8) C(7) H(3) 113.1(5) 1_555 1_555 1_555 no
C(8) C(7) H(5) 108.2(7) 1_555 1_555 1_555 no
C(8) C(7) H(6) 109.0(8) 1_555 1_555 1_555 no
C(8) C(7) H(7) 25.5(3) 1_555 1_555 1_555 no
C(8) C(7) H(8) 26.5(3) 1_555 1_555 1_555 no
C(9) C(7) H(2) 87.0(3) 1_555 1_555 1_555 no
C(9) C(7) H(3) 88.4(3) 1_555 1_555 1_555 no
C(9) C(7) H(5) 117.7(6) 1_555 1_555 1_555 no
C(9) C(7) H(6) 126.7(7) 1_555 1_555 1_555 no
C(9) C(7) H(7) 51.0(2) 1_555 1_555 1_555 no
C(9) C(7) H(8) 50.7(2) 1_555 1_555 1_555 no
H(2) C(7) H(3) 95.6(2) 1_555 1_555 1_555 no
H(2) C(7) H(5) 145.9(7) 1_555 1_555 1_555 no
H(2) C(7) H(6) 67.1(4) 1_555 1_555 1_555 no
H(2) C(7) H(7) 130.5(4) 1_555 1_555 1_555 no
H(2) C(7) H(8) 91.2(3) 1_555 1_555 1_555 no
H(3) C(7) H(5) 64.3(4) 1_555 1_555 1_555 no
H(3) C(7) H(6) 137.5(7) 1_555 1_555 1_555 no
H(3) C(7) H(7) 106.4(3) 1_555 1_555 1_555 no
H(3) C(7) H(8) 138.2(4) 1_555 1_555 1_555 no
H(5) C(7) H(6) 108.2(8) 1_555 1_555 1_555 no
H(5) C(7) H(7) 83.1(5) 1_555 1_555 1_555 no
H(5) C(7) H(8) 122.5(6) 1_555 1_555 1_555 no
H(6) C(7) H(7) 114.3(6) 1_555 1_555 1_555 no
H(6) C(7) H(8) 82.8(6) 1_555 1_555 1_555 no
H(7) C(7) H(8) 43.9(2) 1_555 1_555 1_555 no
C(4) C(8) C(7) 32.7(3) 1_555 1_555 1_555 yes
C(4) C(8) C(9) 81.0(4) 1_555 1_555 1_555 yes
C(4) C(8) C(10) 78.1(3) 1_555 1_555 1_555 yes
C(4) C(8) C(14) 77.7(3) 1_555 1_555 4_455 yes
C(4) C(8) H(5) 50.7(2) 1_555 1_555 1_555 no
C(4) C(8) H(6) 50.5(2) 1_555 1_555 1_555 no
C(4) C(8) H(7) 128.2(7) 1_555 1_555 1_555 no
C(4) C(8) H(8) 116.2(6) 1_555 1_555 1_555 no
C(4) C(8) H(9) 87.2(3) 1_555 1_555 1_555 no
C(4) C(8) H(12) 86.5(3) 1_555 1_555 4_455 no
C(7) C(8) C(9) 113.4(6) 1_555 1_555 1_555 yes
C(7) C(8) C(10) 108.7(5) 1_555 1_555 1_555 yes
C(7) C(8) C(14) 104.0(5) 1_555 1_555 4_455 yes
C(7) C(8) H(5) 25.9(3) 1_555 1_555 1_555 no
C(7) C(8) H(6) 25.9(3) 1_555 1_555 1_555 no
C(7) C(8) H(7) 109.1(7) 1_555 1_555 1_555 no
C(7) C(8) H(8) 107.7(8) 1_555 1_555 1_555 no
C(7) C(8) H(9) 112.0(5) 1_555 1_555 1_555 no
C(7) C(8) H(12) 104.6(5) 1_555 1_555 4_455 no
C(9) C(8) C(10) 28.5(4) 1_555 1_555 1_555 yes
C(9) C(8) C(14) 28.8(4) 1_555 1_555 4_455 yes
C(9) C(8) H(5) 121.0(5) 1_555 1_555 1_555 no
C(9) C(8) H(6) 127.6(5) 1_555 1_555 1_555 no
C(9) C(8) H(7) 110.7(8) 1_555 1_555 1_555 no
C(9) C(8) H(8) 108.1(7) 1_555 1_555 1_555 no
C(9) C(8) H(9) 47.6(4) 1_555 1_555 1_555 no
C(9) C(8) H(12) 47.9(4) 1_555 1_555 4_455 no
C(10) C(8) C(14) 56.6(3) 1_555 1_555 4_455 yes
C(10) C(8) H(5) 128.4(4) 1_555 1_555 1_555 no
C(10) C(8) H(6) 110.7(4) 1_555 1_555 1_555 no
C(10) C(8) H(7) 134.4(7) 1_555 1_555 1_555 no
C(10) C(8) H(8) 83.8(5) 1_555 1_555 1_555 no
C(10) C(8) H(9) 20.6(2) 1_555 1_555 1_555 no
C(10) C(8) H(12) 76.3(3) 1_555 1_555 4_455 no
C(14) C(8) H(5) 100.1(4) 4_455 1_555 1_555 no
C(14) C(8) H(6) 127.7(4) 4_455 1_555 1_555 no
C(14) C(8) H(7) 90.0(6) 4_455 1_555 1_555 no
C(14) C(8) H(8) 135.5(7) 4_455 1_555 1_555 no
C(14) C(8) H(9) 76.4(3) 4_455 1_555 1_555 no
C(14) C(8) H(12) 20.4(2) 4_455 1_555 4_455 no
H(5) C(8) H(6) 43.9(2) 1_555 1_555 1_555 no
H(5) C(8) H(7) 83.6(5) 1_555 1_555 1_555 no
H(5) C(8) H(8) 121.7(7) 1_555 1_555 1_555 no
H(5) C(8) H(9) 136.7(4) 1_555 1_555 1_555 no
H(5) C(8) H(12) 92.0(3) 1_555 1_555 4_455 no
H(6) C(8) H(7) 114.5(6) 1_555 1_555 1_555 no
H(6) C(8) H(8) 82.2(5) 1_555 1_555 1_555 no
H(6) C(8) H(9) 104.4(3) 1_555 1_555 1_555 no
H(6) C(8) H(12) 130.4(4) 1_555 1_555 4_455 no
H(7) C(8) H(8) 107.7(7) 1_555 1_555 1_555 no
H(7) C(8) H(9) 138.7(7) 1_555 1_555 1_555 no
H(7) C(8) H(12) 70.3(5) 1_555 1_555 4_455 no
H(8) C(8) H(9) 63.3(4) 1_555 1_555 1_555 no
H(8) C(8) H(12) 146.1(7) 1_555 1_555 4_455 no
H(9) C(8) H(12) 95.2(2) 1_555 1_555 4_455 no
Ag(1) C(9) C(4) 165.9(3) 4_455 1_555 1_555 yes
Ag(1) C(9) C(7) 152.6(3) 4_455 1_555 1_555 yes
Ag(1) C(9) C(8) 121.6(5) 4_455 1_555 1_555 yes
Ag(1) C(9) C(10) 90.0(5) 4_455 1_555 1_555 yes
Ag(1) C(9) C(11) 87.4(3) 4_455 1_555 1_555 yes
Ag(1) C(9) C(13) 76.6(3) 4_455 1_555 1_555 yes
Ag(1) C(9) C(14) 71.9(4) 4_455 1_555 4_455 yes
Ag(1) C(9) H(7) 100.8(3) 4_455 1_555 1_555 no
Ag(1) C(9) H(8) 112.8(3) 4_455 1_555 1_555 no
Ag(1) C(9) H(9) 92.2(3) 4_455 1_555 1_555 no
Ag(1) C(9) H(12) 71.2(2) 4_455 1_555 4_455 no
C(4) C(9) C(7) 32.8(2) 1_555 1_555 1_555 yes
C(4) C(9) C(8) 66.5(4) 1_555 1_555 1_555 yes
C(4) C(9) C(10) 95.1(5) 1_555 1_555 1_555 yes
C(4) C(9) C(11) 90.5(3) 1_555 1_555 1_555 yes
C(4) C(9) C(13) 90.4(3) 1_555 1_555 1_555 yes
C(4) C(9) C(14) 94.1(5) 1_555 1_555 4_455 yes
C(4) C(9) H(7) 83.3(3) 1_555 1_555 1_555 no
C(4) C(9) H(8) 79.6(3) 1_555 1_555 1_555 no
C(4) C(9) H(9) 97.9(3) 1_555 1_555 1_555 no
C(4) C(9) H(12) 96.7(3) 1_555 1_555 4_455 no
C(7) C(9) C(8) 33.9(4) 1_555 1_555 1_555 yes
C(7) C(9) C(10) 113.1(5) 1_555 1_555 1_555 yes
C(7) C(9) C(11) 119.9(4) 1_555 1_555 1_555 yes
C(7) C(9) C(13) 117.1(4) 1_555 1_555 1_555 yes
C(7) C(9) C(14) 107.2(5) 1_555 1_555 4_455 yes
C(7) C(9) H(7) 51.9(2) 1_555 1_555 1_555 no
C(7) C(9) H(8) 52.1(2) 1_555 1_555 1_555 no
C(7) C(9) H(9) 103.0(4) 1_555 1_555 1_555 no
C(7) C(9) H(12) 97.0(3) 1_555 1_555 4_455 no
C(8) C(9) C(10) 120.7(7) 1_555 1_555 1_555 yes
C(8) C(9) C(11) 143.3(6) 1_555 1_555 1_555 yes
C(8) C(9) C(13) 143.6(6) 1_555 1_555 1_555 yes
C(8) C(9) C(14) 119.6(7) 1_555 1_555 4_455 yes
C(8) C(9) H(7) 25.6(3) 1_555 1_555 1_555 no
C(8) C(9) H(8) 27.0(3) 1_555 1_555 1_555 no
C(8) C(9) H(9) 99.6(5) 1_555 1_555 1_555 no
C(8) C(9) H(12) 99.2(5) 1_555 1_555 4_455 no
C(10) C(9) C(11) 29.4(4) 1_555 1_555 1_555 yes
C(10) C(9) C(13) 87.7(4) 1_555 1_555 1_555 yes
C(10) C(9) C(14) 117.5(6) 1_555 1_555 4_455 yes
C(10) C(9) H(7) 141.7(5) 1_555 1_555 1_555 no
C(10) C(9) H(8) 97.3(5) 1_555 1_555 1_555 no
C(10) C(9) H(9) 24.1(3) 1_555 1_555 1_555 no
C(10) C(9) H(12) 139.8(5) 1_555 1_555 4_455 no
C(11) C(9) C(13) 58.6(3) 1_555 1_555 1_555 yes
C(11) C(9) C(14) 88.9(5) 1_555 1_555 4_455 yes
C(11) C(9) H(7) 168.8(4) 1_555 1_555 1_555 no
C(11) C(9) H(8) 125.0(4) 1_555 1_555 1_555 no
C(11) C(9) H(9) 53.6(2) 1_555 1_555 1_555 no
C(11) C(9) H(12) 112.2(3) 1_555 1_555 4_455 no
C(13) C(9) C(14) 30.5(4) 1_555 1_555 4_455 yes
C(13) C(9) H(7) 130.5(4) 1_555 1_555 1_555 no
C(13) C(9) H(8) 169.2(4) 1_555 1_555 1_555 no
C(13) C(9) H(9) 111.6(3) 1_555 1_555 1_555 no
C(13) C(9) H(12) 54.0(2) 1_555 1_555 4_455 no
C(14) C(9) H(7) 100.8(5) 4_455 1_555 1_555 no
C(14) C(9) H(8) 145.2(5) 4_455 1_555 1_555 no
C(14) C(9) H(9) 140.5(5) 4_455 1_555 1_555 no
C(14) C(9) H(12) 23.5(3) 4_455 1_555 4_455 no
H(7) C(9) H(8) 44.6(1) 1_555 1_555 1_555 no
H(7) C(9) H(9) 117.9(3) 1_555 1_555 1_555 no
H(7) C(9) H(12) 78.0(2) 1_555 1_555 4_455 no
H(8) C(9) H(9) 74.3(2) 1_555 1_555 1_555 no
H(8) C(9) H(12) 122.6(3) 1_555 1_555 4_455 no
H(9) C(9) H(12) 159.6(4) 1_555 1_555 4_455 no
C(8) C(10) C(9) 30.8(4) 1_555 1_555 1_555 yes
C(8) C(10) C(11) 143.7(5) 1_555 1_555 1_555 yes
C(8) C(10) C(12) 116.6(4) 1_555 1_555 1_555 yes
C(8) C(10) C(13) 89.9(3) 1_555 1_555 1_555 yes
C(8) C(10) C(14) 61.1(3) 1_555 1_555 4_455 yes
C(8) C(10) H(8) 21.7(2) 1_555 1_555 1_555 no
C(8) C(10) H(9) 92.5(5) 1_555 1_555 1_555 no
C(8) C(10) H(10) 161.3(4) 1_555 1_555 1_555 no
C(9) C(10) C(11) 120.2(6) 1_555 1_555 1_555 yes
C(9) C(10) C(12) 90.7(5) 1_555 1_555 1_555 yes
C(9) C(10) C(13) 61.3(4) 1_555 1_555 1_555 yes
C(9) C(10) C(14) 31.1(4) 1_555 1_555 4_455 yes
C(9) C(10) H(8) 50.5(4) 1_555 1_555 1_555 no
C(9) C(10) H(9) 119.4(7) 1_555 1_555 1_555 no
C(9) C(10) H(10) 144.9(5) 1_555 1_555 1_555 no
C(11) C(10) C(12) 29.5(4) 1_555 1_555 1_555 yes
C(11) C(10) C(13) 59.5(4) 1_555 1_555 1_555 yes
C(11) C(10) C(14) 90.0(5) 1_555 1_555 4_455 yes
C(11) C(10) H(8) 162.7(5) 1_555 1_555 1_555 no
C(11) C(10) H(9) 120.4(7) 1_555 1_555 1_555 no
C(11) C(10) H(10) 24.7(3) 1_555 1_555 1_555 no
C(12) C(10) C(13) 30.2(2) 1_555 1_555 1_555 yes
C(12) C(10) C(14) 60.7(3) 1_555 1_555 4_455 yes
C(12) C(10) H(8) 138.3(3) 1_555 1_555 1_555 no
C(12) C(10) H(9) 149.9(6) 1_555 1_555 1_555 no
C(12) C(10) H(10) 54.2(2) 1_555 1_555 1_555 no
C(13) C(10) C(14) 30.6(3) 1_555 1_555 4_455 yes
C(13) C(10) H(8) 111.2(3) 1_555 1_555 1_555 no
C(13) C(10) H(9) 172.9(6) 1_555 1_555 1_555 no
C(13) C(10) H(10) 84.1(3) 1_555 1_555 1_555 no
C(14) C(10) H(8) 81.6(3) 4_455 1_555 1_555 no
C(14) C(10) H(9) 148.7(6) 4_455 1_555 1_555 no
C(14) C(10) H(10) 114.6(4) 4_455 1_555 1_555 no
H(8) C(10) H(9) 70.8(4) 1_555 1_555 1_555 no
H(8) C(10) H(10) 159.9(4) 1_555 1_555 1_555 no
H(9) C(10) H(10) 95.7(5) 1_555 1_555 1_555 no
C(9) C(11) C(10) 30.3(4) 1_555 1_555 1_555 yes
C(9) C(11) C(12) 90.9(5) 1_555 1_555 1_555 yes
C(9) C(11) C(13) 60.5(3) 1_555 1_555 1_555 yes
C(9) C(11) C(14) 30.3(2) 1_555 1_555 4_455 yes
C(9) C(11) C(15) 118.8(4) 1_555 1_555 1_555 yes
C(9) C(11) H(9) 54.5(2) 1_555 1_555 1_555 no
C(9) C(11) H(10) 149.3(6) 1_555 1_555 1_555 no
C(9) C(11) H(14) 137.9(3) 1_555 1_555 1_555 no
C(10) C(11) C(12) 121.3(6) 1_555 1_555 1_555 yes
C(10) C(11) C(13) 90.4(5) 1_555 1_555 1_555 yes
C(10) C(11) C(14) 60.2(4) 1_555 1_555 4_455 yes
C(10) C(11) C(15) 148.0(5) 1_555 1_555 1_555 yes
C(10) C(11) H(9) 24.2(3) 1_555 1_555 1_555 no
C(10) C(11) H(10) 119.0(7) 1_555 1_555 1_555 no
C(10) C(11) H(14) 168.1(5) 1_555 1_555 1_555 no
C(12) C(11) C(13) 31.4(4) 1_555 1_555 1_555 yes
C(12) C(11) C(14) 61.3(4) 1_555 1_555 4_455 yes
C(12) C(11) C(15) 30.9(4) 1_555 1_555 1_555 yes
C(12) C(11) H(9) 145.4(5) 1_555 1_555 1_555 no
C(12) C(11) H(10) 119.8(7) 1_555 1_555 1_555 no
C(12) C(11) H(14) 47.1(3) 1_555 1_555 1_555 no
C(13) C(11) C(14) 30.3(3) 1_555 1_555 4_455 yes
C(13) C(11) C(15) 62.0(3) 1_555 1_555 1_555 yes
C(13) C(11) H(9) 114.4(4) 1_555 1_555 1_555 no
C(13) C(11) H(10) 150.0(6) 1_555 1_555 1_555 no
C(13) C(11) H(14) 78.3(3) 1_555 1_555 1_555 no
C(14) C(11) C(15) 91.0(3) 4_455 1_555 1_555 yes
C(14) C(11) H(9) 84.2(3) 4_455 1_555 1_555 no
C(14) C(11) H(10) 174.9(6) 4_455 1_555 1_555 no
C(14) C(11) H(14) 108.4(3) 4_455 1_555 1_555 no
C(15) C(11) H(9) 167.5(4) 1_555 1_555 1_555 no
C(15) C(11) H(10) 90.9(5) 1_555 1_555 1_555 no
C(15) C(11) H(14) 20.5(2) 1_555 1_555 1_555 no
H(9) C(11) H(10) 94.8(5) 1_555 1_555 1_555 no
H(9) C(11) H(14) 167.4(3) 1_555 1_555 1_555 no
H(10) C(11) H(14) 72.7(4) 1_555 1_555 1_555 no
C(1) C(12) C(10) 94.4(3) 1_555 1_555 1_555 yes
C(1) C(12) C(11) 93.8(5) 1_555 1_555 1_555 yes
C(1) C(12) C(13) 101.2(5) 1_555 1_555 1_555 yes
C(1) C(12) C(14) 98.1(3) 1_555 1_555 4_455 yes
C(1) C(12) C(15) 66.1(4) 1_555 1_555 1_555 yes
C(1) C(12) C(16) 33.2(2) 1_555 1_555 1_555 yes
C(1) C(12) H(10) 92.5(3) 1_555 1_555 1_555 no
C(1) C(12) H(11) 101.1(3) 1_555 1_555 1_555 no
C(1) C(12) H(13) 78.3(2) 1_555 1_555 1_555 no
C(1) C(12) H(14) 84.0(3) 1_555 1_555 1_555 no
C(10) C(12) C(11) 29.2(4) 1_555 1_555 1_555 yes
C(10) C(12) C(13) 88.4(5) 1_555 1_555 1_555 yes
C(10) C(12) C(14) 59.6(3) 1_555 1_555 4_455 yes
C(10) C(12) C(15) 146.4(5) 1_555 1_555 1_555 yes
C(10) C(12) C(16) 120.4(4) 1_555 1_555 1_555 yes
C(10) C(12) H(10) 53.5(2) 1_555 1_555 1_555 no
C(10) C(12) H(11) 113.3(3) 1_555 1_555 1_555 no
C(10) C(12) H(13) 172.0(4) 1_555 1_555 1_555 no
C(10) C(12) H(14) 132.1(4) 1_555 1_555 1_555 no
C(11) C(12) C(13) 117.0(6) 1_555 1_555 1_555 yes
C(11) C(12) C(14) 88.6(5) 1_555 1_555 4_455 yes
C(11) C(12) C(15) 121.0(6) 1_555 1_555 1_555 yes
C(11) C(12) C(16) 106.6(5) 1_555 1_555 1_555 yes
C(11) C(12) H(10) 24.3(3) 1_555 1_555 1_555 no
C(11) C(12) H(11) 141.3(5) 1_555 1_555 1_555 no
C(11) C(12) H(13) 147.0(5) 1_555 1_555 1_555 no
C(11) C(12) H(14) 102.9(5) 1_555 1_555 1_555 no
C(13) C(12) C(14) 29.1(4) 1_555 1_555 4_455 yes
C(13) C(12) C(15) 121.1(6) 1_555 1_555 1_555 yes
C(13) C(12) C(16) 118.9(5) 1_555 1_555 1_555 yes
C(13) C(12) H(10) 140.5(5) 1_555 1_555 1_555 no
C(13) C(12) H(11) 25.1(3) 1_555 1_555 1_555 no
C(13) C(12) H(13) 96.0(5) 1_555 1_555 1_555 no
C(13) C(12) H(14) 139.1(5) 1_555 1_555 1_555 no
C(14) C(12) C(15) 146.0(5) 4_455 1_555 1_555 yes
C(14) C(12) C(16) 127.8(4) 4_455 1_555 1_555 yes
C(14) C(12) H(10) 112.7(3) 4_455 1_555 1_555 no
C(14) C(12) H(11) 54.2(2) 4_455 1_555 1_555 no
C(14) C(12) H(13) 124.1(3) 4_455 1_555 1_555 no
C(14) C(12) H(14) 168.2(4) 4_455 1_555 1_555 no
C(15) C(12) C(16) 33.3(4) 1_555 1_555 1_555 yes
C(15) C(12) H(10) 98.4(4) 1_555 1_555 1_555 no
C(15) C(12) H(11) 97.7(4) 1_555 1_555 1_555 no
C(15) C(12) H(13) 26.9(3) 1_555 1_555 1_555 no
C(15) C(12) H(14) 26.1(3) 1_555 1_555 1_555 no
C(16) C(12) H(10) 92.4(3) 1_555 1_555 1_555 no
C(16) C(12) H(11) 105.3(3) 1_555 1_555 1_555 no
C(16) C(12) H(13) 51.6(2) 1_555 1_555 1_555 no
C(16) C(12) H(14) 51.7(2) 1_555 1_555 1_555 no
H(10) C(12) H(11) 162.1(4) 1_555 1_555 1_555 no
H(10) C(12) H(13) 123.1(3) 1_555 1_555 1_555 no
H(10) C(12) H(14) 78.7(2) 1_555 1_555 1_555 no
H(11) C(12) H(13) 71.6(2) 1_555 1_555 1_555 no
H(11) C(12) H(14) 114.0(3) 1_555 1_555 1_555 no
H(13) C(12) H(14) 44.8(1) 1_555 1_555 1_555 no
C(9) C(13) C(10) 31.0(2) 1_555 1_555 1_555 yes
C(9) C(13) C(11) 60.9(3) 1_555 1_555 1_555 yes
C(9) C(13) C(12) 91.5(5) 1_555 1_555 1_555 yes
C(9) C(13) C(14) 30.6(4) 1_555 1_555 4_455 yes
C(9) C(13) C(15) 119.4(4) 1_555 1_555 1_555 yes
C(9) C(13) H(11) 150.4(6) 1_555 1_555 1_555 no
C(9) C(13) H(12) 54.6(2) 1_555 1_555 4_455 no
C(9) C(13) H(13) 141.2(3) 1_555 1_555 1_555 no
C(10) C(13) C(11) 30.1(2) 1_555 1_555 1_555 yes
C(10) C(13) C(12) 61.4(4) 1_555 1_555 1_555 yes
C(10) C(13) C(14) 61.2(4) 1_555 1_555 4_455 yes
C(10) C(13) C(15) 91.2(3) 1_555 1_555 1_555 yes
C(10) C(13) H(11) 174.3(6) 1_555 1_555 1_555 no
C(10) C(13) H(12) 84.9(3) 1_555 1_555 4_455 no
C(10) C(13) H(13) 113.0(3) 1_555 1_555 1_555 no
C(11) C(13) C(12) 31.6(4) 1_555 1_555 1_555 yes
C(11) C(13) C(14) 91.2(5) 1_555 1_555 4_455 yes
C(11) C(13) C(15) 62.2(3) 1_555 1_555 1_555 yes
C(11) C(13) H(11) 148.5(6) 1_555 1_555 1_555 no
C(11) C(13) H(12) 115.0(4) 1_555 1_555 4_455 no
C(11) C(13) H(13) 83.5(3) 1_555 1_555 1_555 no
C(12) C(13) C(14) 122.1(6) 1_555 1_555 4_455 yes
C(12) C(13) C(15) 31.0(4) 1_555 1_555 1_555 yes
C(12) C(13) H(11) 118.1(7) 1_555 1_555 1_555 no
C(12) C(13) H(12) 146.1(5) 1_555 1_555 4_455 no
C(12) C(13) H(13) 51.9(4) 1_555 1_555 1_555 no
C(14) C(13) C(15) 148.3(5) 4_455 1_555 1_555 yes
C(14) C(13) H(11) 119.8(7) 4_455 1_555 1_555 no
C(14) C(13) H(12) 24.0(3) 4_455 1_555 4_455 no
C(14) C(13) H(13) 166.9(5) 4_455 1_555 1_555 no
C(15) C(13) H(11) 89.3(5) 1_555 1_555 1_555 no
C(15) C(13) H(12) 166.8(4) 1_555 1_555 4_455 no
C(15) C(13) H(13) 22.0(2) 1_555 1_555 1_555 no
H(11) C(13) H(12) 95.8(5) 1_555 1_555 4_455 no
H(11) C(13) H(13) 67.3(4) 1_555 1_555 1_555 no
H(12) C(13) H(13) 159.9(4) 4_455 1_555 1_555 no
Ag(1) C(14) C(8) 91.0(3) 1_555 1_555 4_554 yes
Ag(1) C(14) C(9) 75.8(4) 1_555 1_555 4_554 yes
Ag(1) C(14) C(10) 72.8(3) 1_555 1_555 4_554 yes
Ag(1) C(14) C(11) 81.1(3) 1_555 1_555 4_554 yes
Ag(1) C(14) C(12) 94.3(3) 1_555 1_555 4_554 yes
Ag(1) C(14) C(13) 100.4(5) 1_555 1_555 4_554 yes
Ag(1) C(14) H(7) 86.4(2) 1_555 1_555 4_554 no
Ag(1) C(14) H(11) 104.2(3) 1_555 1_555 4_554 no
Ag(1) C(14) H(12) 92.6(5) 1_555 1_555 1_555 no
C(8) C(14) C(9) 31.5(4) 4_554 1_555 4_554 yes
C(8) C(14) C(10) 62.2(3) 4_554 1_555 4_554 yes
C(8) C(14) C(11) 90.0(3) 4_554 1_555 4_554 yes
C(8) C(14) C(12) 116.7(4) 4_554 1_555 4_554 yes
C(8) C(14) C(13) 143.6(5) 4_554 1_555 4_554 yes
C(8) C(14) H(7) 20.6(2) 4_554 1_555 4_554 no
C(8) C(14) H(11) 161.8(4) 4_554 1_555 4_554 no
C(8) C(14) H(12) 93.6(5) 4_554 1_555 1_555 no
C(9) C(14) C(10) 31.4(4) 4_554 1_555 4_554 yes
C(9) C(14) C(11) 60.8(4) 4_554 1_555 4_554 yes
C(9) C(14) C(12) 90.1(5) 4_554 1_555 4_554 yes
C(9) C(14) C(13) 118.9(6) 4_554 1_555 4_554 yes
C(9) C(14) H(7) 48.5(4) 4_554 1_555 4_554 no
C(9) C(14) H(11) 143.2(6) 4_554 1_555 4_554 no
C(9) C(14) H(12) 121.2(7) 4_554 1_555 1_555 no
C(10) C(14) C(11) 29.8(2) 4_554 1_555 4_554 yes
C(10) C(14) C(12) 59.8(3) 4_554 1_555 4_554 yes
C(10) C(14) C(13) 88.3(5) 4_554 1_555 4_554 yes
C(10) C(14) H(7) 79.9(3) 4_554 1_555 4_554 no
C(10) C(14) H(11) 112.4(4) 4_554 1_555 4_554 no
C(10) C(14) H(12) 150.7(6) 4_554 1_555 1_555 no
C(11) C(14) C(12) 30.1(2) 4_554 1_555 4_554 yes
C(11) C(14) C(13) 58.5(4) 4_554 1_555 4_554 yes
C(11) C(14) H(7) 109.1(3) 4_554 1_555 4_554 no
C(11) C(14) H(11) 82.7(3) 4_554 1_555 4_554 no
C(11) C(14) H(12) 172.8(6) 4_554 1_555 1_555 no
C(12) C(14) C(13) 28.8(4) 4_554 1_555 4_554 yes
C(12) C(14) H(7) 137.1(3) 4_554 1_555 4_554 no
C(12) C(14) H(11) 53.1(2) 4_554 1_555 4_554 no
C(12) C(14) H(12) 148.7(6) 4_554 1_555 1_555 no
C(13) C(14) H(7) 164.0(5) 4_554 1_555 4_554 no
C(13) C(14) H(11) 24.3(3) 4_554 1_555 4_554 no
C(13) C(14) H(12) 119.9(7) 4_554 1_555 1_555 no
H(7) C(14) H(11) 165.5(4) 4_554 1_555 4_554 no
H(7) C(14) H(12) 73.7(4) 4_554 1_555 1_555 no
H(11) C(14) H(12) 95.6(5) 4_554 1_555 1_555 no
C(1) C(15) C(11) 77.5(3) 1_555 1_555 1_555 yes
C(1) C(15) C(12) 81.4(4) 1_555 1_555 1_555 yes
C(1) C(15) C(13) 81.9(3) 1_555 1_555 1_555 yes
C(1) C(15) C(16) 33.7(3) 1_555 1_555 1_555 yes
C(1) C(15) H(10) 83.5(3) 1_555 1_555 1_555 no
C(1) C(15) H(11) 90.8(3) 1_555 1_555 1_555 no
C(1) C(15) H(13) 114.0(6) 1_555 1_555 1_555 no
C(1) C(15) H(14) 130.8(6) 1_555 1_555 1_555 no
C(1) C(15) H(15) 51.5(2) 1_555 1_555 1_555 no
C(1) C(15) H(16) 51.5(2) 1_555 1_555 1_555 no
C(11) C(15) C(12) 28.1(3) 1_555 1_555 1_555 yes
C(11) C(15) C(13) 55.7(3) 1_555 1_555 1_555 yes
C(11) C(15) C(16) 103.4(5) 1_555 1_555 1_555 yes
C(11) C(15) H(10) 20.9(2) 1_555 1_555 1_555 no
C(11) C(15) H(11) 76.5(2) 1_555 1_555 1_555 no
C(11) C(15) H(13) 135.7(6) 1_555 1_555 1_555 no
C(11) C(15) H(14) 90.6(5) 1_555 1_555 1_555 no
C(11) C(15) H(15) 97.7(3) 1_555 1_555 1_555 no
C(11) C(15) H(16) 127.7(4) 1_555 1_555 1_555 no
C(12) C(15) C(13) 28.0(3) 1_555 1_555 1_555 yes
C(12) C(15) C(16) 114.3(6) 1_555 1_555 1_555 yes
C(12) C(15) H(10) 48.2(3) 1_555 1_555 1_555 no
C(12) C(15) H(11) 48.4(3) 1_555 1_555 1_555 no
C(12) C(15) H(13) 108.4(6) 1_555 1_555 1_555 no
C(12) C(15) H(14) 109.3(7) 1_555 1_555 1_555 no
C(12) C(15) H(15) 119.3(5) 1_555 1_555 1_555 no
C(12) C(15) H(16) 130.7(5) 1_555 1_555 1_555 no
C(13) C(15) C(16) 114.3(5) 1_555 1_555 1_555 yes
C(13) C(15) H(10) 76.1(3) 1_555 1_555 1_555 no
C(13) C(15) H(11) 21.3(2) 1_555 1_555 1_555 no
C(13) C(15) H(13) 82.6(5) 1_555 1_555 1_555 no
C(13) C(15) H(14) 129.4(6) 1_555 1_555 1_555 no
C(13) C(15) H(15) 131.8(4) 1_555 1_555 1_555 no
C(13) C(15) H(16) 118.0(4) 1_555 1_555 1_555 no
C(16) C(15) H(10) 100.1(5) 1_555 1_555 1_555 no
C(16) C(15) H(11) 117.6(5) 1_555 1_555 1_555 no
C(16) C(15) H(13) 107.6(7) 1_555 1_555 1_555 no
C(16) C(15) H(14) 109.3(7) 1_555 1_555 1_555 no
C(16) C(15) H(15) 26.1(3) 1_555 1_555 1_555 no
C(16) C(15) H(16) 25.7(3) 1_555 1_555 1_555 no
H(10) C(15) H(11) 96.3(2) 1_555 1_555 1_555 no
H(10) C(15) H(13) 150.2(6) 1_555 1_555 1_555 no
H(10) C(15) H(14) 72.0(4) 1_555 1_555 1_555 no
H(10) C(15) H(15) 86.2(3) 1_555 1_555 1_555 no
H(10) C(15) H(16) 125.7(3) 1_555 1_555 1_555 no
H(11) C(15) H(13) 61.3(4) 1_555 1_555 1_555 no
H(11) C(15) H(14) 133.0(6) 1_555 1_555 1_555 no
H(11) C(15) H(15) 141.8(4) 1_555 1_555 1_555 no
H(11) C(15) H(16) 111.0(3) 1_555 1_555 1_555 no
H(13) C(15) H(14) 107.7(7) 1_555 1_555 1_555 no
H(13) C(15) H(15) 123.6(6) 1_555 1_555 1_555 no
H(13) C(15) H(16) 82.7(5) 1_555 1_555 1_555 no
H(14) C(15) H(15) 84.1(5) 1_555 1_555 1_555 no
H(14) C(15) H(16) 112.5(5) 1_555 1_555 1_555 no
H(15) C(15) H(16) 43.8(2) 1_555 1_555 1_555 no
C(1) C(16) C(2) 27.6(3) 1_555 1_555 1_555 yes
C(1) C(16) C(6) 28.4(3) 1_555 1_555 1_555 yes
C(1) C(16) C(12) 80.7(4) 1_555 1_555 1_555 yes
C(1) C(16) C(15) 112.3(6) 1_555 1_555 1_555 yes
C(1) C(16) H(1) 46.8(3) 1_555 1_555 1_555 no
C(1) C(16) H(4) 47.8(3) 1_555 1_555 1_555 no
C(1) C(16) H(7) 165.5(5) 1_555 1_555 2_447 no
C(1) C(16) H(13) 117.5(5) 1_555 1_555 1_555 no
C(1) C(16) H(14) 129.1(5) 1_555 1_555 1_555 no
C(1) C(16) H(15) 108.9(7) 1_555 1_555 1_555 no
C(1) C(16) H(16) 109.3(8) 1_555 1_555 1_555 no
C(2) C(16) C(6) 55.3(3) 1_555 1_555 1_555 yes
C(2) C(16) C(12) 79.4(3) 1_555 1_555 1_555 yes
C(2) C(16) C(15) 110.5(5) 1_555 1_555 1_555 yes
C(2) C(16) H(1) 20.6(2) 1_555 1_555 1_555 no
C(2) C(16) H(4) 75.2(3) 1_555 1_555 1_555 no
C(2) C(16) H(7) 150.2(4) 1_555 1_555 2_447 no
C(2) C(16) H(13) 128.3(4) 1_555 1_555 1_555 no
C(2) C(16) H(14) 115.6(4) 1_555 1_555 1_555 no
C(2) C(16) H(15) 84.4(5) 1_555 1_555 1_555 no
C(2) C(16) H(16) 130.8(7) 1_555 1_555 1_555 no
C(6) C(16) C(12) 75.8(3) 1_555 1_555 1_555 yes
C(6) C(16) C(15) 100.6(5) 1_555 1_555 1_555 yes
C(6) C(16) H(1) 75.1(3) 1_555 1_555 1_555 no
C(6) C(16) H(4) 20.7(2) 1_555 1_555 1_555 no
C(6) C(16) H(7) 151.4(4) 1_555 1_555 2_447 no
C(6) C(16) H(13) 95.1(3) 1_555 1_555 1_555 no
C(6) C(16) H(14) 125.0(4) 1_555 1_555 1_555 no
C(6) C(16) H(15) 136.7(7) 1_555 1_555 1_555 no
C(6) C(16) H(16) 90.8(6) 1_555 1_555 1_555 no
C(12) C(16) C(15) 32.4(3) 1_555 1_555 1_555 yes
C(12) C(16) H(1) 88.9(3) 1_555 1_555 1_555 no
C(12) C(16) H(4) 83.5(3) 1_555 1_555 1_555 no
C(12) C(16) H(7) 113.8(4) 1_555 1_555 2_447 no
C(12) C(16) H(13) 50.7(2) 1_555 1_555 1_555 no
C(12) C(16) H(14) 50.5(2) 1_555 1_555 1_555 no
C(12) C(16) H(15) 115.0(6) 1_555 1_555 1_555 no
C(12) C(16) H(16) 130.2(7) 1_555 1_555 1_555 no
C(15) C(16) H(1) 115.3(5) 1_555 1_555 1_555 no
C(15) C(16) H(4) 99.5(5) 1_555 1_555 1_555 no
C(15) C(16) H(7) 82.1(4) 1_555 1_555 2_447 no
C(15) C(16) H(13) 26.7(3) 1_555 1_555 1_555 no
C(15) C(16) H(14) 25.6(3) 1_555 1_555 1_555 no
C(15) C(16) H(15) 108.7(8) 1_555 1_555 1_555 no
C(15) C(16) H(16) 110.0(8) 1_555 1_555 1_555 no
H(1) C(16) H(4) 94.3(2) 1_555 1_555 1_555 no
H(1) C(16) H(7) 129.6(3) 1_555 1_555 2_447 no
H(1) C(16) H(13) 139.5(4) 1_555 1_555 1_555 no
H(1) C(16) H(14) 110.5(3) 1_555 1_555 1_555 no
H(1) C(16) H(15) 63.8(4) 1_555 1_555 1_555 no
H(1) C(16) H(16) 134.2(7) 1_555 1_555 1_555 no
H(4) C(16) H(7) 130.8(3) 1_555 1_555 2_447 no
H(4) C(16) H(13) 85.4(3) 1_555 1_555 1_555 no
H(4) C(16) H(14) 125.1(3) 1_555 1_555 1_555 no
H(4) C(16) H(15) 149.6(7) 1_555 1_555 1_555 no
H(4) C(16) H(16) 71.7(5) 1_555 1_555 1_555 no
H(7) C(16) H(13) 74.6(2) 2_447 1_555 1_555 no
H(7) C(16) H(14) 65.0(2) 2_447 1_555 1_555 no
H(7) C(16) H(15) 65.9(4) 2_447 1_555 1_555 no
H(7) C(16) H(16) 62.0(4) 2_447 1_555 1_555 no
H(13) C(16) H(14) 44.1(2) 1_555 1_555 1_555 no
H(13) C(16) H(15) 125.0(7) 1_555 1_555 1_555 no
H(13) C(16) H(16) 84.1(6) 1_555 1_555 1_555 no
H(14) C(16) H(15) 84.0(6) 1_555 1_555 1_555 no
H(14) C(16) H(16) 113.1(6) 1_555 1_555 1_555 no
H(15) C(16) H(16) 107.5(7) 1_555 1_555 1_555 no

loop_
_geom_bond_atom_site_label_1
_geom_bond_atom_site_label_2
_geom_bond_distance
_geom_bond_site_symmetry_1
_geom_bond_site_symmetry_2
_geom_bond_publ_flag
Ag(1) O(1) 2.559(6) 1_555 1_555 yes
Ag(1) O(1) 2.503(6) 1_555 3_557 yes
Ag(1) C(1) 2.412(7) 1_555 1_555 yes
Ag(1) C(2) 2.718(7) 1_555 1_555 yes
Ag(1) C(9) 2.533(8) 1_555 4_554 yes
Ag(1) C(14) 2.484(7) 1_555 1_555 yes
Cl(1) O(1) 1.438(6) 1_555 1_555 yes
Cl(1) O(2) 1.320(8) 1_555 1_555 yes
Cl(1) O(3) 1.33(1) 1_555 1_555 yes
Cl(1) O(4) 1.35(1) 1_555 1_555 yes
O(1) O(1) 2.69(1) 1_555 3_557 yes
O(1) O(2) 2.26(1) 1_555 1_555 yes
O(1) O(3) 2.29(1) 1_555 1_555 yes
O(1) O(4) 2.25(1) 1_555 1_555 yes
O(2) O(3) 2.22(1) 1_555 1_555 yes
O(2) O(4) 2.16(2) 1_555 1_555 yes
O(3) O(4) 2.15(2) 1_555 1_555 yes
C(1) C(2) 1.373(10) 1_555 1_555 yes
C(1) C(3) 2.406(10) 1_555 1_555 yes
C(1) C(4) 2.788(9) 1_555 1_555 yes
C(1) C(5) 2.413(9) 1_555 1_555 yes
C(1) C(6) 1.399(9) 1_555 1_555 yes
C(1) C(12) 2.779(10) 1_555 1_555 yes
C(1) C(15) 2.57(1) 1_555 1_555 yes
C(1) C(16) 1.54(1) 1_555 1_555 yes
C(2) C(3) 1.39(1) 1_555 1_555 yes
C(2) C(4) 2.394(9) 1_555 1_555 yes
C(2) C(5) 2.734(9) 1_555 1_555 yes
C(2) C(6) 2.359(9) 1_555 1_555 yes
C(2) C(16) 2.54(1) 1_555 1_555 yes
C(3) C(4) 1.373(10) 1_555 1_555 yes
C(3) C(5) 2.358(10) 1_555 1_555 yes
C(3) C(6) 2.736(10) 1_555 1_555 yes
C(3) C(7) 2.52(1) 1_555 1_555 yes
C(4) C(5) 1.379(9) 1_555 1_555 yes
C(4) C(6) 2.393(9) 1_555 1_555 yes
C(4) C(7) 1.522(9) 1_555 1_555 yes
C(4) C(8) 2.58(1) 1_555 1_555 yes
C(4) C(9) 2.78(1) 1_555 1_555 yes
C(5) C(6) 1.380(10) 1_555 1_555 yes
C(5) C(7) 2.52(1) 1_555 1_555 yes
C(6) C(16) 2.55(1) 1_555 1_555 yes
C(7) C(8) 1.56(1) 1_555 1_555 yes
C(7) C(9) 2.57(1) 1_555 1_555 yes
C(8) C(9) 1.51(1) 1_555 1_555 yes
C(8) C(10) 2.54(1) 1_555 1_555 yes
C(8) C(14) 2.51(1) 1_555 4_455 yes
C(9) C(10) 1.409(10) 1_555 1_555 yes
C(9) C(11) 2.411(10) 1_555 1_555 yes
C(9) C(13) 2.40(1) 1_555 1_555 yes
C(9) C(14) 1.39(1) 1_555 4_455 yes
C(10) C(11) 1.37(1) 1_555 1_555 yes
C(10) C(12) 2.401(10) 1_555 1_555 yes
C(10) C(13) 2.735(10) 1_555 1_555 yes
C(10) C(14) 2.397(10) 1_555 4_455 yes
C(11) C(12) 1.384(10) 1_555 1_555 yes
C(11) C(13) 2.355(10) 1_555 1_555 yes
C(11) C(14) 2.76(1) 1_555 4_455 yes
C(11) C(15) 2.52(1) 1_555 1_555 yes
C(12) C(13) 1.378(10) 1_555 1_555 yes
C(12) C(14) 2.42(1) 1_555 4_455 yes
C(12) C(15) 1.512(10) 1_555 1_555 yes
C(12) C(16) 2.57(1) 1_555 1_555 yes
C(13) C(14) 1.39(1) 1_555 4_455 yes
C(13) C(15) 2.52(1) 1_555 1_555 yes
C(15) C(16) 1.55(1) 1_555 1_555 yes

loop_
_geom_contact_atom_site_label_1
_geom_contact_atom_site_label_2
_geom_contact_distance
_geom_contact_site_symmetry_1
_geom_contact_site_symmetry_2
Ag(1) O(1) 2.559(6) 1_555 1_555
Ag(1) O(1) 2.503(6) 1_555 3_557
Ag(1) C(2) 2.718(7) 1_555 1_555
Ag(1) C(9) 2.533(8) 1_555 4_554
O(1) O(1) 2.69(1) 1_555 3_557
C(1) C(4) 2.788(9) 1_555 1_555
C(1) C(12) 2.779(10) 1_555 1_555
C(1) C(15) 2.57(1) 1_555 1_555
C(2) C(5) 2.734(9) 1_555 1_555
C(2) C(16) 2.54(1) 1_555 1_555
C(3) C(6) 2.736(10) 1_555 1_555
C(3) C(7) 2.52(1) 1_555 1_555
C(4) C(8) 2.58(1) 1_555 1_555
C(4) C(9) 2.78(1) 1_555 1_555
C(5) C(7) 2.52(1) 1_555 1_555
C(6) C(16) 2.55(1) 1_555 1_555
C(7) C(9) 2.57(1) 1_555 1_555
C(8) C(10) 2.54(1) 1_555 1_555
C(8) C(14) 2.51(1) 1_555 4_455
C(10) C(13) 2.735(10) 1_555 1_555
C(11) C(14) 2.76(1) 1_555 4_455
C(11) C(15) 2.52(1) 1_555 1_555
C(12) C(16) 2.57(1) 1_555 1_555
C(13) C(15) 2.52(1) 1_555 1_555
O(2) C(11) 3.47(1) 1_555 1_655
O(2) C(15) 3.53(1) 1_555 1_655
O(3) C(14) 3.39(1) 1_555 3_657
O(3) C(8) 3.57(1) 1_555 2_547
O(4) C(10) 3.58(2) 1_555 2_447
O(4) C(8) 3.58(1) 1_555 2_447
C(8) C(16) 3.54(1) 1_555 2_457

loop_
_geom_torsion_atom_site_label_1
_geom_torsion_atom_site_label_2
_geom_torsion_atom_site_label_3
_geom_torsion_atom_site_label_4
_geom_torsion
_geom_torsion_site_symmetry_1
_geom_torsion_site_symmetry_2
_geom_torsion_site_symmetry_3
_geom_torsion_site_symmetry_4
_geom_torsion_publ_flag
Ag(1) O(1) Ag(1) O(1) 0.0 1_555 1_555 3_557 3_557 yes
Ag(1) O(1) Ag(1) C(1) 96.6(3) 1_555 1_555 3_557 3_557 yes
Ag(1) O(1) Ag(1) C(14) -84.4(3) 1_555 1_555 3_557 3_557 yes
Ag(1) O(1) Cl(1) O(2) 1.3(7) 1_555 1_555 1_555 1_555 yes
Ag(1) O(1) Cl(1) O(3) -125.8(6) 1_555 1_555 1_555 1_555 yes
Ag(1) O(1) Cl(1) O(4) 118.1(7) 1_555 1_555 1_555 1_555 yes
Ag(1) O(1) O(1) Ag(1) 180.0 1_555 1_555 3_557 3_557 yes
Ag(1) O(1) O(1) Cl(1) 91(2) 1_555 1_555 3_557 3_557 yes
Ag(1) O(1) O(2) Cl(1) -178.9(6) 1_555 1_555 1_555 1_555 yes
Ag(1) O(1) O(2) O(3) -148.6(4) 1_555 1_555 1_555 1_555 yes
Ag(1) O(1) O(2) O(4) 143.4(5) 1_555 1_555 1_555 1_555 yes
Ag(1) O(1) O(3) Cl(1) 79.1(6) 1_555 1_555 1_555 1_555 yes
Ag(1) O(1) O(3) O(2) 48.2(6) 1_555 1_555 1_555 1_555 yes
Ag(1) O(1) O(3) O(4) 117.6(7) 1_555 1_555 1_555 1_555 yes
Ag(1) O(1) O(4) Cl(1) -88.5(7) 1_555 1_555 1_555 1_555 yes
Ag(1) O(1) O(4) O(2) -53.0(6) 1_555 1_555 1_555 1_555 yes
Ag(1) O(1) O(4) O(3) -124.0(5) 1_555 1_555 1_555 1_555 yes
Ag(1) O(1) Ag(1) O(1) 0.0 1_555 3_557 3_557 1_555 yes
Ag(1) O(1) Ag(1) C(1) -93.6(3) 1_555 3_557 3_557 3_557 yes
Ag(1) O(1) Ag(1) C(14) 130.4(3) 1_555 3_557 3_557 3_557 yes
Ag(1) O(1) Cl(1) O(2) 163.8(6) 1_555 3_557 3_557 3_557 yes
Ag(1) O(1) Cl(1) O(3) -69.1(6) 1_555 3_557 3_557 3_557 yes
Ag(1) O(1) Cl(1) O(4) 47.0(8) 1_555 3_557 3_557 3_557 yes
Ag(1) C(1) C(2) C(3) -105.7(7) 1_555 1_555 1_555 1_555 yes
Ag(1) C(1) C(2) C(4) -105.8(3) 1_555 1_555 1_555 1_555 yes
Ag(1) C(1) C(2) C(5) -98.4(3) 1_555 1_555 1_555 1_555 yes
Ag(1) C(1) C(2) C(6) -91.4(6) 1_555 1_555 1_555 1_555 yes
Ag(1) C(1) C(2) C(16) 105.9(6) 1_555 1_555 1_555 1_555 yes
Ag(1) C(1) C(3) C(2) 74.9(7) 1_555 1_555 1_555 1_555 yes
Ag(1) C(1) C(3) C(4) -105.2(4) 1_555 1_555 1_555 1_555 yes
Ag(1) C(1) C(3) C(5) -96.5(3) 1_555 1_555 1_555 1_555 yes
Ag(1) C(1) C(3) C(6) -92.3(4) 1_555 1_555 1_555 1_555 yes
Ag(1) C(1) C(3) C(7) -119.3(4) 1_555 1_555 1_555 1_555 yes
Ag(1) C(1) C(4) C(2) 79.4(5) 1_555 1_555 1_555 1_555 yes
Ag(1) C(1) C(4) C(3) 79.3(5) 1_555 1_555 1_555 1_555 yes
Ag(1) C(1) C(4) C(5) -85.6(4) 1_555 1_555 1_555 1_555 yes
Ag(1) C(1) C(4) C(6) -85.6(4) 1_555 1_555 1_555 1_555 yes
Ag(1) C(1) C(4) C(7) 176(1) 1_555 1_555 1_555 1_555 yes
Ag(1) C(1) C(4) C(8) 173.1(3) 1_555 1_555 1_555 1_555 yes
Ag(1) C(1) C(4) C(9) 176.2(3) 1_555 1_555 1_555 1_555 yes
Ag(1) C(1) C(5) C(2) 87.0(4) 1_555 1_555 1_555 1_555 yes
Ag(1) C(1) C(5) C(3) 91.2(3) 1_555 1_555 1_555 1_555 yes
Ag(1) C(1) C(5) C(4) 99.8(4) 1_555 1_555 1_555 1_555 yes
Ag(1) C(1) C(5) C(6) -80.2(7) 1_555 1_555 1_555 1_555 yes
Ag(1) C(1) C(5) C(7) 113.9(4) 1_555 1_555 1_555 1_555 yes
Ag(1) C(1) C(6) C(2) 88.2(6) 1_555 1_555 1_555 1_555 yes
Ag(1) C(1) C(6) C(3) 95.2(3) 1_555 1_555 1_555 1_555 yes
Ag(1) C(1) C(6) C(4) 102.6(3) 1_555 1_555 1_555 1_555 yes
Ag(1) C(1) C(6) C(5) 102.6(6) 1_555 1_555 1_555 1_555 yes
Ag(1) C(1) C(6) C(16) -108.8(7) 1_555 1_555 1_555 1_555 yes
Ag(1) C(1) C(12) C(10) -149(2) 1_555 1_555 1_555 1_555 yes
Ag(1) C(1) C(12) C(11) -119(2) 1_555 1_555 1_555 1_555 yes
Ag(1) C(1) C(12) C(13) 121(2) 1_555 1_555 1_555 1_555 yes
Ag(1) C(1) C(12) C(14) 151(2) 1_555 1_555 1_555 4_455 yes
Ag(1) C(1) C(12) C(15) 2(2) 1_555 1_555 1_555 1_555 yes
Ag(1) C(1) C(12) C(16) -4(1) 1_555 1_555 1_555 1_555 yes
Ag(1) C(1) C(15) C(11) -151.1(5) 1_555 1_555 1_555 1_555 yes
Ag(1) C(1) C(15) C(12) -179.4(5) 1_555 1_555 1_555 1_555 yes
Ag(1) C(1) C(15) C(13) 152.3(5) 1_555 1_555 1_555 1_555 yes
Ag(1) C(1) C(15) C(16) -11.6(8) 1_555 1_555 1_555 1_555 yes
Ag(1) C(1) C(16) C(2) -96.0(7) 1_555 1_555 1_555 1_555 yes
Ag(1) C(1) C(16) C(6) 101.8(7) 1_555 1_555 1_555 1_555 yes
Ag(1) C(1) C(16) C(12) 179.2(3) 1_555 1_555 1_555 1_555 yes
Ag(1) C(1) C(16) C(15) 172.1(5) 1_555 1_555 1_555 1_555 yes
Ag(1) C(2) C(1) C(3) 105.7(7) 1_555 1_555 1_555 1_555 yes
Ag(1) C(2) C(1) C(4) 105.8(3) 1_555 1_555 1_555 1_555 yes
Ag(1) C(2) C(1) C(5) 98.4(3) 1_555 1_555 1_555 1_555 yes
Ag(1) C(2) C(1) C(6) 91.4(6) 1_555 1_555 1_555 1_555 yes
Ag(1) C(2) C(1) C(12) -172.7(3) 1_555 1_555 1_555 1_555 yes
Ag(1) C(2) C(1) C(15) -144.4(5) 1_555 1_555 1_555 1_555 yes
Ag(1) C(2) C(1) C(16) -105.9(6) 1_555 1_555 1_555 1_555 yes
Ag(1) C(2) C(3) C(1) -72.3(7) 1_555 1_555 1_555 1_555 yes
Ag(1) C(2) C(3) C(4) -72.4(8) 1_555 1_555 1_555 1_555 yes
Ag(1) C(2) C(3) C(5) -64.8(4) 1_555 1_555 1_555 1_555 yes
Ag(1) C(2) C(3) C(6) -64.8(3) 1_555 1_555 1_555 1_555 yes
Ag(1) C(2) C(3) C(7) -95(1) 1_555 1_555 1_555 1_555 yes
Ag(1) C(2) C(4) C(1) -61.8(4) 1_555 1_555 1_555 1_555 yes
Ag(1) C(2) C(4) C(3) 118.1(8) 1_555 1_555 1_555 1_555 yes
Ag(1) C(2) C(4) C(5) -48.8(4) 1_555 1_555 1_555 1_555 yes
Ag(1) C(2) C(4) C(6) -53.1(3) 1_555 1_555 1_555 1_555 yes
Ag(1) C(2) C(4) C(7) 158.2(8) 1_555 1_555 1_555 1_555 yes
Ag(1) C(2) C(4) C(8) -168.3(3) 1_555 1_555 1_555 1_555 yes
Ag(1) C(2) C(4) C(9) -147.5(3) 1_555 1_555 1_555 1_555 yes
Ag(1) C(2) C(5) C(1) -61.8(4) 1_555 1_555 1_555 1_555 yes
Ag(1) C(2) C(5) C(3) 125.4(5) 1_555 1_555 1_555 1_555 yes
Ag(1) C(2) C(5) C(4) 132.9(4) 1_555 1_555 1_555 1_555 yes
Ag(1) C(2) C(5) C(6) -54.4(4) 1_555 1_555 1_555 1_555 yes
Ag(1) C(2) C(5) C(7) 141.6(3) 1_555 1_555 1_555 1_555 yes
Ag(1) C(2) C(6) C(1) -73.4(7) 1_555 1_555 1_555 1_555 yes
Ag(1) C(2) C(6) C(3) 118.8(5) 1_555 1_555 1_555 1_555 yes
Ag(1) C(2) C(6) C(4) 123.2(3) 1_555 1_555 1_555 1_555 yes
Ag(1) C(2) C(6) C(5) 118.9(4) 1_555 1_555 1_555 1_555 yes
Ag(1) C(2) C(6) C(16) -83.4(3) 1_555 1_555 1_555 1_555 yes
Ag(1) C(2) C(16) C(1) 62.3(7) 1_555 1_555 1_555 1_555 yes
Ag(1) C(2) C(16) C(6) 72.5(2) 1_555 1_555 1_555 1_555 yes
Ag(1) C(2) C(16) C(12) 152.6(3) 1_555 1_555 1_555 1_555 yes
Ag(1) C(2) C(16) C(15) 161.4(6) 1_555 1_555 1_555 1_555 yes
Ag(1) C(9) C(8) C(7) -162.4(5) 1_555 4_554 4_554 4_554 yes
Ag(1) C(9) C(10) C(11) 84.8(7) 1_555 4_554 4_554 4_554 yes
Ag(1) C(9) C(14) C(8) 116.6(6) 1_555 4_554 1_555 4_554 yes
Ag(1) C(9) C(14) C(10) -80.2(6) 1_555 4_554 1_555 4_554 yes
Ag(1) C(9) C(14) C(11) -87.7(3) 1_555 4_554 1_555 4_554 yes
Ag(1) C(9) C(14) C(12) -94.4(3) 1_555 4_554 1_555 4_554 yes
Ag(1) C(9) C(14) C(13) -94.2(6) 1_555 4_554 1_555 4_554 yes
Ag(1) C(14) C(8) C(7) 173.2(5) 1_555 1_555 4_554 4_554 yes
Ag(1) C(14) C(8) C(9) 60.1(7) 1_555 1_555 4_554 4_554 yes
Ag(1) C(14) C(9) C(8) -116.6(6) 1_555 1_555 4_554 4_554 yes
Ag(1) C(14) C(9) C(10) 80.2(6) 1_555 1_555 4_554 4_554 yes
Ag(1) C(14) C(10) C(9) -90.8(7) 1_555 1_555 4_554 4_554 yes
Ag(1) C(14) C(10) C(11) 102.4(5) 1_555 1_555 4_554 4_554 yes
Ag(1) C(14) C(11) C(10) -70.8(5) 1_555 1_555 4_554 4_554 yes
Ag(1) C(14) C(11) C(12) 114.9(5) 1_555 1_555 4_554 4_554 yes
Cl(1) O(1) Ag(1) O(1) -165.8(6) 1_555 1_555 1_555 3_557 yes
Cl(1) O(1) Ag(1) C(1) -72.2(4) 1_555 1_555 1_555 1_555 yes
Cl(1) O(1) Ag(1) C(2) -88.4(4) 1_555 1_555 1_555 1_555 yes
Cl(1) O(1) Ag(1) C(9) 96.0(4) 1_555 1_555 1_555 4_554 yes
Cl(1) O(1) Ag(1) C(14) 63.8(4) 1_555 1_555 1_555 1_555 yes
Cl(1) O(1) Ag(1) O(1) 166.0(6) 1_555 1_555 3_557 3_557 yes
Cl(1) O(1) Ag(1) C(1) -97.3(4) 1_555 1_555 3_557 3_557 yes
Cl(1) O(1) Ag(1) C(14) 81.6(5) 1_555 1_555 3_557 3_557 yes
Cl(1) O(1) O(1) Cl(1) -180.0 1_555 1_555 3_557 3_557 yes
Cl(1) O(1) O(2) O(3) 30.3(5) 1_555 1_555 1_555 1_555 yes
Cl(1) O(1) O(2) O(4) -37.8(6) 1_555 1_555 1_555 1_555 yes
Cl(1) O(1) O(3) O(2) -30.9(5) 1_555 1_555 1_555 1_555 yes
Cl(1) O(1) O(3) O(4) 38.4(6) 1_555 1_555 1_555 1_555 yes
Cl(1) O(1) O(4) O(2) 35.6(5) 1_555 1_555 1_555 1_555 yes
Cl(1) O(1) O(4) O(3) -35.4(5) 1_555 1_555 1_555 1_555 yes
Cl(1) O(2) O(1) O(1) 160.1(8) 1_555 1_555 1_555 3_557 yes
Cl(1) O(2) O(1) O(3) -30.3(5) 1_555 1_555 1_555 1_555 yes
Cl(1) O(2) O(1) O(4) 37.8(6) 1_555 1_555 1_555 1_555 yes
Cl(1) O(2) O(3) O(1) 33.2(5) 1_555 1_555 1_555 1_555 yes
Cl(1) O(2) O(3) O(4) -38.3(6) 1_555 1_555 1_555 1_555 yes
Cl(1) O(2) O(4) O(1) -37.7(5) 1_555 1_555 1_555 1_555 yes
Cl(1) O(2) O(4) O(3) 34.9(5) 1_555 1_555 1_555 1_555 yes
Cl(1) O(3) O(1) O(1) -165(1) 1_555 1_555 1_555 3_557 yes
Cl(1) O(3) O(1) O(2) 30.9(5) 1_555 1_555 1_555 1_555 yes
Cl(1) O(3) O(1) O(4) -38.4(6) 1_555 1_555 1_555 1_555 yes
Cl(1) O(3) O(2) O(1) -33.2(5) 1_555 1_555 1_555 1_555 yes
Cl(1) O(3) O(2) O(4) 38.3(6) 1_555 1_555 1_555 1_555 yes
Cl(1) O(3) O(4) O(1) 36.7(4) 1_555 1_555 1_555 1_555 yes
Cl(1) O(3) O(4) O(2) -34.1(6) 1_555 1_555 1_555 1_555 yes
Cl(1) O(4) O(1) O(1) -169.9(7) 1_555 1_555 1_555 3_557 yes
Cl(1) O(4) O(1) O(2) -35.6(5) 1_555 1_555 1_555 1_555 yes
Cl(1) O(4) O(1) O(3) 35.4(5) 1_555 1_555 1_555 1_555 yes
Cl(1) O(4) O(2) O(1) 37.7(5) 1_555 1_555 1_555 1_555 yes
Cl(1) O(4) O(2) O(3) -34.9(5) 1_555 1_555 1_555 1_555 yes
Cl(1) O(4) O(3) O(1) -36.7(4) 1_555 1_555 1_555 1_555 yes
Cl(1) O(4) O(3) O(2) 34.1(6) 1_555 1_555 1_555 1_555 yes
O(1) Ag(1) O(1) Ag(1) 0.0 1_555 1_555 3_557 3_557 yes
O(1) Ag(1) C(1) C(2) -153.3(4) 1_555 1_555 1_555 1_555 yes
O(1) Ag(1) C(1) C(3) 178.1(3) 1_555 1_555 1_555 1_555 yes
O(1) Ag(1) C(1) C(4) 149.0(2) 1_555 1_555 1_555 1_555 yes
O(1) Ag(1) C(1) C(5) 119.1(3) 1_555 1_555 1_555 1_555 yes
O(1) Ag(1) C(1) C(6) 90.1(4) 1_555 1_555 1_555 1_555 yes
O(1) Ag(1) C(1) C(12) -27(2) 1_555 1_555 1_555 1_555 yes
O(1) Ag(1) C(1) C(15) -25.1(5) 1_555 1_555 1_555 1_555 yes
O(1) Ag(1) C(1) C(16) -31.8(5) 1_555 1_555 1_555 1_555 yes
O(1) Ag(1) C(2) C(1) 33.0(5) 1_555 1_555 1_555 1_555 yes
O(1) Ag(1) C(2) C(3) 146.0(5) 1_555 1_555 1_555 1_555 yes
O(1) Ag(1) C(2) C(4) 116.8(3) 1_555 1_555 1_555 1_555 yes
O(1) Ag(1) C(2) C(5) 94.3(3) 1_555 1_555 1_555 1_555 yes
O(1) Ag(1) C(2) C(6) 68.0(3) 1_555 1_555 1_555 1_555 yes
O(1) Ag(1) C(2) C(16) 1.7(3) 1_555 1_555 1_555 1_555 yes
O(1) Ag(1) C(9) C(8) 37.5(6) 1_555 1_555 4_554 4_554 yes
O(1) Ag(1) C(9) C(10) 164.2(4) 1_555 1_555 4_554 4_554 yes
O(1) Ag(1) C(9) C(14) -76.8(4) 1_555 1_555 4_554 1_555 yes
O(1) Ag(1) C(14) C(8) 85.7(3) 1_555 1_555 1_555 4_554 yes
O(1) Ag(1) C(14) C(9) 113.6(4) 1_555 1_555 1_555 4_554 yes
O(1) Ag(1) C(14) C(10) 146.1(2) 1_555 1_555 1_555 4_554 yes
O(1) Ag(1) C(14) C(11) 175.5(2) 1_555 1_555 1_555 4_554 yes
O(1) Ag(1) C(14) C(12) -157.4(2) 1_555 1_555 1_555 4_554 yes
O(1) Ag(1) C(14) C(13) -129.0(4) 1_555 1_555 1_555 4_554 yes
O(1) Ag(1) O(1) Ag(1) 0.0 1_555 3_557 3_557 1_555 yes
O(1) Ag(1) C(1) C(2) 88.4(4) 1_555 3_557 3_557 3_557 yes
O(1) Ag(1) C(1) C(6) -155.0(4) 1_555 3_557 3_557 3_557 yes
O(1) Ag(1) C(1) C(16) -33.1(5) 1_555 3_557 3_557 3_557 yes
O(1) Cl(1) O(2) O(3) -126.3(7) 1_555 1_555 1_555 1_555 yes
O(1) Cl(1) O(2) O(4) 116.3(7) 1_555 1_555 1_555 1_555 yes
O(1) Cl(1) O(3) O(2) 125.3(7) 1_555 1_555 1_555 1_555 yes
O(1) Cl(1) O(3) O(4) -116.5(7) 1_555 1_555 1_555 1_555 yes
O(1) Cl(1) O(4) O(2) -118.4(6) 1_555 1_555 1_555 1_555 yes
O(1) Cl(1) O(4) O(3) 119.7(6) 1_555 1_555 1_555 1_555 yes
O(1) O(1) Ag(1) C(1) -96.6(3) 1_555 3_557 1_555 1_555 yes
O(1) O(1) Ag(1) C(2) -127.1(3) 1_555 3_557 1_555 1_555 yes
O(1) O(1) Ag(1) C(9) 108.4(3) 1_555 3_557 1_555 4_554 yes
O(1) O(1) Ag(1) C(14) 84.4(3) 1_555 3_557 1_555 1_555 yes
O(1) O(1) Ag(1) C(1) -93.6(3) 1_555 3_557 3_557 3_557 yes
O(1) O(1) Ag(1) C(14) 130.4(3) 1_555 3_557 3_557 3_557 yes
O(1) O(1) Cl(1) O(2) 79(2) 1_555 3_557 3_557 3_557 yes
O(1) O(1) Cl(1) O(3) -152(2) 1_555 3_557 3_557 3_557 yes
O(1) O(1) Cl(1) O(4) -36(2) 1_555 3_557 3_557 3_557 yes
O(1) O(2) Cl(1) O(3) 126.3(7) 1_555 1_555 1_555 1_555 yes
O(1) O(2) Cl(1) O(4) -116.3(7) 1_555 1_555 1_555 1_555 yes
O(1) O(2) O(3) O(4) -71.5(4) 1_555 1_555 1_555 1_555 yes
O(1) O(2) O(4) O(3) 72.6(4) 1_555 1_555 1_555 1_555 yes
O(1) O(3) Cl(1) O(2) -125.3(7) 1_555 1_555 1_555 1_555 yes
O(1) O(3) Cl(1) O(4) 116.5(7) 1_555 1_555 1_555 1_555 yes
O(1) O(3) O(2) O(4) 71.5(4) 1_555 1_555 1_555 1_555 yes
O(1) O(3) O(4) O(2) -70.8(5) 1_555 1_555 1_555 1_555 yes
O(1) O(4) Cl(1) O(2) 118.4(6) 1_555 1_555 1_555 1_555 yes
O(1) O(4) Cl(1) O(3) -119.7(6) 1_555 1_555 1_555 1_555 yes
O(1) O(4) O(2) O(3) -72.6(4) 1_555 1_555 1_555 1_555 yes
O(1) O(4) O(3) O(2) 70.8(5) 1_555 1_555 1_555 1_555 yes
O(2) Cl(1) O(1) O(3) 127.1(8) 1_555 1_555 1_555 1_555 yes
O(2) Cl(1) O(1) O(4) -116.8(9) 1_555 1_555 1_555 1_555 yes
O(2) Cl(1) O(3) O(4) 118.2(9) 1_555 1_555 1_555 1_555 yes
O(2) Cl(1) O(4) O(3) -121.9(7) 1_555 1_555 1_555 1_555 yes
O(2) O(1) Ag(1) C(1) -71.5(4) 1_555 1_555 1_555 1_555 yes
O(2) O(1) Ag(1) C(2) -87.6(4) 1_555 1_555 1_555 1_555 yes
O(2) O(1) Ag(1) C(9) 96.8(4) 1_555 1_555 1_555 4_554 yes
O(2) O(1) Ag(1) C(14) 64.5(4) 1_555 1_555 1_555 1_555 yes
O(2) O(1) Ag(1) C(1) -116.0(8) 1_555 1_555 3_557 3_557 yes
O(2) O(1) Ag(1) C(14) 62.9(8) 1_555 1_555 3_557 3_557 yes
O(2) O(1) Cl(1) O(3) -127.1(8) 1_555 1_555 1_555 1_555 yes
O(2) O(1) Cl(1) O(4) 116.8(9) 1_555 1_555 1_555 1_555 yes
O(2) O(1) O(3) O(4) 69.3(6) 1_555 1_555 1_555 1_555 yes
O(2) O(1) O(4) O(3) -71.0(5) 1_555 1_555 1_555 1_555 yes
O(2) O(3) Cl(1) O(4) -118.2(9) 1_555 1_555 1_555 1_555 yes
O(2) O(3) O(1) O(4) -69.3(6) 1_555 1_555 1_555 1_555 yes
O(2) O(4) Cl(1) O(3) 121.9(7) 1_555 1_555 1_555 1_555 yes
O(2) O(4) O(1) O(3) 71.0(5) 1_555 1_555 1_555 1_555 yes
O(3) Cl(1) O(1) O(4) 116.1(9) 1_555 1_555 1_555 1_555 yes
O(3) Cl(1) O(2) O(4) -117.4(8) 1_555 1_555 1_555 1_555 yes
O(3) O(1) Ag(1) C(1) -110.8(5) 1_555 1_555 1_555 1_555 yes
O(3) O(1) Ag(1) C(2) -127.0(5) 1_555 1_555 1_555 1_555 yes
O(3) O(1) Ag(1) C(9) 57.4(6) 1_555 1_555 1_555 4_554 yes
O(3) O(1) Ag(1) C(14) 25.2(6) 1_555 1_555 1_555 1_555 yes
O(3) O(1) Ag(1) C(1) -65.9(4) 1_555 1_555 3_557 3_557 yes
O(3) O(1) Ag(1) C(14) 113.0(4) 1_555 1_555 3_557 3_557 yes
O(3) O(1) Cl(1) O(4) -116.1(9) 1_555 1_555 1_555 1_555 yes
O(3) O(1) O(2) O(4) -68.1(5) 1_555 1_555 1_555 1_555 yes
O(3) O(2) Cl(1) O(4) 117.4(8) 1_555 1_555 1_555 1_555 yes
O(3) O(2) O(1) O(4) 68.1(5) 1_555 1_555 1_555 1_555 yes
O(4) O(1) Ag(1) C(1) -29.3(6) 1_555 1_555 1_555 1_555 yes
O(4) O(1) Ag(1) C(2) -45.5(6) 1_555 1_555 1_555 1_555 yes
O(4) O(1) Ag(1) C(9) 138.9(5) 1_555 1_555 1_555 4_554 yes
O(4) O(1) Ag(1) C(14) 106.7(6) 1_555 1_555 1_555 1_555 yes
O(4) O(1) Ag(1) C(1) -122.4(4) 1_555 1_555 3_557 3_557 yes
O(4) O(1) Ag(1) C(14) 56.6(5) 1_555 1_555 3_557 3_557 yes
C(1) Ag(1) C(2) C(3) 113.0(7) 1_555 1_555 1_555 1_555 yes
C(1) Ag(1) C(2) C(4) 83.8(5) 1_555 1_555 1_555 1_555 yes
C(1) Ag(1) C(2) C(5) 61.3(4) 1_555 1_555 1_555 1_555 yes
C(1) Ag(1) C(2) C(6) 35.0(4) 1_555 1_555 1_555 1_555 yes
C(1) Ag(1) C(2) C(16) -31.3(4) 1_555 1_555 1_555 1_555 yes
C(1) Ag(1) C(9) C(8) -163.4(5) 1_555 1_555 4_554 4_554 yes
C(1) Ag(1) C(9) C(10) -36.6(6) 1_555 1_555 4_554 4_554 yes
C(1) Ag(1) C(9) C(14) 82.4(6) 1_555 1_555 4_554 1_555 yes
C(1) Ag(1) C(14) C(8) -159.8(3) 1_555 1_555 1_555 4_554 yes
C(1) Ag(1) C(14) C(9) -131.9(4) 1_555 1_555 1_555 4_554 yes
C(1) Ag(1) C(14) C(10) -99.4(3) 1_555 1_555 1_555 4_554 yes
C(1) Ag(1) C(14) C(11) -70.0(3) 1_555 1_555 1_555 4_554 yes
C(1) Ag(1) C(14) C(12) -42.9(4) 1_555 1_555 1_555 4_554 yes
C(1) Ag(1) C(14) C(13) -14.5(6) 1_555 1_555 1_555 4_554 yes
C(1) C(2) Ag(1) C(9) -151.7(4) 1_555 1_555 1_555 4_554 yes
C(1) C(2) Ag(1) C(14) -113.3(4) 1_555 1_555 1_555 1_555 yes
C(1) C(2) C(3) C(4) 0(1) 1_555 1_555 1_555 1_555 yes
C(1) C(2) C(3) C(5) 7.5(7) 1_555 1_555 1_555 1_555 yes
C(1) C(2) C(3) C(6) 7.5(5) 1_555 1_555 1_555 1_555 yes
C(1) C(2) C(3) C(7) -23(1) 1_555 1_555 1_555 1_555 yes
C(1) C(2) C(4) C(3) 179.9(9) 1_555 1_555 1_555 1_555 yes
C(1) C(2) C(4) C(5) 13.0(6) 1_555 1_555 1_555 1_555 yes
C(1) C(2) C(4) C(6) 8.7(4) 1_555 1_555 1_555 1_555 yes
C(1) C(2) C(4) C(7) -140.0(9) 1_555 1_555 1_555 1_555 yes
C(1) C(2) C(4) C(8) -106.5(5) 1_555 1_555 1_555 1_555 yes
C(1) C(2) C(4) C(9) -85.7(5) 1_555 1_555 1_555 1_555 yes
C(1) C(2) C(5) C(3) -172.7(7) 1_555 1_555 1_555 1_555 yes
C(1) C(2) C(5) C(4) -165.3(6) 1_555 1_555 1_555 1_555 yes
C(1) C(2) C(5) C(6) 7.4(5) 1_555 1_555 1_555 1_555 yes
C(1) C(2) C(5) C(7) -156.6(5) 1_555 1_555 1_555 1_555 yes
C(1) C(2) C(6) C(3) -167.8(9) 1_555 1_555 1_555 1_555 yes
C(1) C(2) C(6) C(4) -163.4(8) 1_555 1_555 1_555 1_555 yes
C(1) C(2) C(6) C(5) -167.6(9) 1_555 1_555 1_555 1_555 yes
C(1) C(2) C(6) C(16) -10.0(6) 1_555 1_555 1_555 1_555 yes
C(1) C(2) C(16) C(6) 10.2(6) 1_555 1_555 1_555 1_555 yes
C(1) C(2) C(16) C(12) 90.3(7) 1_555 1_555 1_555 1_555 yes
C(1) C(2) C(16) C(15) 99.1(9) 1_555 1_555 1_555 1_555 yes
C(1) C(3) C(2) C(4) 0(1) 1_555 1_555 1_555 1_555 yes
C(1) C(3) C(2) C(5) -7.5(7) 1_555 1_555 1_555 1_555 yes
C(1) C(3) C(2) C(6) -7.5(5) 1_555 1_555 1_555 1_555 yes
C(1) C(3) C(2) C(16) 28.4(7) 1_555 1_555 1_555 1_555 yes
C(1) C(3) C(4) C(2) 0.0(5) 1_555 1_555 1_555 1_555 yes
C(1) C(3) C(4) C(5) 14.8(7) 1_555 1_555 1_555 1_555 yes
C(1) C(3) C(4) C(6) 7.5(3) 1_555 1_555 1_555 1_555 yes
C(1) C(3) C(4) C(7) -155.8(6) 1_555 1_555 1_555 1_555 yes
C(1) C(3) C(4) C(8) -120.3(4) 1_555 1_555 1_555 1_555 yes
C(1) C(3) C(4) C(9) -89.3(3) 1_555 1_555 1_555 1_555 yes
C(1) C(3) C(5) C(2) 4.2(4) 1_555 1_555 1_555 1_555 yes
C(1) C(3) C(5) C(4) -163.0(8) 1_555 1_555 1_555 1_555 yes
C(1) C(3) C(5) C(6) 4.3(4) 1_555 1_555 1_555 1_555 yes
C(1) C(3) C(5) C(7) -157.5(4) 1_555 1_555 1_555 1_555 yes
C(1) C(3) C(6) C(2) 7.2(5) 1_555 1_555 1_555 1_555 yes
C(1) C(3) C(6) C(4) -165.2(6) 1_555 1_555 1_555 1_555 yes
C(1) C(3) C(6) C(5) -172.7(7) 1_555 1_555 1_555 1_555 yes
C(1) C(3) C(6) C(16) -12.4(4) 1_555 1_555 1_555 1_555 yes
C(1) C(3) C(7) C(4) 28.0(7) 1_555 1_555 1_555 1_555 yes
C(1) C(3) C(7) C(5) 22.5(4) 1_555 1_555 1_555 1_555 yes
C(1) C(3) C(7) C(8) -82.2(6) 1_555 1_555 1_555 1_555 yes
C(1) C(3) C(7) C(9) -62.9(4) 1_555 1_555 1_555 1_555 yes
C(1) C(4) C(2) C(3) -179.9(9) 1_555 1_555 1_555 1_555 yes
C(1) C(4) C(2) C(5) -13.0(6) 1_555 1_555 1_555 1_555 yes
C(1) C(4) C(2) C(6) -8.7(4) 1_555 1_555 1_555 1_555 yes
C(1) C(4) C(2) C(16) 17.9(4) 1_555 1_555 1_555 1_555 yes
C(1) C(4) C(3) C(2) 0.0(5) 1_555 1_555 1_555 1_555 yes
C(1) C(4) C(3) C(5) -14.8(7) 1_555 1_555 1_555 1_555 yes
C(1) C(4) C(3) C(6) -7.5(3) 1_555 1_555 1_555 1_555 yes
C(1) C(4) C(3) C(7) 155.8(6) 1_555 1_555 1_555 1_555 yes
C(1) C(4) C(5) C(2) 7.3(3) 1_555 1_555 1_555 1_555 yes
C(1) C(4) C(5) C(3) 14.7(7) 1_555 1_555 1_555 1_555 yes
C(1) C(4) C(5) C(6) 0.0(5) 1_555 1_555 1_555 1_555 yes
C(1) C(4) C(5) C(7) -155.8(6) 1_555 1_555 1_555 1_555 yes
C(1) C(4) C(6) C(2) 8.5(4) 1_555 1_555 1_555 1_555 yes
C(1) C(4) C(6) C(3) 13.0(6) 1_555 1_555 1_555 1_555 yes
C(1) C(4) C(6) C(5) 180.0(9) 1_555 1_555 1_555 1_555 yes
C(1) C(4) C(6) C(16) -17.9(4) 1_555 1_555 1_555 1_555 yes
C(1) C(4) C(7) C(3) -84(1) 1_555 1_555 1_555 1_555 yes
C(1) C(4) C(7) C(5) 85(1) 1_555 1_555 1_555 1_555 yes
C(1) C(4) C(7) C(8) -5(1) 1_555 1_555 1_555 1_555 yes
C(1) C(4) C(7) C(9) 0(1) 1_555 1_555 1_555 1_555 yes
C(1) C(4) C(8) C(7) 177.8(8) 1_555 1_555 1_555 1_555 yes
C(1) C(4) C(8) C(9) 5.6(6) 1_555 1_555 1_555 1_555 yes
C(1) C(4) C(8) C(10) -23.2(4) 1_555 1_555 1_555 1_555 yes
C(1) C(4) C(8) C(14) 34.8(4) 1_555 1_555 1_555 4_455 yes
C(1) C(4) C(9) C(7) 179.8(5) 1_555 1_555 1_555 1_555 yes
C(1) C(4) C(9) C(8) -175.4(5) 1_555 1_555 1_555 1_555 yes
C(1) C(4) C(9) C(10) -54.1(5) 1_555 1_555 1_555 1_555 yes
C(1) C(4) C(9) C(11) -25.0(3) 1_555 1_555 1_555 1_555 yes
C(1) C(4) C(9) C(13) 33.6(3) 1_555 1_555 1_555 1_555 yes
C(1) C(4) C(9) C(14) 63.9(5) 1_555 1_555 1_555 4_455 yes
C(1) C(5) C(2) C(3) 172.7(7) 1_555 1_555 1_555 1_555 yes
C(1) C(5) C(2) C(4) 165.3(6) 1_555 1_555 1_555 1_555 yes
C(1) C(5) C(2) C(6) -7.4(5) 1_555 1_555 1_555 1_555 yes
C(1) C(5) C(2) C(16) 12.3(4) 1_555 1_555 1_555 1_555 yes
C(1) C(5) C(3) C(2) -4.2(4) 1_555 1_555 1_555 1_555 yes
C(1) C(5) C(3) C(4) 163.0(8) 1_555 1_555 1_555 1_555 yes
C(1) C(5) C(3) C(6) -4.3(4) 1_555 1_555 1_555 1_555 yes
C(1) C(5) C(3) C(7) 157.5(4) 1_555 1_555 1_555 1_555 yes
C(1) C(5) C(4) C(2) -7.3(3) 1_555 1_555 1_555 1_555 yes
C(1) C(5) C(4) C(3) -14.7(7) 1_555 1_555 1_555 1_555 yes
C(1) C(5) C(4) C(6) 0.0(5) 1_555 1_555 1_555 1_555 yes
C(1) C(5) C(4) C(7) 155.8(6) 1_555 1_555 1_555 1_555 yes
C(1) C(5) C(4) C(8) 118.0(4) 1_555 1_555 1_555 1_555 yes
C(1) C(5) C(4) C(9) 88.6(3) 1_555 1_555 1_555 1_555 yes
C(1) C(5) C(6) C(2) 7.4(5) 1_555 1_555 1_555 1_555 yes
C(1) C(5) C(6) C(3) 7.5(7) 1_555 1_555 1_555 1_555 yes
C(1) C(5) C(6) C(4) 0(1) 1_555 1_555 1_555 1_555 yes
C(1) C(5) C(6) C(16) -28.4(6) 1_555 1_555 1_555 1_555 yes
C(1) C(5) C(7) C(3) -22.3(4) 1_555 1_555 1_555 1_555 yes
C(1) C(5) C(7) C(4) -27.8(7) 1_555 1_555 1_555 1_555 yes
C(1) C(5) C(7) C(8) 73.3(6) 1_555 1_555 1_555 1_555 yes
C(1) C(5) C(7) C(9) 61.6(4) 1_555 1_555 1_555 1_555 yes
C(1) C(6) C(2) C(3) 167.8(9) 1_555 1_555 1_555 1_555 yes
C(1) C(6) C(2) C(4) 163.4(8) 1_555 1_555 1_555 1_555 yes
C(1) C(6) C(2) C(5) 167.6(9) 1_555 1_555 1_555 1_555 yes
C(1) C(6) C(2) C(16) 10.0(6) 1_555 1_555 1_555 1_555 yes
C(1) C(6) C(3) C(2) -7.2(5) 1_555 1_555 1_555 1_555 yes
C(1) C(6) C(3) C(4) 165.2(6) 1_555 1_555 1_555 1_555 yes
C(1) C(6) C(3) C(5) 172.7(7) 1_555 1_555 1_555 1_555 yes
C(1) C(6) C(3) C(7) 156.6(5) 1_555 1_555 1_555 1_555 yes
C(1) C(6) C(4) C(2) -8.5(4) 1_555 1_555 1_555 1_555 yes
C(1) C(6) C(4) C(3) -13.0(6) 1_555 1_555 1_555 1_555 yes
C(1) C(6) C(4) C(5) -180.0(9) 1_555 1_555 1_555 1_555 yes
C(1) C(6) C(4) C(7) 140.5(10) 1_555 1_555 1_555 1_555 yes
C(1) C(6) C(4) C(8) 101.0(5) 1_555 1_555 1_555 1_555 yes
C(1) C(6) C(4) C(9) 84.5(4) 1_555 1_555 1_555 1_555 yes
C(1) C(6) C(5) C(2) -7.4(5) 1_555 1_555 1_555 1_555 yes
C(1) C(6) C(5) C(3) -7.5(7) 1_555 1_555 1_555 1_555 yes
C(1) C(6) C(5) C(4) 0(1) 1_555 1_555 1_555 1_555 yes
C(1) C(6) C(5) C(7) 23(1) 1_555 1_555 1_555 1_555 yes
C(1) C(6) C(16) C(2) -9.9(6) 1_555 1_555 1_555 1_555 yes
C(1) C(6) C(16) C(12) -96.7(7) 1_555 1_555 1_555 1_555 yes
C(1) C(6) C(16) C(15) -117.6(9) 1_555 1_555 1_555 1_555 yes
C(1) C(12) C(10) C(8) -71.0(4) 1_555 1_555 1_555 1_555 yes
C(1) C(12) C(10) C(9) -88.4(5) 1_555 1_555 1_555 1_555 yes
C(1) C(12) C(10) C(11) 90.0(8) 1_555 1_555 1_555 1_555 yes
C(1) C(12) C(10) C(13) -101.1(5) 1_555 1_555 1_555 1_555 yes
C(1) C(12) C(10) C(14) -96.8(3) 1_555 1_555 1_555 4_455 yes
C(1) C(12) C(11) C(9) -91.2(3) 1_555 1_555 1_555 1_555 yes
C(1) C(12) C(11) C(10) -92.2(7) 1_555 1_555 1_555 1_555 yes
C(1) C(12) C(11) C(13) -104.6(6) 1_555 1_555 1_555 1_555 yes
C(1) C(12) C(11) C(14) -98.0(3) 1_555 1_555 1_555 4_455 yes
C(1) C(12) C(11) C(15) 64.3(6) 1_555 1_555 1_555 1_555 yes
C(1) C(12) C(13) C(9) 86.7(4) 1_555 1_555 1_555 1_555 yes
C(1) C(12) C(13) C(10) 94.1(3) 1_555 1_555 1_555 1_555 yes
C(1) C(12) C(13) C(11) 100.2(7) 1_555 1_555 1_555 1_555 yes
C(1) C(12) C(13) C(14) 86.5(7) 1_555 1_555 1_555 4_455 yes
C(1) C(12) C(13) C(15) -68.7(6) 1_555 1_555 1_555 1_555 yes
C(1) C(12) C(14) C(9) 81.8(5) 1_555 1_555 4_455 1_555 yes
C(1) C(12) C(14) C(13) -98.5(8) 1_555 1_555 4_455 1_555 yes
C(1) C(12) C(15) C(11) -79.5(7) 1_555 1_555 1_555 1_555 yes
C(1) C(12) C(15) C(13) 88.9(6) 1_555 1_555 1_555 1_555 yes
C(1) C(12) C(15) C(16) -7.4(5) 1_555 1_555 1_555 1_555 yes
C(1) C(12) C(16) C(2) -28.0(3) 1_555 1_555 1_555 1_555 yes
C(1) C(12) C(16) C(6) 28.6(3) 1_555 1_555 1_555 1_555 yes
C(1) C(12) C(16) C(15) 167.6(9) 1_555 1_555 1_555 1_555 yes
C(1) C(15) C(11) C(9) -66.9(4) 1_555 1_555 1_555 1_555 yes
C(1) C(15) C(11) C(10) -55(1) 1_555 1_555 1_555 1_555 yes
C(1) C(15) C(11) C(12) -95.2(7) 1_555 1_555 1_555 1_555 yes
C(1) C(15) C(11) C(13) -88.6(3) 1_555 1_555 1_555 1_555 yes
C(1) C(15) C(11) C(14) -79.7(3) 1_555 1_555 1_555 4_455 yes
C(1) C(15) C(12) C(10) 58.9(9) 1_555 1_555 1_555 1_555 yes
C(1) C(15) C(12) C(11) 79.5(7) 1_555 1_555 1_555 1_555 yes
C(1) C(15) C(12) C(13) -88.9(6) 1_555 1_555 1_555 1_555 yes
C(1) C(15) C(12) C(14) -67.5(9) 1_555 1_555 1_555 4_455 yes
C(1) C(15) C(12) C(16) 7.4(5) 1_555 1_555 1_555 1_555 yes
C(1) C(15) C(13) C(9) 58.4(4) 1_555 1_555 1_555 1_555 yes
C(1) C(15) C(13) C(10) 71.9(3) 1_555 1_555 1_555 1_555 yes
C(1) C(15) C(13) C(11) 80.3(3) 1_555 1_555 1_555 1_555 yes
C(1) C(15) C(13) C(12) 86.9(7) 1_555 1_555 1_555 1_555 yes
C(1) C(15) C(13) C(14) 44(1) 1_555 1_555 1_555 4_455 yes
C(1) C(15) C(16) C(2) -29.6(4) 1_555 1_555 1_555 1_555 yes
C(1) C(15) C(16) C(6) 27.1(4) 1_555 1_555 1_555 1_555 yes
C(1) C(15) C(16) C(12) -13.3(9) 1_555 1_555 1_555 1_555 yes
C(1) C(16) C(2) C(3) -51(1) 1_555 1_555 1_555 1_555 yes
C(1) C(16) C(2) C(4) -36.3(7) 1_555 1_555 1_555 1_555 yes
C(1) C(16) C(2) C(5) -21.3(7) 1_555 1_555 1_555 1_555 yes
C(1) C(16) C(2) C(6) -10.2(6) 1_555 1_555 1_555 1_555 yes
C(1) C(16) C(6) C(2) 9.9(6) 1_555 1_555 1_555 1_555 yes
C(1) C(16) C(6) C(3) 21.0(6) 1_555 1_555 1_555 1_555 yes
C(1) C(16) C(6) C(4) 35.9(7) 1_555 1_555 1_555 1_555 yes
C(1) C(16) C(6) C(5) 51(1) 1_555 1_555 1_555 1_555 yes
C(1) C(16) C(12) C(10) 42.6(6) 1_555 1_555 1_555 1_555 yes
C(1) C(16) C(12) C(11) 70.8(6) 1_555 1_555 1_555 1_555 yes
C(1) C(16) C(12) C(13) -64.1(7) 1_555 1_555 1_555 1_555 yes
C(1) C(16) C(12) C(14) -30.7(6) 1_555 1_555 1_555 4_455 yes
C(1) C(16) C(12) C(15) -167.6(9) 1_555 1_555 1_555 1_555 yes
C(1) C(16) C(15) C(11) 40.7(7) 1_555 1_555 1_555 1_555 yes
C(1) C(16) C(15) C(12) 13.3(9) 1_555 1_555 1_555 1_555 yes
C(1) C(16) C(15) C(13) -17.5(8) 1_555 1_555 1_555 1_555 yes
C(2) Ag(1) C(1) C(3) -28.6(4) 1_555 1_555 1_555 1_555 yes
C(2) Ag(1) C(1) C(4) -57.7(4) 1_555 1_555 1_555 1_555 yes
C(2) Ag(1) C(1) C(5) -87.5(4) 1_555 1_555 1_555 1_555 yes
C(2) Ag(1) C(1) C(6) -116.6(6) 1_555 1_555 1_555 1_555 yes
C(2) Ag(1) C(1) C(12) 126(2) 1_555 1_555 1_555 1_555 yes
C(2) Ag(1) C(1) C(15) 128.2(7) 1_555 1_555 1_555 1_555 yes
C(2) Ag(1) C(1) C(16) 121.5(7) 1_555 1_555 1_555 1_555 yes
C(2) Ag(1) C(9) C(8) -138.4(5) 1_555 1_555 4_554 4_554 yes
C(2) Ag(1) C(9) C(10) -11.6(5) 1_555 1_555 4_554 4_554 yes
C(2) Ag(1) C(9) C(14) 107.4(4) 1_555 1_555 4_554 1_555 yes
C(2) Ag(1) C(14) C(8) -121.9(3) 1_555 1_555 1_555 4_554 yes
C(2) Ag(1) C(14) C(9) -94.0(4) 1_555 1_555 1_555 4_554 yes
C(2) Ag(1) C(14) C(10) -61.4(3) 1_555 1_555 1_555 4_554 yes
C(2) Ag(1) C(14) C(11) -32.1(3) 1_555 1_555 1_555 4_554 yes
C(2) Ag(1) C(14) C(12) -5.0(4) 1_555 1_555 1_555 4_554 yes
C(2) Ag(1) C(14) C(13) 23.4(5) 1_555 1_555 1_555 4_554 yes
C(2) C(1) Ag(1) C(9) 46.0(6) 1_555 1_555 1_555 4_554 yes
C(2) C(1) Ag(1) C(14) 90.6(5) 1_555 1_555 1_555 1_555 yes
C(2) C(1) C(3) C(4) 179.9(9) 1_555 1_555 1_555 1_555 yes
C(2) C(1) C(3) C(5) -171.4(8) 1_555 1_555 1_555 1_555 yes
C(2) C(1) C(3) C(6) -167.2(9) 1_555 1_555 1_555 1_555 yes
C(2) C(1) C(3) C(7) 165.8(9) 1_555 1_555 1_555 1_555 yes
C(2) C(1) C(4) C(3) -0.1(5) 1_555 1_555 1_555 1_555 yes
C(2) C(1) C(4) C(5) -165.0(7) 1_555 1_555 1_555 1_555 yes
C(2) C(1) C(4) C(6) -165.0(7) 1_555 1_555 1_555 1_555 yes
C(2) C(1) C(4) C(7) 97(1) 1_555 1_555 1_555 1_555 yes
C(2) C(1) C(4) C(8) 93.7(6) 1_555 1_555 1_555 1_555 yes
C(2) C(1) C(4) C(9) 96.8(5) 1_555 1_555 1_555 1_555 yes
C(2) C(1) C(5) C(3) 4.2(4) 1_555 1_555 1_555 1_555 yes
C(2) C(1) C(5) C(4) 12.9(6) 1_555 1_555 1_555 1_555 yes
C(2) C(1) C(5) C(6) -167.2(9) 1_555 1_555 1_555 1_555 yes
C(2) C(1) C(5) C(7) 26.9(6) 1_555 1_555 1_555 1_555 yes
C(2) C(1) C(6) C(3) 7.0(5) 1_555 1_555 1_555 1_555 yes
C(2) C(1) C(6) C(4) 14.4(7) 1_555 1_555 1_555 1_555 yes
C(2) C(1) C(6) C(5) 14.4(10) 1_555 1_555 1_555 1_555 yes
C(2) C(1) C(6) C(16) 162(1) 1_555 1_555 1_555 1_555 yes
C(2) C(1) C(12) C(10) -23.6(5) 1_555 1_555 1_555 1_555 yes
C(2) C(1) C(12) C(11) 5.7(6) 1_555 1_555 1_555 1_555 yes
C(2) C(1) C(12) C(13) -112.8(6) 1_555 1_555 1_555 1_555 yes
C(2) C(1) C(12) C(14) -83.5(5) 1_555 1_555 1_555 4_455 yes
C(2) C(1) C(12) C(15) 128.0(6) 1_555 1_555 1_555 1_555 yes
C(2) C(1) C(12) C(16) 120.6(6) 1_555 1_555 1_555 1_555 yes
C(2) C(1) C(15) C(11) -32.3(5) 1_555 1_555 1_555 1_555 yes
C(2) C(1) C(15) C(12) -60.6(6) 1_555 1_555 1_555 1_555 yes
C(2) C(1) C(15) C(13) -88.9(5) 1_555 1_555 1_555 1_555 yes
C(2) C(1) C(15) C(16) 107.2(9) 1_555 1_555 1_555 1_555 yes
C(2) C(1) C(16) C(6) -162(1) 1_555 1_555 1_555 1_555 yes
C(2) C(1) C(16) C(12) -84.8(6) 1_555 1_555 1_555 1_555 yes
C(2) C(1) C(16) C(15) -91.9(8) 1_555 1_555 1_555 1_555 yes
C(2) C(3) C(1) C(4) -179.9(9) 1_555 1_555 1_555 1_555 yes
C(2) C(3) C(1) C(5) 171.4(8) 1_555 1_555 1_555 1_555 yes
C(2) C(3) C(1) C(6) 167.2(9) 1_555 1_555 1_555 1_555 yes
C(2) C(3) C(1) C(12) -101.2(8) 1_555 1_555 1_555 1_555 yes
C(2) C(3) C(1) C(15) -87.0(8) 1_555 1_555 1_555 1_555 yes
C(2) C(3) C(1) C(16) -49(1) 1_555 1_555 1_555 1_555 yes
C(2) C(3) C(4) C(5) 14(1) 1_555 1_555 1_555 1_555 yes
C(2) C(3) C(4) C(6) 7.6(7) 1_555 1_555 1_555 1_555 yes
C(2) C(3) C(4) C(7) -155.7(7) 1_555 1_555 1_555 1_555 yes
C(2) C(3) C(4) C(8) -120.2(7) 1_555 1_555 1_555 1_555 yes
C(2) C(3) C(4) C(9) -89.2(7) 1_555 1_555 1_555 1_555 yes
C(2) C(3) C(5) C(4) -167.2(9) 1_555 1_555 1_555 1_555 yes
C(2) C(3) C(5) C(6) 0.1(6) 1_555 1_555 1_555 1_555 yes
C(2) C(3) C(5) C(7) -161.7(5) 1_555 1_555 1_555 1_555 yes
C(2) C(3) C(6) C(4) -172.4(7) 1_555 1_555 1_555 1_555 yes
C(2) C(3) C(6) C(5) -179.9(7) 1_555 1_555 1_555 1_555 yes
C(2) C(3) C(6) C(16) -19.6(5) 1_555 1_555 1_555 1_555 yes
C(2) C(3) C(7) C(4) 40(1) 1_555 1_555 1_555 1_555 yes
C(2) C(3) C(7) C(5) 35(1) 1_555 1_555 1_555 1_555 yes
C(2) C(3) C(7) C(8) -69(1) 1_555 1_555 1_555 1_555 yes
C(2) C(3) C(7) C(9) -50(1) 1_555 1_555 1_555 1_555 yes
C(2) C(4) C(1) C(3) 0.1(5) 1_555 1_555 1_555 1_555 yes
C(2) C(4) C(1) C(5) 165.0(7) 1_555 1_555 1_555 1_555 yes
C(2) C(4) C(1) C(6) 165.0(7) 1_555 1_555 1_555 1_555 yes
C(2) C(4) C(1) C(12) -101.2(5) 1_555 1_555 1_555 1_555 yes
C(2) C(4) C(1) C(15) -105.0(6) 1_555 1_555 1_555 1_555 yes
C(2) C(4) C(1) C(16) -98(1) 1_555 1_555 1_555 1_555 yes
C(2) C(4) C(3) C(5) -14(1) 1_555 1_555 1_555 1_555 yes
C(2) C(4) C(3) C(6) -7.6(7) 1_555 1_555 1_555 1_555 yes
C(2) C(4) C(3) C(7) 155.7(7) 1_555 1_555 1_555 1_555 yes
C(2) C(4) C(5) C(3) 7.4(5) 1_555 1_555 1_555 1_555 yes
C(2) C(4) C(5) C(6) -7.3(7) 1_555 1_555 1_555 1_555 yes
C(2) C(4) C(5) C(7) -163.1(7) 1_555 1_555 1_555 1_555 yes
C(2) C(4) C(6) C(3) 4.4(4) 1_555 1_555 1_555 1_555 yes
C(2) C(4) C(6) C(5) 171.4(8) 1_555 1_555 1_555 1_555 yes
C(2) C(4) C(6) C(16) -26.5(4) 1_555 1_555 1_555 1_555 yes
C(2) C(4) C(7) C(3) -22.1(6) 1_555 1_555 1_555 1_555 yes
C(2) C(4) C(7) C(5) 148(1) 1_555 1_555 1_555 1_555 yes
C(2) C(4) C(7) C(8) 57(1) 1_555 1_555 1_555 1_555 yes
C(2) C(4) C(7) C(9) 62.2(9) 1_555 1_555 1_555 1_555 yes
C(2) C(4) C(8) C(7) -146.8(8) 1_555 1_555 1_555 1_555 yes
C(2) C(4) C(8) C(9) 41.1(6) 1_555 1_555 1_555 1_555 yes
C(2) C(4) C(8) C(10) 12.2(4) 1_555 1_555 1_555 1_555 yes
C(2) C(4) C(8) C(14) 70.3(4) 1_555 1_555 1_555 4_455 yes
C(2) C(4) C(9) C(7) -150.7(5) 1_555 1_555 1_555 1_555 yes
C(2) C(4) C(9) C(8) -146.0(5) 1_555 1_555 1_555 1_555 yes
C(2) C(4) C(9) C(10) -24.7(5) 1_555 1_555 1_555 1_555 yes
C(2) C(4) C(9) C(11) 4.4(3) 1_555 1_555 1_555 1_555 yes
C(2) C(4) C(9) C(13) 63.1(3) 1_555 1_555 1_555 1_555 yes
C(2) C(4) C(9) C(14) 93.4(5) 1_555 1_555 1_555 4_455 yes
C(2) C(5) C(1) C(3) -4.2(4) 1_555 1_555 1_555 1_555 yes
C(2) C(5) C(1) C(4) -12.9(6) 1_555 1_555 1_555 1_555 yes
C(2) C(5) C(1) C(6) 167.2(9) 1_555 1_555 1_555 1_555 yes
C(2) C(5) C(1) C(12) -98.0(5) 1_555 1_555 1_555 1_555 yes
C(2) C(5) C(1) C(15) -118.3(6) 1_555 1_555 1_555 1_555 yes
C(2) C(5) C(1) C(16) -144(1) 1_555 1_555 1_555 1_555 yes
C(2) C(5) C(3) C(4) 167.2(9) 1_555 1_555 1_555 1_555 yes
C(2) C(5) C(3) C(6) -0.1(6) 1_555 1_555 1_555 1_555 yes
C(2) C(5) C(3) C(7) 161.7(5) 1_555 1_555 1_555 1_555 yes
C(2) C(5) C(4) C(3) -7.4(5) 1_555 1_555 1_555 1_555 yes
C(2) C(5) C(4) C(6) 7.3(7) 1_555 1_555 1_555 1_555 yes
C(2) C(5) C(4) C(7) 163.1(7) 1_555 1_555 1_555 1_555 yes
C(2) C(5) C(4) C(8) 125.3(5) 1_555 1_555 1_555 1_555 yes
C(2) C(5) C(4) C(9) 96.0(3) 1_555 1_555 1_555 1_555 yes
C(2) C(5) C(6) C(3) 0.1(3) 1_555 1_555 1_555 1_555 yes
C(2) C(5) C(6) C(4) -7.4(7) 1_555 1_555 1_555 1_555 yes
C(2) C(5) C(6) C(16) -35.8(7) 1_555 1_555 1_555 1_555 yes
C(2) C(5) C(7) C(3) -9.2(3) 1_555 1_555 1_555 1_555 yes
C(2) C(5) C(7) C(4) -14.7(7) 1_555 1_555 1_555 1_555 yes
C(2) C(5) C(7) C(8) 86.5(5) 1_555 1_555 1_555 1_555 yes
C(2) C(5) C(7) C(9) 74.7(3) 1_555 1_555 1_555 1_555 yes
C(2) C(6) C(1) C(3) -7.0(5) 1_555 1_555 1_555 1_555 yes
C(2) C(6) C(1) C(4) -14.4(7) 1_555 1_555 1_555 1_555 yes
C(2) C(6) C(1) C(5) -14.4(10) 1_555 1_555 1_555 1_555 yes
C(2) C(6) C(1) C(12) -99.8(6) 1_555 1_555 1_555 1_555 yes
C(2) C(6) C(1) C(15) -130.1(8) 1_555 1_555 1_555 1_555 yes
C(2) C(6) C(1) C(16) -162(1) 1_555 1_555 1_555 1_555 yes
C(2) C(6) C(3) C(4) 172.4(7) 1_555 1_555 1_555 1_555 yes
C(2) C(6) C(3) C(5) 179.9(7) 1_555 1_555 1_555 1_555 yes
C(2) C(6) C(3) C(7) 163.8(6) 1_555 1_555 1_555 1_555 yes
C(2) C(6) C(4) C(3) -4.4(4) 1_555 1_555 1_555 1_555 yes
C(2) C(6) C(4) C(5) -171.4(8) 1_555 1_555 1_555 1_555 yes
C(2) C(6) C(4) C(7) 149(1) 1_555 1_555 1_555 1_555 yes
C(2) C(6) C(4) C(8) 109.5(5) 1_555 1_555 1_555 1_555 yes
C(2) C(6) C(4) C(9) 93.0(3) 1_555 1_555 1_555 1_555 yes
C(2) C(6) C(5) C(3) -0.1(3) 1_555 1_555 1_555 1_555 yes
C(2) C(6) C(5) C(4) 7.4(7) 1_555 1_555 1_555 1_555 yes
C(2) C(6) C(5) C(7) 30.6(10) 1_555 1_555 1_555 1_555 yes
C(2) C(6) C(16) C(12) -86.7(3) 1_555 1_555 1_555 1_555 yes
C(2) C(6) C(16) C(15) -107.7(5) 1_555 1_555 1_555 1_555 yes
C(2) C(16) C(1) C(3) 26.2(6) 1_555 1_555 1_555 1_555 yes
C(2) C(16) C(1) C(4) 82(1) 1_555 1_555 1_555 1_555 yes
C(2) C(16) C(1) C(5) 136(1) 1_555 1_555 1_555 1_555 yes
C(2) C(16) C(1) C(6) 162(1) 1_555 1_555 1_555 1_555 yes
C(2) C(16) C(1) C(12) 84.8(6) 1_555 1_555 1_555 1_555 yes
C(2) C(16) C(1) C(15) 91.9(8) 1_555 1_555 1_555 1_555 yes
C(2) C(16) C(6) C(3) 11.1(3) 1_555 1_555 1_555 1_555 yes
C(2) C(16) C(6) C(4) 26.0(4) 1_555 1_555 1_555 1_555 yes
C(2) C(16) C(6) C(5) 41.4(9) 1_555 1_555 1_555 1_555 yes
C(2) C(16) C(12) C(10) 14.6(4) 1_555 1_555 1_555 1_555 yes
C(2) C(16) C(12) C(11) 42.8(5) 1_555 1_555 1_555 1_555 yes
C(2) C(16) C(12) C(13) -92.0(6) 1_555 1_555 1_555 1_555 yes
C(2) C(16) C(12) C(14) -58.6(5) 1_555 1_555 1_555 4_455 yes
C(2) C(16) C(12) C(15) 164.4(8) 1_555 1_555 1_555 1_555 yes
C(2) C(16) C(15) C(11) 11.1(6) 1_555 1_555 1_555 1_555 yes
C(2) C(16) C(15) C(12) -16.3(8) 1_555 1_555 1_555 1_555 yes
C(2) C(16) C(15) C(13) -47.1(6) 1_555 1_555 1_555 1_555 yes
C(3) C(1) Ag(1) C(9) 17.4(5) 1_555 1_555 1_555 4_554 yes
C(3) C(1) Ag(1) C(14) 62.0(4) 1_555 1_555 1_555 1_555 yes
C(3) C(1) C(2) C(4) -0.1(5) 1_555 1_555 1_555 1_555 yes
C(3) C(1) C(2) C(5) 7.3(7) 1_555 1_555 1_555 1_555 yes
C(3) C(1) C(2) C(6) 14(1) 1_555 1_555 1_555 1_555 yes
C(3) C(1) C(2) C(16) -148.4(7) 1_555 1_555 1_555 1_555 yes
C(3) C(1) C(4) C(5) -164.9(7) 1_555 1_555 1_555 1_555 yes
C(3) C(1) C(4) C(6) -164.9(7) 1_555 1_555 1_555 1_555 yes
C(3) C(1) C(4) C(7) 97(1) 1_555 1_555 1_555 1_555 yes
C(3) C(1) C(4) C(8) 93.8(6) 1_555 1_555 1_555 1_555 yes
C(3) C(1) C(4) C(9) 96.8(5) 1_555 1_555 1_555 1_555 yes
C(3) C(1) C(5) C(4) 8.6(4) 1_555 1_555 1_555 1_555 yes
C(3) C(1) C(5) C(6) -171.4(8) 1_555 1_555 1_555 1_555 yes
C(3) C(1) C(5) C(7) 22.7(4) 1_555 1_555 1_555 1_555 yes
C(3) C(1) C(6) C(4) 7.4(3) 1_555 1_555 1_555 1_555 yes
C(3) C(1) C(6) C(5) 7.4(7) 1_555 1_555 1_555 1_555 yes
C(3) C(1) C(6) C(16) 155.9(7) 1_555 1_555 1_555 1_555 yes
C(3) C(1) C(12) C(10) 5.7(3) 1_555 1_555 1_555 1_555 yes
C(3) C(1) C(12) C(11) 35.0(5) 1_555 1_555 1_555 1_555 yes
C(3) C(1) C(12) C(13) -83.5(5) 1_555 1_555 1_555 1_555 yes
C(3) C(1) C(12) C(14) -54.1(4) 1_555 1_555 1_555 4_455 yes
C(3) C(1) C(12) C(15) 157.3(5) 1_555 1_555 1_555 1_555 yes
C(3) C(1) C(12) C(16) 149.9(5) 1_555 1_555 1_555 1_555 yes
C(3) C(1) C(15) C(11) 1.2(4) 1_555 1_555 1_555 1_555 yes
C(3) C(1) C(15) C(12) -27.1(6) 1_555 1_555 1_555 1_555 yes
C(3) C(1) C(15) C(13) -55.4(4) 1_555 1_555 1_555 1_555 yes
C(3) C(1) C(15) C(16) 140.7(8) 1_555 1_555 1_555 1_555 yes
C(3) C(1) C(16) C(6) -135(1) 1_555 1_555 1_555 1_555 yes
C(3) C(1) C(16) C(12) -58.6(8) 1_555 1_555 1_555 1_555 yes
C(3) C(1) C(16) C(15) -65(1) 1_555 1_555 1_555 1_555 yes
C(3) C(2) Ag(1) C(9) -38.7(6) 1_555 1_555 1_555 4_554 yes
C(3) C(2) Ag(1) C(14) -0.3(6) 1_555 1_555 1_555 1_555 yes
C(3) C(2) C(1) C(4) 0.1(5) 1_555 1_555 1_555 1_555 yes
C(3) C(2) C(1) C(5) -7.3(7) 1_555 1_555 1_555 1_555 yes
C(3) C(2) C(1) C(6) -14(1) 1_555 1_555 1_555 1_555 yes
C(3) C(2) C(1) C(12) 81.6(7) 1_555 1_555 1_555 1_555 yes
C(3) C(2) C(1) C(15) 109.8(7) 1_555 1_555 1_555 1_555 yes
C(3) C(2) C(1) C(16) 148.4(7) 1_555 1_555 1_555 1_555 yes
C(3) C(2) C(4) C(5) -166.9(9) 1_555 1_555 1_555 1_555 yes
C(3) C(2) C(4) C(6) -171.2(8) 1_555 1_555 1_555 1_555 yes
C(3) C(2) C(4) C(7) 40(1) 1_555 1_555 1_555 1_555 yes
C(3) C(2) C(4) C(8) 73.6(8) 1_555 1_555 1_555 1_555 yes
C(3) C(2) C(4) C(9) 94.4(8) 1_555 1_555 1_555 1_555 yes
C(3) C(2) C(5) C(4) 7.5(5) 1_555 1_555 1_555 1_555 yes
C(3) C(2) C(5) C(6) -179.9(7) 1_555 1_555 1_555 1_555 yes
C(3) C(2) C(5) C(7) 16.1(5) 1_555 1_555 1_555 1_555 yes
C(3) C(2) C(6) C(4) 4.4(4) 1_555 1_555 1_555 1_555 yes
C(3) C(2) C(6) C(5) 0.1(6) 1_555 1_555 1_555 1_555 yes
C(3) C(2) C(6) C(16) 157.8(5) 1_555 1_555 1_555 1_555 yes
C(3) C(2) C(16) C(6) -41.5(10) 1_555 1_555 1_555 1_555 yes
C(3) C(2) C(16) C(12) 38(1) 1_555 1_555 1_555 1_555 yes
C(3) C(2) C(16) C(15) 47(1) 1_555 1_555 1_555 1_555 yes
C(3) C(4) C(1) C(5) 164.9(7) 1_555 1_555 1_555 1_555 yes
C(3) C(4) C(1) C(6) 164.9(7) 1_555 1_555 1_555 1_555 yes
C(3) C(4) C(1) C(12) -101.2(5) 1_555 1_555 1_555 1_555 yes
C(3) C(4) C(1) C(15) -105.1(5) 1_555 1_555 1_555 1_555 yes
C(3) C(4) C(1) C(16) -98(1) 1_555 1_555 1_555 1_555 yes
C(3) C(4) C(2) C(5) 166.9(9) 1_555 1_555 1_555 1_555 yes
C(3) C(4) C(2) C(6) 171.2(8) 1_555 1_555 1_555 1_555 yes
C(3) C(4) C(2) C(16) -162.2(9) 1_555 1_555 1_555 1_555 yes
C(3) C(4) C(5) C(6) -14.7(10) 1_555 1_555 1_555 1_555 yes
C(3) C(4) C(5) C(7) -170(1) 1_555 1_555 1_555 1_555 yes
C(3) C(4) C(6) C(5) 167.0(9) 1_555 1_555 1_555 1_555 yes
C(3) C(4) C(6) C(16) -30.9(6) 1_555 1_555 1_555 1_555 yes
C(3) C(4) C(7) C(5) 170(1) 1_555 1_555 1_555 1_555 yes
C(3) C(4) C(7) C(8) 79.7(9) 1_555 1_555 1_555 1_555 yes
C(3) C(4) C(7) C(9) 84.3(6) 1_555 1_555 1_555 1_555 yes
C(3) C(4) C(8) C(7) -115.9(8) 1_555 1_555 1_555 1_555 yes
C(3) C(4) C(8) C(9) 71.9(6) 1_555 1_555 1_555 1_555 yes
C(3) C(4) C(8) C(10) 43.1(5) 1_555 1_555 1_555 1_555 yes
C(3) C(4) C(8) C(14) 101.1(5) 1_555 1_555 1_555 4_455 yes
C(3) C(4) C(9) C(7) -120.4(6) 1_555 1_555 1_555 1_555 yes
C(3) C(4) C(9) C(8) -115.6(6) 1_555 1_555 1_555 1_555 yes
C(3) C(4) C(9) C(10) 5.7(6) 1_555 1_555 1_555 1_555 yes
C(3) C(4) C(9) C(11) 34.8(5) 1_555 1_555 1_555 1_555 yes
C(3) C(4) C(9) C(13) 93.4(5) 1_555 1_555 1_555 1_555 yes
C(3) C(4) C(9) C(14) 123.7(6) 1_555 1_555 1_555 4_455 yes
C(3) C(5) C(1) C(4) -8.6(4) 1_555 1_555 1_555 1_555 yes
C(3) C(5) C(1) C(6) 171.4(8) 1_555 1_555 1_555 1_555 yes
C(3) C(5) C(1) C(12) -93.8(3) 1_555 1_555 1_555 1_555 yes
C(3) C(5) C(1) C(15) -114.1(4) 1_555 1_555 1_555 1_555 yes
C(3) C(5) C(1) C(16) -140.0(9) 1_555 1_555 1_555 1_555 yes
C(3) C(5) C(2) C(4) -7.5(5) 1_555 1_555 1_555 1_555 yes
C(3) C(5) C(2) C(6) 179.9(7) 1_555 1_555 1_555 1_555 yes
C(3) C(5) C(2) C(16) -160.4(6) 1_555 1_555 1_555 1_555 yes
C(3) C(5) C(4) C(6) 14.7(10) 1_555 1_555 1_555 1_555 yes
C(3) C(5) C(4) C(7) 170(1) 1_555 1_555 1_555 1_555 yes
C(3) C(5) C(4) C(8) 132.7(8) 1_555 1_555 1_555 1_555 yes
C(3) C(5) C(4) C(9) 103.3(7) 1_555 1_555 1_555 1_555 yes
C(3) C(5) C(6) C(4) -7.5(5) 1_555 1_555 1_555 1_555 yes
C(3) C(5) C(6) C(16) -35.9(9) 1_555 1_555 1_555 1_555 yes
C(3) C(5) C(7) C(4) -5.5(6) 1_555 1_555 1_555 1_555 yes
C(3) C(5) C(7) C(8) 95.7(6) 1_555 1_555 1_555 1_555 yes
C(3) C(5) C(7) C(9) 83.9(3) 1_555 1_555 1_555 1_555 yes
C(3) C(6) C(1) C(4) -7.4(3) 1_555 1_555 1_555 1_555 yes
C(3) C(6) C(1) C(5) -7.4(7) 1_555 1_555 1_555 1_555 yes
C(3) C(6) C(1) C(12) -92.7(3) 1_555 1_555 1_555 1_555 yes
C(3) C(6) C(1) C(15) -123.0(4) 1_555 1_555 1_555 1_555 yes
C(3) C(6) C(1) C(16) -155.9(7) 1_555 1_555 1_555 1_555 yes
C(3) C(6) C(2) C(4) -4.4(4) 1_555 1_555 1_555 1_555 yes
C(3) C(6) C(2) C(5) -0.1(6) 1_555 1_555 1_555 1_555 yes
C(3) C(6) C(2) C(16) -157.8(5) 1_555 1_555 1_555 1_555 yes
C(3) C(6) C(4) C(5) -167.0(9) 1_555 1_555 1_555 1_555 yes
C(3) C(6) C(4) C(7) 153(1) 1_555 1_555 1_555 1_555 yes
C(3) C(6) C(4) C(8) 113.9(6) 1_555 1_555 1_555 1_555 yes
C(3) C(6) C(4) C(9) 97.4(5) 1_555 1_555 1_555 1_555 yes
C(3) C(6) C(5) C(4) 7.5(5) 1_555 1_555 1_555 1_555 yes
C(3) C(6) C(5) C(7) 30.7(8) 1_555 1_555 1_555 1_555 yes
C(3) C(6) C(16) C(12) -75.7(3) 1_555 1_555 1_555 1_555 yes
C(3) C(6) C(16) C(15) -96.6(5) 1_555 1_555 1_555 1_555 yes
C(3) C(7) C(4) C(5) -170(1) 1_555 1_555 1_555 1_555 yes
C(3) C(7) C(4) C(6) -148(1) 1_555 1_555 1_555 1_555 yes
C(3) C(7) C(4) C(8) -79.7(9) 1_555 1_555 1_555 1_555 yes
C(3) C(7) C(4) C(9) -84.3(6) 1_555 1_555 1_555 1_555 yes
C(3) C(7) C(5) C(4) 5.5(6) 1_555 1_555 1_555 1_555 yes
C(3) C(7) C(5) C(6) -35.3(9) 1_555 1_555 1_555 1_555 yes
C(3) C(7) C(8) C(4) 28.7(4) 1_555 1_555 1_555 1_555 yes
C(3) C(7) C(8) C(9) 37.2(8) 1_555 1_555 1_555 1_555 yes
C(3) C(7) C(8) C(10) 7.0(6) 1_555 1_555 1_555 1_555 yes
C(3) C(7) C(8) C(14) 66.0(5) 1_555 1_555 1_555 4_455 yes
C(3) C(7) C(9) C(4) 28.3(3) 1_555 1_555 1_555 1_555 yes
C(3) C(7) C(9) C(8) -143.9(8) 1_555 1_555 1_555 1_555 yes
C(3) C(7) C(9) C(10) -32.8(5) 1_555 1_555 1_555 1_555 yes
C(3) C(7) C(9) C(11) -0.7(5) 1_555 1_555 1_555 1_555 yes
C(3) C(7) C(9) C(13) 67.0(4) 1_555 1_555 1_555 1_555 yes
C(3) C(7) C(9) C(14) 98.3(5) 1_555 1_555 1_555 4_455 yes
C(4) C(1) Ag(1) C(9) -11.7(5) 1_555 1_555 1_555 4_554 yes
C(4) C(1) Ag(1) C(14) 32.9(4) 1_555 1_555 1_555 1_555 yes
C(4) C(1) C(2) C(5) 7.4(3) 1_555 1_555 1_555 1_555 yes
C(4) C(1) C(2) C(6) 14.4(7) 1_555 1_555 1_555 1_555 yes
C(4) C(1) C(2) C(16) -148.4(6) 1_555 1_555 1_555 1_555 yes
C(4) C(1) C(3) C(5) 8.7(4) 1_555 1_555 1_555 1_555 yes
C(4) C(1) C(3) C(6) 12.9(6) 1_555 1_555 1_555 1_555 yes
C(4) C(1) C(3) C(7) -14.1(4) 1_555 1_555 1_555 1_555 yes
C(4) C(1) C(5) C(6) 180.0(9) 1_555 1_555 1_555 1_555 yes
C(4) C(1) C(5) C(7) 14.0(4) 1_555 1_555 1_555 1_555 yes
C(4) C(1) C(6) C(5) 0.0(5) 1_555 1_555 1_555 1_555 yes
C(4) C(1) C(6) C(16) 148.6(6) 1_555 1_555 1_555 1_555 yes
C(4) C(1) C(12) C(10) 34.6(3) 1_555 1_555 1_555 1_555 yes
C(4) C(1) C(12) C(11) 63.9(4) 1_555 1_555 1_555 1_555 yes
C(4) C(1) C(12) C(13) -54.6(5) 1_555 1_555 1_555 1_555 yes
C(4) C(1) C(12) C(14) -25.2(3) 1_555 1_555 1_555 4_455 yes
C(4) C(1) C(12) C(15) -173.7(5) 1_555 1_555 1_555 1_555 yes
C(4) C(1) C(12) C(16) 178.8(5) 1_555 1_555 1_555 1_555 yes
C(4) C(1) C(15) C(11) 35.5(4) 1_555 1_555 1_555 1_555 yes
C(4) C(1) C(15) C(12) 7.2(5) 1_555 1_555 1_555 1_555 yes
C(4) C(1) C(15) C(13) -21.1(4) 1_555 1_555 1_555 1_555 yes
C(4) C(1) C(15) C(16) 175.0(8) 1_555 1_555 1_555 1_555 yes
C(4) C(1) C(16) C(6) -79(1) 1_555 1_555 1_555 1_555 yes
C(4) C(1) C(16) C(12) -2(1) 1_555 1_555 1_555 1_555 yes
C(4) C(1) C(16) C(15) -9(1) 1_555 1_555 1_555 1_555 yes
C(4) C(2) Ag(1) C(9) -67.9(3) 1_555 1_555 1_555 4_554 yes
C(4) C(2) Ag(1) C(14) -29.6(4) 1_555 1_555 1_555 1_555 yes
C(4) C(2) C(1) C(5) -7.4(3) 1_555 1_555 1_555 1_555 yes
C(4) C(2) C(1) C(6) -14.4(7) 1_555 1_555 1_555 1_555 yes
C(4) C(2) C(1) C(12) 81.5(3) 1_555 1_555 1_555 1_555 yes
C(4) C(2) C(1) C(15) 109.8(4) 1_555 1_555 1_555 1_555 yes
C(4) C(2) C(1) C(16) 148.4(6) 1_555 1_555 1_555 1_555 yes
C(4) C(2) C(3) C(5) 7.6(5) 1_555 1_555 1_555 1_555 yes
C(4) C(2) C(3) C(6) 7.7(7) 1_555 1_555 1_555 1_555 yes
C(4) C(2) C(3) C(7) -23.1(7) 1_555 1_555 1_555 1_555 yes
C(4) C(2) C(5) C(6) 172.7(7) 1_555 1_555 1_555 1_555 yes
C(4) C(2) C(5) C(7) 8.7(4) 1_555 1_555 1_555 1_555 yes
C(4) C(2) C(6) C(5) -4.2(4) 1_555 1_555 1_555 1_555 yes
C(4) C(2) C(6) C(16) 153.4(4) 1_555 1_555 1_555 1_555 yes
C(4) C(2) C(16) C(6) -26.1(4) 1_555 1_555 1_555 1_555 yes
C(4) C(2) C(16) C(12) 54.0(4) 1_555 1_555 1_555 1_555 yes
C(4) C(2) C(16) C(15) 62.8(7) 1_555 1_555 1_555 1_555 yes
C(4) C(3) C(1) C(5) -8.7(4) 1_555 1_555 1_555 1_555 yes
C(4) C(3) C(1) C(6) -12.9(6) 1_555 1_555 1_555 1_555 yes
C(4) C(3) C(1) C(12) 78.7(5) 1_555 1_555 1_555 1_555 yes
C(4) C(3) C(1) C(15) 92.9(5) 1_555 1_555 1_555 1_555 yes
C(4) C(3) C(1) C(16) 130.0(9) 1_555 1_555 1_555 1_555 yes
C(4) C(3) C(2) C(5) -7.6(5) 1_555 1_555 1_555 1_555 yes
C(4) C(3) C(2) C(6) -7.7(7) 1_555 1_555 1_555 1_555 yes
C(4) C(3) C(2) C(16) 28(1) 1_555 1_555 1_555 1_555 yes
C(4) C(3) C(5) C(6) 167.3(8) 1_555 1_555 1_555 1_555 yes
C(4) C(3) C(5) C(7) 5.6(6) 1_555 1_555 1_555 1_555 yes
C(4) C(3) C(6) C(5) -7.4(5) 1_555 1_555 1_555 1_555 yes
C(4) C(3) C(6) C(16) 152.8(5) 1_555 1_555 1_555 1_555 yes
C(4) C(3) C(7) C(5) -5.5(6) 1_555 1_555 1_555 1_555 yes
C(4) C(3) C(7) C(8) -110.3(9) 1_555 1_555 1_555 1_555 yes
C(4) C(3) C(7) C(9) -90.9(7) 1_555 1_555 1_555 1_555 yes
C(4) C(5) C(1) C(6) -180.0(9) 1_555 1_555 1_555 1_555 yes
C(4) C(5) C(1) C(12) -85.1(4) 1_555 1_555 1_555 1_555 yes
C(4) C(5) C(1) C(15) -105.5(5) 1_555 1_555 1_555 1_555 yes
C(4) C(5) C(1) C(16) -131.4(9) 1_555 1_555 1_555 1_555 yes
C(4) C(5) C(2) C(6) -172.7(7) 1_555 1_555 1_555 1_555 yes
C(4) C(5) C(2) C(16) -152.9(5) 1_555 1_555 1_555 1_555 yes
C(4) C(5) C(3) C(6) -167.3(8) 1_555 1_555 1_555 1_555 yes
C(4) C(5) C(3) C(7) -5.6(6) 1_555 1_555 1_555 1_555 yes
C(4) C(5) C(6) C(16) -28(1) 1_555 1_555 1_555 1_555 yes
C(4) C(5) C(7) C(8) 101.2(9) 1_555 1_555 1_555 1_555 yes
C(4) C(5) C(7) C(9) 89.4(7) 1_555 1_555 1_555 1_555 yes
C(4) C(6) C(1) C(5) 0.0(5) 1_555 1_555 1_555 1_555 yes
C(4) C(6) C(1) C(12) -85.4(3) 1_555 1_555 1_555 1_555 yes
C(4) C(6) C(1) C(15) -115.7(3) 1_555 1_555 1_555 1_555 yes
C(4) C(6) C(1) C(16) -148.6(6) 1_555 1_555 1_555 1_555 yes
C(4) C(6) C(2) C(5) 4.2(4) 1_555 1_555 1_555 1_555 yes
C(4) C(6) C(2) C(16) -153.4(4) 1_555 1_555 1_555 1_555 yes
C(4) C(6) C(3) C(5) 7.4(5) 1_555 1_555 1_555 1_555 yes
C(4) C(6) C(3) C(7) -8.6(4) 1_555 1_555 1_555 1_555 yes
C(4) C(6) C(5) C(7) 23.1(6) 1_555 1_555 1_555 1_555 yes
C(4) C(6) C(16) C(12) -60.7(4) 1_555 1_555 1_555 1_555 yes
C(4) C(6) C(16) C(15) -81.7(6) 1_555 1_555 1_555 1_555 yes
C(4) C(7) C(3) C(5) 5.5(6) 1_555 1_555 1_555 1_555 yes
C(4) C(7) C(3) C(6) 14.6(6) 1_555 1_555 1_555 1_555 yes
C(4) C(7) C(5) C(6) -40(1) 1_555 1_555 1_555 1_555 yes
C(4) C(7) C(8) C(9) 8.5(10) 1_555 1_555 1_555 1_555 yes
C(4) C(7) C(8) C(10) -21.7(8) 1_555 1_555 1_555 1_555 yes
C(4) C(7) C(8) C(14) 37.3(7) 1_555 1_555 1_555 4_455 yes
C(4) C(7) C(9) C(8) -172.2(9) 1_555 1_555 1_555 1_555 yes
C(4) C(7) C(9) C(10) -61.1(6) 1_555 1_555 1_555 1_555 yes
C(4) C(7) C(9) C(11) -29.0(6) 1_555 1_555 1_555 1_555 yes
C(4) C(7) C(9) C(13) 38.7(5) 1_555 1_555 1_555 1_555 yes
C(4) C(7) C(9) C(14) 70.0(6) 1_555 1_555 1_555 4_455 yes
C(4) C(8) C(7) C(5) -30.3(4) 1_555 1_555 1_555 1_555 yes
C(4) C(8) C(7) C(9) -8.5(10) 1_555 1_555 1_555 1_555 yes
C(4) C(8) C(9) C(7) 4.6(5) 1_555 1_555 1_555 1_555 yes
C(4) C(8) C(9) C(10) -81.7(7) 1_555 1_555 1_555 1_555 yes
C(4) C(8) C(9) C(11) -55.6(9) 1_555 1_555 1_555 1_555 yes
C(4) C(8) C(9) C(13) 54.9(9) 1_555 1_555 1_555 1_555 yes
C(4) C(8) C(9) C(14) 80.9(7) 1_555 1_555 1_555 4_455 yes
C(4) C(8) C(10) C(9) 93.0(7) 1_555 1_555 1_555 1_555 yes
C(4) C(8) C(10) C(11) 41(1) 1_555 1_555 1_555 1_555 yes
C(4) C(8) C(10) C(12) 57.4(4) 1_555 1_555 1_555 1_555 yes
C(4) C(8) C(10) C(13) 72.0(3) 1_555 1_555 1_555 1_555 yes
C(4) C(8) C(10) C(14) 83.0(3) 1_555 1_555 1_555 4_455 yes
C(4) C(8) C(14) C(9) -93.6(7) 1_555 1_555 4_455 1_555 yes
C(4) C(8) C(14) C(13) -44.4(10) 1_555 1_555 4_455 1_555 yes
C(4) C(9) C(7) C(5) -28.4(3) 1_555 1_555 1_555 1_555 yes
C(4) C(9) C(7) C(8) 172.2(9) 1_555 1_555 1_555 1_555 yes
C(4) C(9) C(8) C(7) -4.6(5) 1_555 1_555 1_555 1_555 yes
C(4) C(9) C(8) C(10) 81.7(7) 1_555 1_555 1_555 1_555 yes
C(4) C(9) C(8) C(14) -80.9(7) 1_555 1_555 1_555 4_455 yes
C(4) C(9) C(10) C(8) -65.7(6) 1_555 1_555 1_555 1_555 yes
C(4) C(9) C(10) C(11) 82.0(7) 1_555 1_555 1_555 1_555 yes
C(4) C(9) C(10) C(12) 83.0(3) 1_555 1_555 1_555 1_555 yes
C(4) C(9) C(10) C(13) 90.2(3) 1_555 1_555 1_555 1_555 yes
C(4) C(9) C(10) C(14) 97.3(7) 1_555 1_555 1_555 4_455 yes
C(4) C(9) C(11) C(10) -99.5(8) 1_555 1_555 1_555 1_555 yes
C(4) C(9) C(11) C(12) 82.2(5) 1_555 1_555 1_555 1_555 yes
C(4) C(9) C(11) C(13) 90.2(3) 1_555 1_555 1_555 1_555 yes
C(4) C(9) C(11) C(14) 94.1(5) 1_555 1_555 1_555 4_455 yes
C(4) C(9) C(11) C(15) 68.1(4) 1_555 1_555 1_555 1_555 yes
C(4) C(9) C(13) C(10) -95.1(5) 1_555 1_555 1_555 1_555 yes
C(4) C(9) C(13) C(11) -90.4(3) 1_555 1_555 1_555 1_555 yes
C(4) C(9) C(13) C(12) -82.3(5) 1_555 1_555 1_555 1_555 yes
C(4) C(9) C(13) C(14) 97.3(8) 1_555 1_555 1_555 4_455 yes
C(4) C(9) C(13) C(15) -68.1(4) 1_555 1_555 1_555 1_555 yes
C(4) C(9) C(14) C(13) -83.9(7) 1_555 1_555 4_455 1_555 yes
C(5) C(1) Ag(1) C(9) -41.6(5) 1_555 1_555 1_555 4_554 yes
C(5) C(1) Ag(1) C(14) 3.0(4) 1_555 1_555 1_555 1_555 yes
C(5) C(1) C(2) C(6) 7.0(5) 1_555 1_555 1_555 1_555 yes
C(5) C(1) C(2) C(16) -155.7(7) 1_555 1_555 1_555 1_555 yes
C(5) C(1) C(3) C(6) 4.2(4) 1_555 1_555 1_555 1_555 yes
C(5) C(1) C(3) C(7) -22.8(4) 1_555 1_555 1_555 1_555 yes
C(5) C(1) C(4) C(6) 0.0(5) 1_555 1_555 1_555 1_555 yes
C(5) C(1) C(4) C(7) -97(1) 1_555 1_555 1_555 1_555 yes
C(5) C(1) C(4) C(8) -101.3(6) 1_555 1_555 1_555 1_555 yes
C(5) C(1) C(4) C(9) -98.2(5) 1_555 1_555 1_555 1_555 yes
C(5) C(1) C(6) C(16) 148.6(7) 1_555 1_555 1_555 1_555 yes
C(5) C(1) C(12) C(10) 64.2(3) 1_555 1_555 1_555 1_555 yes
C(5) C(1) C(12) C(11) 93.5(5) 1_555 1_555 1_555 1_555 yes
C(5) C(1) C(12) C(13) -25.0(5) 1_555 1_555 1_555 1_555 yes
C(5) C(1) C(12) C(14) 4.4(3) 1_555 1_555 1_555 4_455 yes
C(5) C(1) C(12) C(15) -144.2(5) 1_555 1_555 1_555 1_555 yes
C(5) C(1) C(12) C(16) -151.6(5) 1_555 1_555 1_555 1_555 yes
C(5) C(1) C(15) C(11) 68.6(4) 1_555 1_555 1_555 1_555 yes
C(5) C(1) C(15) C(12) 40.3(5) 1_555 1_555 1_555 1_555 yes
C(5) C(1) C(15) C(13) 12.0(4) 1_555 1_555 1_555 1_555 yes
C(5) C(1) C(15) C(16) -151.9(8) 1_555 1_555 1_555 1_555 yes
C(5) C(1) C(16) C(6) -25.2(6) 1_555 1_555 1_555 1_555 yes
C(5) C(1) C(16) C(12) 52.2(8) 1_555 1_555 1_555 1_555 yes
C(5) C(1) C(16) C(15) 45(1) 1_555 1_555 1_555 1_555 yes
C(5) C(2) Ag(1) C(9) -90.4(3) 1_555 1_555 1_555 4_554 yes
C(5) C(2) Ag(1) C(14) -52.0(3) 1_555 1_555 1_555 1_555 yes
C(5) C(2) C(1) C(6) -7.0(5) 1_555 1_555 1_555 1_555 yes
C(5) C(2) C(1) C(12) 88.9(3) 1_555 1_555 1_555 1_555 yes
C(5) C(2) C(1) C(15) 117.1(5) 1_555 1_555 1_555 1_555 yes
C(5) C(2) C(1) C(16) 155.7(7) 1_555 1_555 1_555 1_555 yes
C(5) C(2) C(3) C(6) 0.1(3) 1_555 1_555 1_555 1_555 yes
C(5) C(2) C(3) C(7) -30.7(9) 1_555 1_555 1_555 1_555 yes
C(5) C(2) C(4) C(6) -4.2(4) 1_555 1_555 1_555 1_555 yes
C(5) C(2) C(4) C(7) -152(1) 1_555 1_555 1_555 1_555 yes
C(5) C(2) C(4) C(8) -119.4(6) 1_555 1_555 1_555 1_555 yes
C(5) C(2) C(4) C(9) -98.6(4) 1_555 1_555 1_555 1_555 yes
C(5) C(2) C(6) C(16) 157.6(5) 1_555 1_555 1_555 1_555 yes
C(5) C(2) C(16) C(6) -11.1(3) 1_555 1_555 1_555 1_555 yes
C(5) C(2) C(16) C(12) 69.0(3) 1_555 1_555 1_555 1_555 yes
C(5) C(2) C(16) C(15) 77.8(6) 1_555 1_555 1_555 1_555 yes
C(5) C(3) C(1) C(6) -4.2(4) 1_555 1_555 1_555 1_555 yes
C(5) C(3) C(1) C(12) 87.3(3) 1_555 1_555 1_555 1_555 yes
C(5) C(3) C(1) C(15) 101.6(4) 1_555 1_555 1_555 1_555 yes
C(5) C(3) C(1) C(16) 138.7(9) 1_555 1_555 1_555 1_555 yes
C(5) C(3) C(2) C(6) -0.1(3) 1_555 1_555 1_555 1_555 yes
C(5) C(3) C(2) C(16) 35.9(10) 1_555 1_555 1_555 1_555 yes
C(5) C(3) C(4) C(6) -7.3(5) 1_555 1_555 1_555 1_555 yes
C(5) C(3) C(4) C(7) -170(1) 1_555 1_555 1_555 1_555 yes
C(5) C(3) C(4) C(8) -135.1(8) 1_555 1_555 1_555 1_555 yes
C(5) C(3) C(4) C(9) -104.1(6) 1_555 1_555 1_555 1_555 yes
C(5) C(3) C(6) C(16) 160.3(5) 1_555 1_555 1_555 1_555 yes
C(5) C(3) C(7) C(8) -104.7(5) 1_555 1_555 1_555 1_555 yes
C(5) C(3) C(7) C(9) -85.4(3) 1_555 1_555 1_555 1_555 yes
C(5) C(4) C(1) C(6) 0.0(5) 1_555 1_555 1_555 1_555 yes
C(5) C(4) C(1) C(12) 93.8(4) 1_555 1_555 1_555 1_555 yes
C(5) C(4) C(1) C(15) 90.0(5) 1_555 1_555 1_555 1_555 yes
C(5) C(4) C(1) C(16) 96(1) 1_555 1_555 1_555 1_555 yes
C(5) C(4) C(2) C(6) 4.2(4) 1_555 1_555 1_555 1_555 yes
C(5) C(4) C(2) C(16) 30.9(6) 1_555 1_555 1_555 1_555 yes
C(5) C(4) C(3) C(6) 7.3(5) 1_555 1_555 1_555 1_555 yes
C(5) C(4) C(3) C(7) 170(1) 1_555 1_555 1_555 1_555 yes
C(5) C(4) C(6) C(16) 162.1(8) 1_555 1_555 1_555 1_555 yes
C(5) C(4) C(7) C(8) -90.6(9) 1_555 1_555 1_555 1_555 yes
C(5) C(4) C(7) C(9) -85.9(6) 1_555 1_555 1_555 1_555 yes
C(5) C(4) C(8) C(7) 107.8(9) 1_555 1_555 1_555 1_555 yes
C(5) C(4) C(8) C(9) -64.4(6) 1_555 1_555 1_555 1_555 yes
C(5) C(4) C(8) C(10) -93.2(5) 1_555 1_555 1_555 1_555 yes
C(5) C(4) C(8) C(14) -35.2(5) 1_555 1_555 1_555 4_455 yes
C(5) C(4) C(9) C(7) 119.7(6) 1_555 1_555 1_555 1_555 yes
C(5) C(4) C(9) C(8) 124.5(6) 1_555 1_555 1_555 1_555 yes
C(5) C(4) C(9) C(10) -114.2(6) 1_555 1_555 1_555 1_555 yes
C(5) C(4) C(9) C(11) -85.1(5) 1_555 1_555 1_555 1_555 yes
C(5) C(4) C(9) C(13) -26.5(5) 1_555 1_555 1_555 1_555 yes
C(5) C(4) C(9) C(14) 3.9(6) 1_555 1_555 1_555 4_455 yes
C(5) C(6) C(1) C(12) -85.4(6) 1_555 1_555 1_555 1_555 yes
C(5) C(6) C(1) C(15) -115.7(6) 1_555 1_555 1_555 1_555 yes
C(5) C(6) C(1) C(16) -148.6(7) 1_555 1_555 1_555 1_555 yes
C(5) C(6) C(2) C(16) -157.6(5) 1_555 1_555 1_555 1_555 yes
C(5) C(6) C(3) C(7) -16.1(5) 1_555 1_555 1_555 1_555 yes
C(5) C(6) C(4) C(7) -39(1) 1_555 1_555 1_555 1_555 yes
C(5) C(6) C(4) C(8) -79.1(8) 1_555 1_555 1_555 1_555 yes
C(5) C(6) C(4) C(9) -95.6(7) 1_555 1_555 1_555 1_555 yes
C(5) C(6) C(16) C(12) -45.3(9) 1_555 1_555 1_555 1_555 yes
C(5) C(6) C(16) C(15) -66(1) 1_555 1_555 1_555 1_555 yes
C(5) C(7) C(3) C(6) 9.1(3) 1_555 1_555 1_555 1_555 yes
C(5) C(7) C(4) C(6) 21.6(6) 1_555 1_555 1_555 1_555 yes
C(5) C(7) C(4) C(8) 90.6(9) 1_555 1_555 1_555 1_555 yes
C(5) C(7) C(4) C(9) 85.9(6) 1_555 1_555 1_555 1_555 yes
C(5) C(7) C(8) C(9) -21.8(8) 1_555 1_555 1_555 1_555 yes
C(5) C(7) C(8) C(10) -52.0(6) 1_555 1_555 1_555 1_555 yes
C(5) C(7) C(8) C(14) 7.1(6) 1_555 1_555 1_555 4_455 yes
C(5) C(7) C(9) C(8) 159.4(8) 1_555 1_555 1_555 1_555 yes
C(5) C(7) C(9) C(10) -89.5(5) 1_555 1_555 1_555 1_555 yes
C(5) C(7) C(9) C(11) -57.4(4) 1_555 1_555 1_555 1_555 yes
C(5) C(7) C(9) C(13) 10.3(4) 1_555 1_555 1_555 1_555 yes
C(5) C(7) C(9) C(14) 41.5(5) 1_555 1_555 1_555 4_455 yes
C(6) C(1) Ag(1) C(9) -70.6(6) 1_555 1_555 1_555 4_554 yes
C(6) C(1) Ag(1) C(14) -26.0(5) 1_555 1_555 1_555 1_555 yes
C(6) C(1) C(2) C(16) -162(1) 1_555 1_555 1_555 1_555 yes
C(6) C(1) C(3) C(7) -27.0(6) 1_555 1_555 1_555 1_555 yes
C(6) C(1) C(4) C(7) -97(1) 1_555 1_555 1_555 1_555 yes
C(6) C(1) C(4) C(8) -101.3(5) 1_555 1_555 1_555 1_555 yes
C(6) C(1) C(4) C(9) -98.2(5) 1_555 1_555 1_555 1_555 yes
C(6) C(1) C(5) C(7) -165.9(8) 1_555 1_555 1_555 1_555 yes
C(6) C(1) C(12) C(10) 93.6(5) 1_555 1_555 1_555 1_555 yes
C(6) C(1) C(12) C(11) 122.9(6) 1_555 1_555 1_555 1_555 yes
C(6) C(1) C(12) C(13) 4.4(6) 1_555 1_555 1_555 1_555 yes
C(6) C(1) C(12) C(14) 33.8(5) 1_555 1_555 1_555 4_455 yes
C(6) C(1) C(12) C(15) -114.8(6) 1_555 1_555 1_555 1_555 yes
C(6) C(1) C(12) C(16) -122.2(6) 1_555 1_555 1_555 1_555 yes
C(6) C(1) C(15) C(11) 97.9(5) 1_555 1_555 1_555 1_555 yes
C(6) C(1) C(15) C(12) 69.6(6) 1_555 1_555 1_555 1_555 yes
C(6) C(1) C(15) C(13) 41.3(5) 1_555 1_555 1_555 1_555 yes
C(6) C(1) C(15) C(16) -122.6(9) 1_555 1_555 1_555 1_555 yes
C(6) C(1) C(16) C(12) 77.4(6) 1_555 1_555 1_555 1_555 yes
C(6) C(1) C(16) C(15) 70.3(9) 1_555 1_555 1_555 1_555 yes
C(6) C(2) Ag(1) C(9) -116.7(3) 1_555 1_555 1_555 4_554 yes
C(6) C(2) Ag(1) C(14) -78.4(3) 1_555 1_555 1_555 1_555 yes
C(6) C(2) C(1) C(12) 95.9(6) 1_555 1_555 1_555 1_555 yes
C(6) C(2) C(1) C(15) 124.2(8) 1_555 1_555 1_555 1_555 yes
C(6) C(2) C(1) C(16) 162(1) 1_555 1_555 1_555 1_555 yes
C(6) C(2) C(3) C(7) -30(1) 1_555 1_555 1_555 1_555 yes
C(6) C(2) C(4) C(7) -148.7(9) 1_555 1_555 1_555 1_555 yes
C(6) C(2) C(4) C(8) -115.2(4) 1_555 1_555 1_555 1_555 yes
C(6) C(2) C(4) C(9) -94.4(3) 1_555 1_555 1_555 1_555 yes
C(6) C(2) C(5) C(7) -164.0(5) 1_555 1_555 1_555 1_555 yes
C(6) C(2) C(16) C(12) 80.1(3) 1_555 1_555 1_555 1_555 yes
C(6) C(2) C(16) C(15) 88.9(6) 1_555 1_555 1_555 1_555 yes
C(6) C(3) C(1) C(12) 91.6(4) 1_555 1_555 1_555 1_555 yes
C(6) C(3) C(1) C(15) 105.8(6) 1_555 1_555 1_555 1_555 yes
C(6) C(3) C(1) C(16) 142(1) 1_555 1_555 1_555 1_555 yes
C(6) C(3) C(2) C(16) 36.0(8) 1_555 1_555 1_555 1_555 yes
C(6) C(3) C(4) C(7) -163.3(7) 1_555 1_555 1_555 1_555 yes
C(6) C(3) C(4) C(8) -127.8(4) 1_555 1_555 1_555 1_555 yes
C(6) C(3) C(4) C(9) -96.8(3) 1_555 1_555 1_555 1_555 yes
C(6) C(3) C(5) C(7) -161.8(5) 1_555 1_555 1_555 1_555 yes
C(6) C(3) C(7) C(8) -95.7(5) 1_555 1_555 1_555 1_555 yes
C(6) C(3) C(7) C(9) -76.3(3) 1_555 1_555 1_555 1_555 yes
C(6) C(4) C(1) C(12) 93.8(4) 1_555 1_555 1_555 1_555 yes
C(6) C(4) C(1) C(15) 90.0(5) 1_555 1_555 1_555 1_555 yes
C(6) C(4) C(1) C(16) 96(1) 1_555 1_555 1_555 1_555 yes
C(6) C(4) C(2) C(16) 26.6(4) 1_555 1_555 1_555 1_555 yes
C(6) C(4) C(3) C(7) 163.3(7) 1_555 1_555 1_555 1_555 yes
C(6) C(4) C(5) C(7) -155.8(7) 1_555 1_555 1_555 1_555 yes
C(6) C(4) C(7) C(8) -68(1) 1_555 1_555 1_555 1_555 yes
C(6) C(4) C(7) C(9) -64.3(10) 1_555 1_555 1_555 1_555 yes
C(6) C(4) C(8) C(7) 140.5(8) 1_555 1_555 1_555 1_555 yes
C(6) C(4) C(8) C(9) -31.6(6) 1_555 1_555 1_555 1_555 yes
C(6) C(4) C(8) C(10) -60.5(5) 1_555 1_555 1_555 1_555 yes
C(6) C(4) C(8) C(14) -2.5(5) 1_555 1_555 1_555 4_455 yes
C(6) C(4) C(9) C(7) 149.8(5) 1_555 1_555 1_555 1_555 yes
C(6) C(4) C(9) C(8) 154.6(5) 1_555 1_555 1_555 1_555 yes
C(6) C(4) C(9) C(10) -84.2(5) 1_555 1_555 1_555 1_555 yes
C(6) C(4) C(9) C(11) -55.0(3) 1_555 1_555 1_555 1_555 yes
C(6) C(4) C(9) C(13) 3.6(3) 1_555 1_555 1_555 1_555 yes
C(6) C(4) C(9) C(14) 33.9(5) 1_555 1_555 1_555 4_455 yes
C(6) C(5) C(1) C(12) 94.9(7) 1_555 1_555 1_555 1_555 yes
C(6) C(5) C(1) C(15) 74.5(7) 1_555 1_555 1_555 1_555 yes
C(6) C(5) C(1) C(16) 48(1) 1_555 1_555 1_555 1_555 yes
C(6) C(5) C(2) C(16) 19.7(4) 1_555 1_555 1_555 1_555 yes
C(6) C(5) C(3) C(7) 161.8(5) 1_555 1_555 1_555 1_555 yes
C(6) C(5) C(4) C(7) 155.8(7) 1_555 1_555 1_555 1_555 yes
C(6) C(5) C(4) C(8) 118.0(6) 1_555 1_555 1_555 1_555 yes
C(6) C(5) C(4) C(9) 88.6(6) 1_555 1_555 1_555 1_555 yes
C(6) C(5) C(7) C(8) 60(1) 1_555 1_555 1_555 1_555 yes
C(6) C(5) C(7) C(9) 48.7(10) 1_555 1_555 1_555 1_555 yes
C(6) C(16) C(1) C(12) -77.4(6) 1_555 1_555 1_555 1_555 yes
C(6) C(16) C(1) C(15) -70.3(9) 1_555 1_555 1_555 1_555 yes
C(6) C(16) C(12) C(10) 71.2(4) 1_555 1_555 1_555 1_555 yes
C(6) C(16) C(12) C(11) 99.4(5) 1_555 1_555 1_555 1_555 yes
C(6) C(16) C(12) C(13) -35.4(6) 1_555 1_555 1_555 1_555 yes
C(6) C(16) C(12) C(14) -2.0(5) 1_555 1_555 1_555 4_455 yes
C(6) C(16) C(12) C(15) -139.0(7) 1_555 1_555 1_555 1_555 yes
C(6) C(16) C(15) C(11) 67.8(5) 1_555 1_555 1_555 1_555 yes
C(6) C(16) C(15) C(12) 40.4(7) 1_555 1_555 1_555 1_555 yes
C(6) C(16) C(15) C(13) 9.6(6) 1_555 1_555 1_555 1_555 yes
C(7) C(3) C(1) C(12) 64.5(5) 1_555 1_555 1_555 1_555 yes
C(7) C(3) C(1) C(15) 78.8(6) 1_555 1_555 1_555 1_555 yes
C(7) C(3) C(1) C(16) 115.9(9) 1_555 1_555 1_555 1_555 yes
C(7) C(3) C(2) C(16) 5(1) 1_555 1_555 1_555 1_555 yes
C(7) C(3) C(4) C(8) 35.5(5) 1_555 1_555 1_555 1_555 yes
C(7) C(3) C(4) C(9) 66.5(6) 1_555 1_555 1_555 1_555 yes
C(7) C(3) C(6) C(16) 144.2(4) 1_555 1_555 1_555 1_555 yes
C(7) C(4) C(1) C(12) -3(1) 1_555 1_555 1_555 1_555 yes
C(7) C(4) C(1) C(15) -7(1) 1_555 1_555 1_555 1_555 yes
C(7) C(4) C(1) C(16) -1(2) 1_555 1_555 1_555 1_555 yes
C(7) C(4) C(2) C(16) -122.1(9) 1_555 1_555 1_555 1_555 yes
C(7) C(4) C(6) C(16) 122.6(10) 1_555 1_555 1_555 1_555 yes
C(7) C(4) C(8) C(9) -172.1(9) 1_555 1_555 1_555 1_555 yes
C(7) C(4) C(8) C(10) 159.0(8) 1_555 1_555 1_555 1_555 yes
C(7) C(4) C(8) C(14) -143.0(8) 1_555 1_555 1_555 4_455 yes
C(7) C(4) C(9) C(8) 4.8(5) 1_555 1_555 1_555 1_555 yes
C(7) C(4) C(9) C(10) 126.1(6) 1_555 1_555 1_555 1_555 yes
C(7) C(4) C(9) C(11) 155.2(5) 1_555 1_555 1_555 1_555 yes
C(7) C(4) C(9) C(13) -146.2(5) 1_555 1_555 1_555 1_555 yes
C(7) C(4) C(9) C(14) -115.9(6) 1_555 1_555 1_555 4_455 yes
C(7) C(5) C(1) C(12) -71.1(4) 1_555 1_555 1_555 1_555 yes
C(7) C(5) C(1) C(15) -91.4(5) 1_555 1_555 1_555 1_555 yes
C(7) C(5) C(1) C(16) -117.3(9) 1_555 1_555 1_555 1_555 yes
C(7) C(5) C(2) C(16) -144.3(4) 1_555 1_555 1_555 1_555 yes
C(7) C(5) C(4) C(8) -37.8(5) 1_555 1_555 1_555 1_555 yes
C(7) C(5) C(4) C(9) -67.2(6) 1_555 1_555 1_555 1_555 yes
C(7) C(5) C(6) C(16) -5(1) 1_555 1_555 1_555 1_555 yes
C(7) C(8) C(4) C(9) 172.1(9) 1_555 1_555 1_555 1_555 yes
C(7) C(8) C(9) C(10) -86.3(9) 1_555 1_555 1_555 1_555 yes
C(7) C(8) C(9) C(11) -60(1) 1_555 1_555 1_555 1_555 yes
C(7) C(8) C(9) C(13) 50(1) 1_555 1_555 1_555 1_555 yes
C(7) C(8) C(9) C(14) 76.3(9) 1_555 1_555 1_555 4_455 yes
C(7) C(8) C(10) C(9) 104.8(9) 1_555 1_555 1_555 1_555 yes
C(7) C(8) C(10) C(11) 53(1) 1_555 1_555 1_555 1_555 yes
C(7) C(8) C(10) C(12) 69.2(7) 1_555 1_555 1_555 1_555 yes
C(7) C(8) C(10) C(13) 83.8(6) 1_555 1_555 1_555 1_555 yes
C(7) C(8) C(10) C(14) 94.8(6) 1_555 1_555 1_555 4_455 yes
C(7) C(8) C(14) C(9) -113.2(9) 1_555 1_555 4_455 1_555 yes
C(7) C(8) C(14) C(13) -63(1) 1_555 1_555 4_455 1_555 yes
C(7) C(9) C(4) C(8) -4.8(5) 1_555 1_555 1_555 1_555 yes
C(7) C(9) C(8) C(10) 86.3(9) 1_555 1_555 1_555 1_555 yes
C(7) C(9) C(8) C(14) -76.3(9) 1_555 1_555 1_555 4_455 yes
C(7) C(9) C(10) C(8) -37.3(5) 1_555 1_555 1_555 1_555 yes
C(7) C(9) C(10) C(11) 110.4(7) 1_555 1_555 1_555 1_555 yes
C(7) C(9) C(10) C(12) 111.4(4) 1_555 1_555 1_555 1_555 yes
C(7) C(9) C(10) C(13) 118.6(5) 1_555 1_555 1_555 1_555 yes
C(7) C(9) C(10) C(14) 125.7(8) 1_555 1_555 1_555 4_455 yes
C(7) C(9) C(11) C(10) -84.3(8) 1_555 1_555 1_555 1_555 yes
C(7) C(9) C(11) C(12) 97.4(6) 1_555 1_555 1_555 1_555 yes
C(7) C(9) C(11) C(13) 105.4(5) 1_555 1_555 1_555 1_555 yes
C(7) C(9) C(11) C(14) 109.3(6) 1_555 1_555 1_555 4_455 yes
C(7) C(9) C(11) C(15) 83.3(5) 1_555 1_555 1_555 1_555 yes
C(7) C(9) C(13) C(10) -114.9(6) 1_555 1_555 1_555 1_555 yes
C(7) C(9) C(13) C(11) -110.1(4) 1_555 1_555 1_555 1_555 yes
C(7) C(9) C(13) C(12) -102.1(5) 1_555 1_555 1_555 1_555 yes
C(7) C(9) C(13) C(14) 77.5(8) 1_555 1_555 1_555 4_455 yes
C(7) C(9) C(13) C(15) -87.9(5) 1_555 1_555 1_555 1_555 yes
C(7) C(9) C(14) C(13) -114.6(6) 1_555 1_555 4_455 1_555 yes
C(8) C(4) C(1) C(12) -7.4(4) 1_555 1_555 1_555 1_555 yes
C(8) C(4) C(1) C(15) -11.3(6) 1_555 1_555 1_555 1_555 yes
C(8) C(4) C(1) C(16) -5(1) 1_555 1_555 1_555 1_555 yes
C(8) C(4) C(2) C(16) -88.5(5) 1_555 1_555 1_555 1_555 yes
C(8) C(4) C(6) C(16) 83.0(5) 1_555 1_555 1_555 1_555 yes
C(8) C(4) C(7) C(9) 4.6(5) 1_555 1_555 1_555 1_555 yes
C(8) C(4) C(9) C(10) 121.3(7) 1_555 1_555 1_555 1_555 yes
C(8) C(4) C(9) C(11) 150.4(6) 1_555 1_555 1_555 1_555 yes
C(8) C(4) C(9) C(13) -151.0(6) 1_555 1_555 1_555 1_555 yes
C(8) C(4) C(9) C(14) -120.6(7) 1_555 1_555 1_555 4_455 yes
C(8) C(7) C(4) C(9) -4.6(5) 1_555 1_555 1_555 1_555 yes
C(8) C(7) C(9) C(10) 111.1(9) 1_555 1_555 1_555 1_555 yes
C(8) C(7) C(9) C(11) 143.2(8) 1_555 1_555 1_555 1_555 yes
C(8) C(7) C(9) C(13) -149.1(8) 1_555 1_555 1_555 1_555 yes
C(8) C(7) C(9) C(14) -117.9(9) 1_555 1_555 1_555 4_455 yes
C(8) C(9) C(10) C(11) 147.7(7) 1_555 1_555 1_555 1_555 yes
C(8) C(9) C(10) C(12) 148.6(6) 1_555 1_555 1_555 1_555 yes
C(8) C(9) C(10) C(13) 155.9(8) 1_555 1_555 1_555 1_555 yes
C(8) C(9) C(10) C(14) 162(1) 1_555 1_555 1_555 4_455 yes
C(8) C(9) C(11) C(10) -50(1) 1_555 1_555 1_555 1_555 yes
C(8) C(9) C(11) C(12) 131.4(9) 1_555 1_555 1_555 1_555 yes
C(8) C(9) C(11) C(13) 139.4(10) 1_555 1_555 1_555 1_555 yes
C(8) C(9) C(11) C(14) 143(1) 1_555 1_555 1_555 4_455 yes
C(8) C(9) C(11) C(15) 117.3(9) 1_555 1_555 1_555 1_555 yes
C(8) C(9) C(13) C(10) -143(1) 1_555 1_555 1_555 1_555 yes
C(8) C(9) C(13) C(11) -139.0(10) 1_555 1_555 1_555 1_555 yes
C(8) C(9) C(13) C(12) -131.0(9) 1_555 1_555 1_555 1_555 yes
C(8) C(9) C(13) C(14) 48(1) 1_555 1_555 1_555 4_455 yes
C(8) C(9) C(13) C(15) -116.7(9) 1_555 1_555 1_555 1_555 yes
C(8) C(9) C(14) C(13) -149.2(7) 1_555 1_555 4_455 1_555 yes
C(8) C(10) C(9) C(11) -147.7(7) 1_555 1_555 1_555 1_555 yes
C(8) C(10) C(9) C(13) -155.9(8) 1_555 1_555 1_555 1_555 yes
C(8) C(10) C(9) C(14) -162(1) 1_555 1_555 1_555 4_455 yes
C(8) C(10) C(11) C(9) 27.6(6) 1_555 1_555 1_555 1_555 yes
C(8) C(10) C(11) C(12) 29(1) 1_555 1_555 1_555 1_555 yes
C(8) C(10) C(11) C(13) 35(1) 1_555 1_555 1_555 1_555 yes
C(8) C(10) C(11) C(14) 35.4(8) 1_555 1_555 1_555 4_455 yes
C(8) C(10) C(11) C(15) 6(1) 1_555 1_555 1_555 1_555 yes
C(8) C(10) C(12) C(11) -161.0(9) 1_555 1_555 1_555 1_555 yes
C(8) C(10) C(12) C(13) 30.1(6) 1_555 1_555 1_555 1_555 yes
C(8) C(10) C(12) C(14) 25.8(4) 1_555 1_555 1_555 4_455 yes
C(8) C(10) C(12) C(15) -122.7(9) 1_555 1_555 1_555 1_555 yes
C(8) C(10) C(12) C(16) -92.8(5) 1_555 1_555 1_555 1_555 yes
C(8) C(10) C(13) C(9) 12.1(4) 1_555 1_555 1_555 1_555 yes
C(8) C(10) C(13) C(11) -159.7(6) 1_555 1_555 1_555 1_555 yes
C(8) C(10) C(13) C(12) -153.4(5) 1_555 1_555 1_555 1_555 yes
C(8) C(10) C(13) C(14) 19.2(5) 1_555 1_555 1_555 4_455 yes
C(8) C(10) C(13) C(15) -144.6(4) 1_555 1_555 1_555 1_555 yes
C(8) C(10) C(14) C(9) 9.9(7) 1_555 1_555 4_455 1_555 yes
C(8) C(10) C(14) C(13) -157.9(5) 1_555 1_555 4_455 1_555 yes
C(8) C(14) C(9) C(10) 163(1) 1_555 4_455 1_555 1_555 yes
C(8) C(14) C(9) C(11) 155.7(8) 1_555 4_455 1_555 1_555 yes
C(8) C(14) C(9) C(13) 149.2(7) 1_555 4_455 1_555 1_555 yes
C(8) C(14) C(13) C(9) -26.9(6) 1_555 4_455 1_555 1_555 yes
C(8) C(14) C(13) C(10) -34.1(8) 1_555 4_455 1_555 1_555 yes
C(8) C(14) C(13) C(11) -33.6(10) 1_555 4_455 1_555 1_555 yes
C(8) C(14) C(13) C(12) -26(1) 1_555 4_455 1_555 1_555 yes
C(8) C(14) C(13) C(15) -2(1) 1_555 4_455 1_555 1_555 yes
C(9) C(4) C(1) C(12) -4.4(3) 1_555 1_555 1_555 1_555 yes
C(9) C(4) C(1) C(15) -8.3(4) 1_555 1_555 1_555 1_555 yes
C(9) C(4) C(1) C(16) -2(1) 1_555 1_555 1_555 1_555 yes
C(9) C(4) C(2) C(16) -67.7(4) 1_555 1_555 1_555 1_555 yes
C(9) C(4) C(6) C(16) 66.5(4) 1_555 1_555 1_555 1_555 yes
C(9) C(4) C(8) C(10) -28.9(4) 1_555 1_555 1_555 1_555 yes
C(9) C(4) C(8) C(14) 29.2(4) 1_555 1_555 1_555 4_455 yes
C(9) C(7) C(8) C(10) -30.2(4) 1_555 1_555 1_555 1_555 yes
C(9) C(7) C(8) C(14) 28.9(5) 1_555 1_555 1_555 4_455 yes
C(9) C(8) C(10) C(11) -51(1) 1_555 1_555 1_555 1_555 yes
C(9) C(8) C(10) C(12) -35.6(7) 1_555 1_555 1_555 1_555 yes
C(9) C(8) C(10) C(13) -21.0(7) 1_555 1_555 1_555 1_555 yes
C(9) C(8) C(10) C(14) -9.9(7) 1_555 1_555 1_555 4_455 yes
C(9) C(8) C(14) C(13) 49(1) 1_555 1_555 4_455 1_555 yes
C(9) C(10) C(8) C(14) 9.9(7) 1_555 1_555 1_555 4_455 yes
C(9) C(10) C(11) C(12) 1(1) 1_555 1_555 1_555 1_555 yes
C(9) C(10) C(11) C(13) 8.4(8) 1_555 1_555 1_555 1_555 yes
C(9) C(10) C(11) C(14) 7.8(6) 1_555 1_555 1_555 4_455 yes
C(9) C(10) C(11) C(15) -20(1) 1_555 1_555 1_555 1_555 yes
C(9) C(10) C(12) C(11) -178.3(10) 1_555 1_555 1_555 1_555 yes
C(9) C(10) C(12) C(13) 12.7(6) 1_555 1_555 1_555 1_555 yes
C(9) C(10) C(12) C(14) 8.4(4) 1_555 1_555 1_555 4_455 yes
C(9) C(10) C(12) C(15) -140.1(10) 1_555 1_555 1_555 1_555 yes
C(9) C(10) C(12) C(16) -110.2(5) 1_555 1_555 1_555 1_555 yes
C(9) C(10) C(13) C(11) -171.7(7) 1_555 1_555 1_555 1_555 yes
C(9) C(10) C(13) C(12) -165.4(7) 1_555 1_555 1_555 1_555 yes
C(9) C(10) C(13) C(14) 7.2(5) 1_555 1_555 1_555 4_455 yes
C(9) C(10) C(13) C(15) -156.7(5) 1_555 1_555 1_555 1_555 yes
C(9) C(10) C(14) C(13) -167.8(9) 1_555 1_555 4_455 1_555 yes
C(9) C(11) C(10) C(12) -1(1) 1_555 1_555 1_555 1_555 yes
C(9) C(11) C(10) C(13) -8.4(8) 1_555 1_555 1_555 1_555 yes
C(9) C(11) C(10) C(14) -7.8(6) 1_555 1_555 1_555 4_455 yes
C(9) C(11) C(12) C(10) 1.0(6) 1_555 1_555 1_555 1_555 yes
C(9) C(11) C(12) C(13) 13.4(7) 1_555 1_555 1_555 1_555 yes
C(9) C(11) C(12) C(14) 6.8(3) 1_555 1_555 1_555 4_455 yes
C(9) C(11) C(12) C(15) -155.5(6) 1_555 1_555 1_555 1_555 yes
C(9) C(11) C(12) C(16) -122.4(4) 1_555 1_555 1_555 1_555 yes
C(9) C(11) C(13) C(10) 4.9(4) 1_555 1_555 1_555 1_555 yes
C(9) C(11) C(13) C(12) -164.5(8) 1_555 1_555 1_555 1_555 yes
C(9) C(11) C(13) C(14) 3.9(4) 1_555 1_555 1_555 4_455 yes
C(9) C(11) C(13) C(15) -158.1(4) 1_555 1_555 1_555 1_555 yes
C(9) C(11) C(14) C(13) -173.3(7) 1_555 1_555 4_455 1_555 yes
C(9) C(11) C(15) C(12) 28.3(7) 1_555 1_555 1_555 1_555 yes
C(9) C(11) C(15) C(13) 21.8(4) 1_555 1_555 1_555 1_555 yes
C(9) C(11) C(15) C(16) -88.6(6) 1_555 1_555 1_555 1_555 yes
C(9) C(13) C(10) C(11) 171.7(7) 1_555 1_555 1_555 1_555 yes
C(9) C(13) C(10) C(12) 165.4(7) 1_555 1_555 1_555 1_555 yes
C(9) C(13) C(10) C(14) -7.2(5) 1_555 1_555 1_555 4_455 yes
C(9) C(13) C(11) C(10) -4.9(4) 1_555 1_555 1_555 1_555 yes
C(9) C(13) C(11) C(12) 164.5(8) 1_555 1_555 1_555 1_555 yes
C(9) C(13) C(11) C(14) -3.9(4) 1_555 1_555 1_555 4_455 yes
C(9) C(13) C(11) C(15) 158.1(4) 1_555 1_555 1_555 1_555 yes
C(9) C(13) C(12) C(10) -7.4(3) 1_555 1_555 1_555 1_555 yes
C(9) C(13) C(12) C(11) -13.5(7) 1_555 1_555 1_555 1_555 yes
C(9) C(13) C(12) C(14) 0.2(6) 1_555 1_555 1_555 4_455 yes
C(9) C(13) C(12) C(15) 155.4(6) 1_555 1_555 1_555 1_555 yes
C(9) C(13) C(12) C(16) 116.8(5) 1_555 1_555 1_555 1_555 yes
C(9) C(13) C(15) C(11) -22.0(4) 1_555 1_555 1_555 1_555 yes
C(9) C(13) C(15) C(12) -28.5(7) 1_555 1_555 1_555 1_555 yes
C(9) C(13) C(15) C(16) 68.1(7) 1_555 1_555 1_555 1_555 yes
C(9) C(14) C(13) C(10) -7.3(6) 1_555 4_455 1_555 1_555 yes
C(9) C(14) C(13) C(11) -6.7(7) 1_555 4_455 1_555 1_555 yes
C(9) C(14) C(13) C(12) 0(1) 1_555 4_455 1_555 1_555 yes
C(9) C(14) C(13) C(15) 24(1) 1_555 4_455 1_555 1_555 yes
C(10) C(8) C(9) C(11) 26.1(6) 1_555 1_555 1_555 1_555 yes
C(10) C(8) C(9) C(13) 136(1) 1_555 1_555 1_555 1_555 yes
C(10) C(8) C(9) C(14) 162(1) 1_555 1_555 1_555 4_455 yes
C(10) C(8) C(14) C(13) 39.3(9) 1_555 1_555 4_455 1_555 yes
C(10) C(9) C(8) C(14) -162(1) 1_555 1_555 1_555 4_455 yes
C(10) C(9) C(11) C(12) -178.3(10) 1_555 1_555 1_555 1_555 yes
C(10) C(9) C(11) C(13) -170.3(9) 1_555 1_555 1_555 1_555 yes
C(10) C(9) C(11) C(14) -166.5(10) 1_555 1_555 1_555 4_455 yes
C(10) C(9) C(11) C(15) 167.6(9) 1_555 1_555 1_555 1_555 yes
C(10) C(9) C(13) C(11) 4.7(4) 1_555 1_555 1_555 1_555 yes
C(10) C(9) C(13) C(12) 12.8(6) 1_555 1_555 1_555 1_555 yes
C(10) C(9) C(13) C(14) -167.6(9) 1_555 1_555 1_555 4_455 yes
C(10) C(9) C(13) C(15) 27.0(6) 1_555 1_555 1_555 1_555 yes
C(10) C(9) C(14) C(13) 14(1) 1_555 1_555 4_455 1_555 yes
C(10) C(11) C(9) C(13) 170.3(9) 1_555 1_555 1_555 1_555 yes
C(10) C(11) C(9) C(14) 166.5(10) 1_555 1_555 1_555 4_455 yes
C(10) C(11) C(12) C(13) 12(1) 1_555 1_555 1_555 1_555 yes
C(10) C(11) C(12) C(14) 5.8(7) 1_555 1_555 1_555 4_455 yes
C(10) C(11) C(12) C(15) -156.4(7) 1_555 1_555 1_555 1_555 yes
C(10) C(11) C(12) C(16) -123.4(7) 1_555 1_555 1_555 1_555 yes
C(10) C(11) C(13) C(12) -169.4(9) 1_555 1_555 1_555 1_555 yes
C(10) C(11) C(13) C(14) -1.0(6) 1_555 1_555 1_555 4_455 yes
C(10) C(11) C(13) C(15) -162.9(6) 1_555 1_555 1_555 1_555 yes
C(10) C(11) C(14) C(13) 178.9(7) 1_555 1_555 4_455 1_555 yes
C(10) C(11) C(15) C(12) 40(1) 1_555 1_555 1_555 1_555 yes
C(10) C(11) C(15) C(13) 33(1) 1_555 1_555 1_555 1_555 yes
C(10) C(11) C(15) C(16) -76(1) 1_555 1_555 1_555 1_555 yes
C(10) C(12) C(1) C(15) -151.6(5) 1_555 1_555 1_555 1_555 yes
C(10) C(12) C(1) C(16) -144.2(5) 1_555 1_555 1_555 1_555 yes
C(10) C(12) C(11) C(13) -12(1) 1_555 1_555 1_555 1_555 yes
C(10) C(12) C(11) C(14) -5.8(7) 1_555 1_555 1_555 4_455 yes
C(10) C(12) C(11) C(15) 156.4(7) 1_555 1_555 1_555 1_555 yes
C(10) C(12) C(13) C(11) 6.0(5) 1_555 1_555 1_555 1_555 yes
C(10) C(12) C(13) C(14) -7.7(7) 1_555 1_555 1_555 4_455 yes
C(10) C(12) C(13) C(15) -162.8(7) 1_555 1_555 1_555 1_555 yes
C(10) C(12) C(14) C(13) 171.1(8) 1_555 1_555 4_455 1_555 yes
C(10) C(12) C(15) C(11) -20.6(6) 1_555 1_555 1_555 1_555 yes
C(10) C(12) C(15) C(13) 147(1) 1_555 1_555 1_555 1_555 yes
C(10) C(12) C(15) C(16) 51(1) 1_555 1_555 1_555 1_555 yes
C(10) C(12) C(16) C(15) -149.8(8) 1_555 1_555 1_555 1_555 yes
C(10) C(13) C(9) C(11) -4.7(4) 1_555 1_555 1_555 1_555 yes
C(10) C(13) C(9) C(14) 167.6(9) 1_555 1_555 1_555 4_455 yes
C(10) C(13) C(11) C(12) 169.4(9) 1_555 1_555 1_555 1_555 yes
C(10) C(13) C(11) C(14) 1.0(6) 1_555 1_555 1_555 4_455 yes
C(10) C(13) C(11) C(15) 162.9(6) 1_555 1_555 1_555 1_555 yes
C(10) C(13) C(12) C(11) -6.0(5) 1_555 1_555 1_555 1_555 yes
C(10) C(13) C(12) C(14) 7.7(7) 1_555 1_555 1_555 4_455 yes
C(10) C(13) C(12) C(15) 162.8(7) 1_555 1_555 1_555 1_555 yes
C(10) C(13) C(12) C(16) 124.3(5) 1_555 1_555 1_555 1_555 yes
C(10) C(13) C(15) C(11) -8.5(3) 1_555 1_555 1_555 1_555 yes
C(10) C(13) C(15) C(12) -15.0(7) 1_555 1_555 1_555 1_555 yes
C(10) C(13) C(15) C(16) 81.6(6) 1_555 1_555 1_555 1_555 yes
C(10) C(14) C(9) C(11) -7.5(5) 1_555 4_455 1_555 1_555 yes
C(10) C(14) C(9) C(13) -14(1) 1_555 4_455 1_555 1_555 yes
C(10) C(14) C(13) C(11) 0.6(3) 1_555 4_455 1_555 1_555 yes
C(10) C(14) C(13) C(12) 7.7(7) 1_555 4_455 1_555 1_555 yes
C(10) C(14) C(13) C(15) 31(1) 1_555 4_455 1_555 1_555 yes
C(11) C(9) C(8) C(14) -136(1) 1_555 1_555 1_555 4_455 yes
C(11) C(9) C(10) C(12) 1.0(6) 1_555 1_555 1_555 1_555 yes
C(11) C(9) C(10) C(13) 8.2(7) 1_555 1_555 1_555 1_555 yes
C(11) C(9) C(10) C(14) 15(1) 1_555 1_555 1_555 4_455 yes
C(11) C(9) C(13) C(12) 8.0(4) 1_555 1_555 1_555 1_555 yes
C(11) C(9) C(13) C(14) -172.3(8) 1_555 1_555 1_555 4_455 yes
C(11) C(9) C(13) C(15) 22.3(4) 1_555 1_555 1_555 1_555 yes
C(11) C(9) C(14) C(13) 6.5(7) 1_555 1_555 4_455 1_555 yes
C(11) C(10) C(8) C(14) -41.4(10) 1_555 1_555 1_555 4_455 yes
C(11) C(10) C(9) C(13) -8.2(7) 1_555 1_555 1_555 1_555 yes
C(11) C(10) C(9) C(14) -15(1) 1_555 1_555 1_555 4_455 yes
C(11) C(10) C(12) C(13) -168.9(9) 1_555 1_555 1_555 1_555 yes
C(11) C(10) C(12) C(14) -173.2(9) 1_555 1_555 1_555 4_455 yes
C(11) C(10) C(12) C(15) 38(1) 1_555 1_555 1_555 1_555 yes
C(11) C(10) C(12) C(16) 68.1(8) 1_555 1_555 1_555 1_555 yes
C(11) C(10) C(13) C(12) 6.3(5) 1_555 1_555 1_555 1_555 yes
C(11) C(10) C(13) C(14) 178.9(7) 1_555 1_555 1_555 4_455 yes
C(11) C(10) C(13) C(15) 15.0(5) 1_555 1_555 1_555 1_555 yes
C(11) C(10) C(14) C(13) -0.9(6) 1_555 1_555 4_455 1_555 yes
C(11) C(12) C(1) C(15) -122.3(6) 1_555 1_555 1_555 1_555 yes
C(11) C(12) C(1) C(16) -114.9(6) 1_555 1_555 1_555 1_555 yes
C(11) C(12) C(10) C(13) 168.9(9) 1_555 1_555 1_555 1_555 yes
C(11) C(12) C(10) C(14) 173.2(9) 1_555 1_555 1_555 4_455 yes
C(11) C(12) C(13) C(14) -13(1) 1_555 1_555 1_555 4_455 yes
C(11) C(12) C(13) C(15) -168(1) 1_555 1_555 1_555 1_555 yes
C(11) C(12) C(14) C(13) 167.8(9) 1_555 1_555 4_455 1_555 yes
C(11) C(12) C(15) C(13) 168(1) 1_555 1_555 1_555 1_555 yes
C(11) C(12) C(15) C(16) 72.1(9) 1_555 1_555 1_555 1_555 yes
C(11) C(12) C(16) C(15) -121.6(8) 1_555 1_555 1_555 1_555 yes
C(11) C(13) C(9) C(14) 172.3(8) 1_555 1_555 1_555 4_455 yes
C(11) C(13) C(10) C(12) -6.3(5) 1_555 1_555 1_555 1_555 yes
C(11) C(13) C(10) C(14) -178.9(7) 1_555 1_555 1_555 4_455 yes
C(11) C(13) C(12) C(14) 13(1) 1_555 1_555 1_555 4_455 yes
C(11) C(13) C(12) C(15) 168(1) 1_555 1_555 1_555 1_555 yes
C(11) C(13) C(12) C(16) 130.3(8) 1_555 1_555 1_555 1_555 yes
C(11) C(13) C(15) C(12) -6.6(6) 1_555 1_555 1_555 1_555 yes
C(11) C(13) C(15) C(16) 90.1(6) 1_555 1_555 1_555 1_555 yes
C(11) C(14) C(9) C(13) -6.5(7) 1_555 4_455 1_555 1_555 yes
C(11) C(14) C(13) C(12) 7.1(5) 1_555 4_455 1_555 1_555 yes
C(11) C(14) C(13) C(15) 31.4(9) 1_555 4_455 1_555 1_555 yes
C(11) C(15) C(1) C(12) 28.3(3) 1_555 1_555 1_555 1_555 yes
C(11) C(15) C(1) C(16) -139.5(8) 1_555 1_555 1_555 1_555 yes
C(11) C(15) C(12) C(13) -168(1) 1_555 1_555 1_555 1_555 yes
C(11) C(15) C(12) C(14) -146(1) 1_555 1_555 1_555 4_455 yes
C(11) C(15) C(12) C(16) -72.1(9) 1_555 1_555 1_555 1_555 yes
C(11) C(15) C(13) C(12) 6.6(6) 1_555 1_555 1_555 1_555 yes
C(11) C(15) C(13) C(14) -36(1) 1_555 1_555 1_555 4_455 yes
C(11) C(15) C(16) C(12) 27.4(4) 1_555 1_555 1_555 1_555 yes
C(12) C(1) Ag(1) C(14) -143(2) 1_555 1_555 1_555 1_555 yes
C(12) C(1) C(2) C(16) -66.8(6) 1_555 1_555 1_555 1_555 yes
C(12) C(1) C(6) C(16) 63.2(6) 1_555 1_555 1_555 1_555 yes
C(12) C(1) C(15) C(13) -28.3(3) 1_555 1_555 1_555 1_555 yes
C(12) C(1) C(15) C(16) 167.8(9) 1_555 1_555 1_555 1_555 yes
C(12) C(1) C(16) C(15) -7.1(5) 1_555 1_555 1_555 1_555 yes
C(12) C(10) C(8) C(14) -25.7(4) 1_555 1_555 1_555 4_455 yes
C(12) C(10) C(9) C(13) -7.3(3) 1_555 1_555 1_555 1_555 yes
C(12) C(10) C(9) C(14) -14.3(7) 1_555 1_555 1_555 4_455 yes
C(12) C(10) C(11) C(13) 6.4(6) 1_555 1_555 1_555 1_555 yes
C(12) C(10) C(11) C(14) 5.9(8) 1_555 1_555 1_555 4_455 yes
C(12) C(10) C(11) C(15) -22.8(7) 1_555 1_555 1_555 1_555 yes
C(12) C(10) C(13) C(14) 172.6(7) 1_555 1_555 1_555 4_455 yes
C(12) C(10) C(13) C(15) 8.7(4) 1_555 1_555 1_555 1_555 yes
C(12) C(10) C(14) C(13) -4.3(4) 1_555 1_555 4_455 1_555 yes
C(12) C(11) C(9) C(13) -8.0(4) 1_555 1_555 1_555 1_555 yes
C(12) C(11) C(9) C(14) -11.9(6) 1_555 1_555 1_555 4_455 yes
C(12) C(11) C(10) C(13) -6.4(6) 1_555 1_555 1_555 1_555 yes
C(12) C(11) C(10) C(14) -5.9(8) 1_555 1_555 1_555 4_455 yes
C(12) C(11) C(13) C(14) 168.4(9) 1_555 1_555 1_555 4_455 yes
C(12) C(11) C(13) C(15) 6.5(6) 1_555 1_555 1_555 1_555 yes
C(12) C(11) C(14) C(13) -6.8(5) 1_555 1_555 4_455 1_555 yes
C(12) C(11) C(15) C(13) -6.5(6) 1_555 1_555 1_555 1_555 yes
C(12) C(11) C(15) C(16) -116.9(9) 1_555 1_555 1_555 1_555 yes
C(12) C(13) C(9) C(14) -179.6(9) 1_555 1_555 1_555 4_455 yes
C(12) C(13) C(10) C(14) -172.6(7) 1_555 1_555 1_555 4_455 yes
C(12) C(13) C(11) C(14) -168.4(9) 1_555 1_555 1_555 4_455 yes
C(12) C(13) C(11) C(15) -6.5(6) 1_555 1_555 1_555 1_555 yes
C(12) C(13) C(15) C(16) 96.6(9) 1_555 1_555 1_555 1_555 yes
C(12) C(14) C(9) C(13) 0.2(5) 1_555 4_455 1_555 1_555 yes
C(12) C(14) C(13) C(15) 24.3(7) 1_555 4_455 1_555 1_555 yes
C(12) C(15) C(1) C(16) -167.8(9) 1_555 1_555 1_555 1_555 yes
C(12) C(15) C(11) C(13) 6.5(6) 1_555 1_555 1_555 1_555 yes
C(12) C(15) C(11) C(14) 15.5(7) 1_555 1_555 1_555 4_455 yes
C(12) C(15) C(13) C(14) -42(1) 1_555 1_555 1_555 4_455 yes
C(12) C(16) C(1) C(15) 7.1(5) 1_555 1_555 1_555 1_555 yes
C(12) C(16) C(15) C(13) -30.8(4) 1_555 1_555 1_555 1_555 yes
C(13) C(9) C(8) C(14) -26.0(6) 1_555 1_555 1_555 4_455 yes
C(13) C(9) C(10) C(14) 7.1(5) 1_555 1_555 1_555 4_455 yes
C(13) C(9) C(11) C(14) 3.9(4) 1_555 1_555 1_555 4_455 yes
C(13) C(9) C(11) C(15) -22.1(4) 1_555 1_555 1_555 1_555 yes
C(13) C(10) C(8) C(14) -11.0(3) 1_555 1_555 1_555 4_455 yes
C(13) C(10) C(9) C(14) -7.1(5) 1_555 1_555 1_555 4_455 yes
C(13) C(10) C(11) C(14) -0.6(4) 1_555 1_555 1_555 4_455 yes
C(13) C(10) C(11) C(15) -29.3(9) 1_555 1_555 1_555 1_555 yes
C(13) C(10) C(12) C(14) -4.3(4) 1_555 1_555 1_555 4_455 yes
C(13) C(10) C(12) C(15) -152(1) 1_555 1_555 1_555 1_555 yes
C(13) C(10) C(12) C(16) -122.9(6) 1_555 1_555 1_555 1_555 yes
C(13) C(11) C(9) C(14) -3.9(4) 1_555 1_555 1_555 4_455 yes
C(13) C(11) C(10) C(14) 0.6(4) 1_555 1_555 1_555 4_455 yes
C(13) C(11) C(12) C(14) -6.6(5) 1_555 1_555 1_555 4_455 yes
C(13) C(11) C(12) C(15) -168(1) 1_555 1_555 1_555 1_555 yes
C(13) C(11) C(12) C(16) -135.8(8) 1_555 1_555 1_555 1_555 yes
C(13) C(11) C(15) C(16) -110.4(5) 1_555 1_555 1_555 1_555 yes
C(13) C(12) C(1) C(15) 119.2(6) 1_555 1_555 1_555 1_555 yes
C(13) C(12) C(1) C(16) 126.6(6) 1_555 1_555 1_555 1_555 yes
C(13) C(12) C(10) C(14) 4.3(4) 1_555 1_555 1_555 4_455 yes
C(13) C(12) C(11) C(14) 6.6(5) 1_555 1_555 1_555 4_455 yes
C(13) C(12) C(11) C(15) 168(1) 1_555 1_555 1_555 1_555 yes
C(13) C(12) C(15) C(16) -96.3(8) 1_555 1_555 1_555 1_555 yes
C(13) C(12) C(16) C(15) 103.5(8) 1_555 1_555 1_555 1_555 yes
C(13) C(15) C(1) C(16) 163.9(8) 1_555 1_555 1_555 1_555 yes
C(13) C(15) C(11) C(14) 9.0(3) 1_555 1_555 1_555 4_455 yes
C(13) C(15) C(12) C(14) 21.4(6) 1_555 1_555 1_555 4_455 yes
C(13) C(15) C(12) C(16) 96.3(8) 1_555 1_555 1_555 1_555 yes
C(14) Ag(1) C(1) C(15) -141.2(5) 1_555 1_555 1_555 1_555 yes
C(14) Ag(1) C(1) C(16) -147.9(5) 1_555 1_555 1_555 1_555 yes
C(14) Ag(1) C(2) C(16) -144.6(3) 1_555 1_555 1_555 1_555 yes
C(15) C(1) C(2) C(16) -38.6(5) 1_555 1_555 1_555 1_555 yes
C(15) C(1) C(6) C(16) 32.9(5) 1_555 1_555 1_555 1_555 yes
C(15) C(1) C(12) C(16) -7.4(5) 1_555 1_555 1_555 1_555 yes
C(15) C(11) C(12) C(16) 33.0(5) 1_555 1_555 1_555 1_555 yes
C(15) C(12) C(1) C(16) 7.4(5) 1_555 1_555 1_555 1_555 yes
C(15) C(13) C(12) C(16) -38.6(5) 1_555 1_555 1_555 1_555 yes
